data_7132978
loop_
_publ_author_name
'Zhao, Zichen'
'Zhao, Mengyun'
'Deng, Lan'
'Li, Qing'
'Zhang, Jing'
'Su, Haifeng'
'Lv, Hongjin'
'Yang, Guo-Yu'

_publ_section_title
;
 Two structurally new Lindqvist hexaniobate-templated silver thiolate
 clusters.
;
_journal_issue 41
_journal_name_full 'Chemical communications (Cambridge, England)'
_journal_page_first 5415
_journal_page_last 5418
_journal_paper_doi 10.1039/d4cc00681j
_journal_volume 60
_journal_year 2024
_chemical_formula_moiety 'C97 H203 Ag45 Nb6 O47 S23'
_chemical_formula_sum 'C97 H203 Ag45 Nb6 O47 S23'
_chemical_formula_weight 8270.57
_space_group_crystal_system orthorhombic
_space_group_IT_number 61
_space_group_name_Hall '-P 2ac 2ab'
_space_group_name_H-M_alt 'P b c a'
_atom_sites_solution_hydrogens geom
_atom_sites_solution_primary iterative
_audit_creation_date 2024-03-13
_audit_creation_method
;
Olex2 1.3
(compiled 2020.11.12 svn.r5f609507 for OlexSys, GUI svn.r6408)
;
_audit_update_record
;
2024-03-25 deposited with the CCDC.	2024-04-23 downloaded from the CCDC.
;
_cell_angle_alpha 90
_cell_angle_beta 90
_cell_angle_gamma 90
_cell_formula_units_Z 8
_cell_length_a 28.7435(6)
_cell_length_b 28.3372(6)
_cell_length_c 48.7703(15)
_cell_measurement_reflns_used 22671
_cell_measurement_temperature 179.99(10)
_cell_measurement_theta_max 27.8830
_cell_measurement_theta_min 2.1920
_cell_volume 39723.9(17)
_computing_cell_refinement 'CrysAlisPro 1.171.42.72a (Rigaku OD, 2022)'
_computing_data_collection 'CrysAlisPro 1.171.42.72a (Rigaku OD, 2022)'
_computing_data_reduction 'CrysAlisPro 1.171.42.72a (Rigaku OD, 2022)'
_computing_molecular_graphics 'Olex2 1.3 (Dolomanov et al., 2009)'
_computing_publication_material 'Olex2 1.3 (Dolomanov et al., 2009)'
_computing_structure_refinement 'XL  (Sheldrick, 2008)'
_computing_structure_solution 'olex2.solve 1.3 (Bourhis et al., 2015)'
_diffrn_ambient_environment N~2~
_diffrn_ambient_temperature 179.99(10)
_diffrn_detector 'Hybrid Pixel Array Detector'
_diffrn_detector_area_resol_mean 10.0000
_diffrn_detector_type HyPix
_diffrn_measured_fraction_theta_full 0.999
_diffrn_measured_fraction_theta_max 0.999
_diffrn_measurement_details
;
List of Runs (angles in degrees, time in seconds):

  # Type    Start    End  Width  t~exp~   \w     \q     \k     \f   Frames
#--------------------------------------------------------------------------
  1  \w    -24.00  79.74   0.38   52.78    --   14.05  38.00 140.00  273
  2  \w   -107.00 -47.72   0.38   52.78    --  -17.33-178.00-150.00  156
  3  \w     -5.00  26.16   0.38   52.78    --  -17.33 -99.00 -30.00   82
;
_diffrn_measurement_device 'four-circle diffractometer'
_diffrn_measurement_device_type 'XtaLAB Synergy R, DW system, HyPix'
_diffrn_measurement_method '\w scans'
_diffrn_orient_matrix_type 'CrysAlisPro convention (1999,Acta A55,543-557)'
_diffrn_orient_matrix_UB_11 -0.0053928000
_diffrn_orient_matrix_UB_12 -0.0204870000
_diffrn_orient_matrix_UB_13 0.0077555000
_diffrn_orient_matrix_UB_21 -0.0105613000
_diffrn_orient_matrix_UB_22 -0.0102487000
_diffrn_orient_matrix_UB_23 -0.0117083000
_diffrn_orient_matrix_UB_31 0.0216304000
_diffrn_orient_matrix_UB_32 -0.0100826000
_diffrn_orient_matrix_UB_33 -0.0037948000
_diffrn_radiation_monochromator mirror
_diffrn_radiation_probe x-ray
_diffrn_radiation_type 'Mo K\a'
_diffrn_radiation_wavelength 0.71073
_diffrn_reflns_av_R_equivalents 0.1186
_diffrn_reflns_av_unetI/netI 0.1232
_diffrn_reflns_Laue_measured_fraction_full 0.999
_diffrn_reflns_Laue_measured_fraction_max 0.999
_diffrn_reflns_limit_h_max 34
_diffrn_reflns_limit_h_min -33
_diffrn_reflns_limit_k_max 33
_diffrn_reflns_limit_k_min -32
_diffrn_reflns_limit_l_max 58
_diffrn_reflns_limit_l_min -25
_diffrn_reflns_number 139769
_diffrn_reflns_point_group_measured_fraction_full 0.999
_diffrn_reflns_point_group_measured_fraction_max 0.999
_diffrn_reflns_theta_full 25.000
_diffrn_reflns_theta_max 25.000
_diffrn_reflns_theta_min 1.951
_diffrn_source 'Rotating-anode X-ray tube'
_diffrn_source_type 'Rigaku (Mo) X-ray Source'
_exptl_absorpt_coefficient_mu 4.946
_exptl_absorpt_correction_T_max 1.00000
_exptl_absorpt_correction_T_min 0.01145
_exptl_absorpt_correction_type multi-scan
_exptl_absorpt_process_details
;
CrysAlisPro 1.171.42.72a (Rigaku Oxford Diffraction, 2022)
Empirical absorption correction using spherical harmonics,
implemented in SCALE3 ABSPACK scaling algorithm.
;
_exptl_crystal_colour 'clear light yellow'
_exptl_crystal_colour_lustre clear
_exptl_crystal_colour_modifier light
_exptl_crystal_colour_primary yellow
_exptl_crystal_density_diffrn 2.766
_exptl_crystal_description block
_exptl_crystal_F_000 31120
_exptl_crystal_size_max 0.21
_exptl_crystal_size_mid 0.2
_exptl_crystal_size_min 0.19
_refine_diff_density_max 4.178
_refine_diff_density_min -2.067
_refine_diff_density_rms 0.292
_refine_ls_extinction_method none
_refine_ls_goodness_of_fit_ref 1.033
_refine_ls_hydrogen_treatment constr
_refine_ls_matrix_type full
_refine_ls_number_parameters 2098
_refine_ls_number_reflns 34941
_refine_ls_number_restraints 1895
_refine_ls_restrained_S_all 1.019
_refine_ls_R_factor_all 0.1290
_refine_ls_R_factor_gt 0.0761
_refine_ls_shift/su_max 0.001
_refine_ls_shift/su_mean 0.000
_refine_ls_structure_factor_coef Fsqd
_refine_ls_weighting_details 'w=1/[\s^2^(Fo^2^)+(0.0974P)^2^+339.3565P] where P=(Fo^2^+2Fc^2^)/3'
_refine_ls_weighting_scheme calc
_refine_ls_wR_factor_gt 0.1835
_refine_ls_wR_factor_ref 0.2071
_reflns_Friedel_coverage 0.000
_reflns_number_gt 21899
_reflns_number_total 34941
_reflns_threshold_expression 'I > 2\s(I)'
_cod_data_source_file d4cc00681j2.cif
_cod_data_source_block nb-4_auto
_cod_depositor_comments 'Adding full bibliography for 7132978--7132979.cif.'
_cod_database_code 7132978
_shelx_shelxl_version_number 2018/3
_chemical_oxdiff_formula 'Nb O Ag S'
_shelx_space_group_comment
;
The symmetry employed for this shelxl refinement is uniquely defined
by the following loop, which should always be used as a source of
symmetry information in preference to the above space-group names.
They are only intended as comments.
;
_shelx_estimated_absorpt_t_max 0.453
_shelx_estimated_absorpt_t_min 0.423
_reflns_odcompleteness_completeness 99.83
_reflns_odcompleteness_iscentric 1
_reflns_odcompleteness_theta 26.32
_olex2_refinement_description
;
1. Fixed Uiso
 At 1.2 times of:
  All C(H) groups
 At 1.5 times of:
  All C(H,H,H) groups
2. Restrained distances
 O19-C95 = O5-C95
 1.24 with sigma of 0.02
 C22-C75 = C22-C45 = C96-C55 = C63-C55 = C47-C41 = C47-C40 = C51-C49 = C17-C49
 = C37-C38 = C59-C35 = C35-C58 = C31-C16 = C53-C16 = O21-C3 = C72-C56 = C92-C56
 = C43-C9 = C8-C43 = C61-C12 = C61-C86 = C88-C73 = C42-C88 = C10-C80 = C10-C27 =
  C36-C93 = C36-C66 = C52-C85 = C2-C85 = C74-C83 = C44-C83 = C19-C79 = C28-C79 =
  C24-C90 = C18-C90 = C78-C4 = C4-C89 = C67-C77 = C67-C62 = C34-C26 = C34-C71 =
 C46-C25 = C46-C69 = C82-C70 = C21-C70 = C65-C91 = C65-C14
 1.49 with sigma of 0.01
 C29-C64 = C76-C54 = C1-C60 = C13-C39 = C30-C15 = C57-C3 = C32-C6 = C37-C38 =
 C48-C95 = C11-C81 = C23-C20 = C50-C98 = C68-C33 = C94-C87
 1.49 with sigma of 0.01
 C32-C6
 1.49 with sigma of 0.01
 C5-C84 = C97-C84
 1.49 with sigma of 0.01
3. Uiso/Uaniso restraints and constraints
O41 \\sim O16 \\sim O8 \\sim O4 \\sim O39 \\sim O23 \\sim O13 \\sim O28 \\sim
O35 \\sim O42 \\sim O36 \\sim O38 \\sim O25 \\sim O26 \\sim O27 \\sim O30 \\sim
O33 \\sim O34 \\sim O47 \\sim O48 \\sim O24 \\sim O37 \\sim O12 \\sim O22 \\sim
O31 \\sim O2 \\sim O15 \\sim O29 \\sim O11 \\sim O40 \\sim O17 \\sim O43 \\sim
O6 \\sim O44 \\sim O18 \\sim O45 \\sim O21 \\sim O46 \\sim O1 \\sim O32 \\sim
O10 \\sim O3 \\sim O19 \\sim O5 \\sim O14 \\sim O7 \\sim O20: within 4A with
sigma of 0.01 and sigma for terminal atoms of 0.02 within 4A
C98 \\sim C12 \\sim C86 \\sim C50 \\sim C61 \\sim C85 \\sim C36 \\sim C56 \\sim
C70 \\sim C73 \\sim C88 \\sim C90 \\sim C16 \\sim C47 \\sim C53 \\sim C33 \\sim
C54 \\sim C76 \\sim C69 \\sim C79 \\sim C81 \\sim C91 \\sim C14 \\sim C38 \\sim
C58 \\sim C35 \\sim C40 \\sim C49 \\sim C51 \\sim C55 \\sim C37 \\sim C63 \\sim
C65 \\sim C68 \\sim C75 \\sim C71 \\sim C80 \\sim C74 \\sim C77 \\sim C82 \\sim
C87 \\sim C83 \\sim C84 \\sim C92 \\sim C93 \\sim C94 \\sim C62 \\sim C97 \\sim
C52 \\sim C21 \\sim C28 \\sim C26 \\sim C18 \\sim C27 \\sim C2 \\sim C24 \\sim
C66 \\sim C34 \\sim C9 \\sim C43 \\sim C8 \\sim C44 \\sim C3 \\sim C57 \\sim
C31 \\sim C59 \\sim C5 \\sim C67 \\sim C10 \\sim C72 \\sim C19 \\sim C78 \\sim
C89 \\sim C32 \\sim C4 \\sim C41 \\sim C17 \\sim C96 \\sim C6 \\sim C30 \\sim
C39 \\sim C60 \\sim C15 \\sim C42 \\sim C1 \\sim C11 \\sim C13 \\sim C48 \\sim
C95 \\sim C23 \\sim C25 \\sim C46 \\sim C20 \\sim C45 \\sim C22 \\sim C29 \\sim
C64: within 4.5A with sigma of 0.01 and sigma for terminal atoms of 0.02 within
4.5A
Uanis(C22) = Uanis(C45) = Uanis(C75)
4. Others
 Sof(Ag8A)=1-FVAR(1)
 Sof(Ag8B)=FVAR(1)
 Sof(Ag4B)=1-FVAR(2)
 Sof(Ag4A)=FVAR(2)
 Sof(Ag3B)=1-FVAR(3)
 Sof(Ag3A)=FVAR(3)
 Sof(Ag5B)=1-FVAR(4)
 Sof(Ag5A)=FVAR(4)
 Sof(Ag1B)=1-FVAR(5)
 Sof(Ag1A)=FVAR(5)
 Sof(Ag2B)=1-FVAR(6)
 Sof(Ag2A)=FVAR(6)
 Sof(Ag7B)=1-FVAR(7)
 Sof(Ag7A)=FVAR(7)
 Sof(Ag9A)=1-FVAR(8)
 Sof(Ag9B)=FVAR(8)
 Sof(Ag6B)=1-FVAR(9)
 Sof(Ag6A)=FVAR(9)
 Fixed X: C22(0.75102)
 Fixed Y: C22(0.181381)
 Fixed Z: C22(0.183841)
5.a Ternary CH refined with riding coordinates:
 C61(H61), C85(H85), C36(H36), C56(H56), C70(H70), C88(H88), C90(H90),
 C16(H16), C47(H47), C79(H79), C35(H35), C49(H49), C55(H55), C65(H65), C83(H83),
  C84(H84), C34(H34), C43(H43), C67(H67), C10(H10), C4(H4), C46(H46), C22(H22)
5.b Idealised Me refined as rotating group:
 C12(H12A,H12B,H12C), C86(H86A,H86B,H86C), C50(H50A,H50B,H50C), C73(H73A,H73B,
 H73C), C53(H53A,H53B,H53C), C54(H54A,H54B,H54C), C69(H69A,H69B,H69C), C91(H91A,
 H91B,H91C), C14(H14A,H14B,H14C), C38(H38A,H38B,H38C), C58(H58A,H58B,H58C),
 C40(H40A,H40B,H40C), C51(H51A,H51B,H51C), C63(H63A,H63B,H63C), C68(H68A,H68B,
 H68C), C75(H75A,H75B,H75C), C71(H71A,H71B,H71C), C80(H80A,H80B,H80C), C74(H74A,
 H74B,H74C), C77(H77A,H77B,H77C), C82(H82A,H82B,H82C), C92(H92A,H92B,H92C),
 C93(H93A,H93B,H93C), C94(H94A,H94B,H94C), C62(H62A,H62B,H62C), C97(H97A,H97B,
 H97C), C52(H52A,H52B,H52C), C21(H21A,H21B,H21C), C28(H28A,H28B,H28C), C26(H26A,
 H26B,H26C), C18(H18A,H18B,H18C), C27(H27A,H27B,H27C), C2(H2A,H2B,H2C),
 C24(H24A,H24B,H24C), C66(H66A,H66B,H66C), C9(H9A,H9B,H9C), C8(H8A,H8B,H8C),
 C44(H44A,H44B,H44C), C57(H57A,H57B,H57C), C31(H31A,H31B,H31C), C59(H59A,H59B,
 H59C), C5(H5A,H5B,H5C), C72(H72A,H72B,H72C), C19(H19A,H19B,H19C), C78(H78A,
 H78B,H78C), C89(H89A,H89B,H89C), C32(H32A,H32B,H32C), C41(H41A,H41B,H41C),
 C17(H17A,H17B,H17C), C96(H96A,H96B,H96C), C30(H30A,H30B,H30C), C39(H39A,H39B,
 H39C), C60(H60A,H60B,H60C), C42(H42A,H42B,H42C), C11(H11A,H11B,H11C), C48(H48A,
 H48B,H48C), C23(H23A,H23B,H23C), C25(H25A,H25B,H25C), C45(H45A,H45B,H45C),
 C29(H29A,H29B,H29C)
;
_olex2_submission_special_instructions 'No special instructions were received'
_oxdiff_exptl_absorpt_empirical_details
;
Empirical correction (ABSPACK) includes:
- Absorption correction using spherical harmonics
- Frame scaling
;
_oxdiff_exptl_absorpt_empirical_full_max 37.625
_oxdiff_exptl_absorpt_empirical_full_min 0.230

loop_
_space_group_symop_operation_xyz
'x, y, z'
'-x+1/2, -y, z+1/2'
'x+1/2, -y+1/2, -z'
'-x, y+1/2, -z+1/2'
'-x, -y, -z'
'x-1/2, y, -z-1/2'
'-x-1/2, y-1/2, z'
'x, -y-1/2, z-1/2'

loop_
_atom_site_label
_atom_site_type_symbol
_atom_site_fract_x
_atom_site_fract_y
_atom_site_fract_z
_atom_site_U_iso_or_equiv
_atom_site_adp_type
_atom_site_occupancy
_atom_site_site_symmetry_order
_atom_site_calc_flag
_atom_site_refinement_flags_posn
_atom_site_refinement_flags_adp
_atom_site_refinement_flags_occupancy
_atom_site_disorder_assembly
_atom_site_disorder_group
Nb5 Nb 0.45758(4) 0.18103(5) 0.12283(3) 0.0160(3) Uani 1 1 d . . . . .
Nb4 Nb 0.43873(4) 0.29836(5) 0.12813(3) 0.0165(3) Uani 1 1 d . . . . .
Nb3 Nb 0.57202(4) 0.19874(5) 0.12217(3) 0.0167(3) Uani 1 1 d . . . . .
Nb6 Nb 0.50372(4) 0.25545(5) 0.07600(3) 0.0173(3) Uani 1 1 d . . . . .
Ag6 Ag 0.33989(4) 0.23280(4) 0.10316(3) 0.0270(3) Uani 1 1 d . . . . .
Ag5 Ag 0.42893(4) 0.21740(4) 0.22761(3) 0.0278(3) Uani 1 1 d . . . . .
Nb1 Nb 0.50613(4) 0.24367(5) 0.17357(3) 0.0163(3) Uani 1 1 d . . . . .
Ag4 Ag 0.34970(4) 0.32085(5) 0.17229(3) 0.0310(3) Uani 1 1 d . . . . .
Ag3 Ag 0.63155(4) 0.20512(5) 0.19143(3) 0.0314(3) Uani 1 1 d . . . . .
Ag10 Ag 0.36034(4) 0.06877(4) 0.09643(3) 0.0329(3) Uani 1 1 d . . . . .
Ag15 Ag 0.61538(4) 0.30971(5) 0.19430(3) 0.0307(3) Uani 1 1 d . . . . .
Ag16 Ag 0.39351(4) 0.17694(5) 0.06157(3) 0.0303(3) Uani 1 1 d . . . . .
Ag13 Ag 0.55085(4) 0.12817(4) 0.18017(3) 0.0341(3) Uani 1 1 d . . . . .
Ag14 Ag 0.61640(4) 0.11082(5) 0.07748(3) 0.0355(3) Uani 1 1 d . . . . .
Ag24 Ag 0.55851(4) 0.18178(5) 0.25022(3) 0.0400(4) Uani 1 1 d . . . . .
Ag25 Ag 0.41843(4) 0.05849(5) 0.15050(3) 0.0382(4) Uani 1 1 d . . . . .
Nb2 Nb 0.55448(4) 0.31591(5) 0.12604(3) 0.0199(3) Uani 1 1 d . . . . .
Ag8 Ag 0.44868(4) 0.37993(5) 0.07817(3) 0.0404(4) Uani 1 1 d . . . . .
Ag26 Ag 0.34184(5) 0.38943(5) 0.07221(3) 0.0407(4) Uani 1 1 d . . . . .
Ag20 Ag 0.68119(5) 0.38280(5) 0.11858(3) 0.0436(4) Uani 1 1 d . . . . .
Ag21 Ag 0.35616(4) 0.41795(5) 0.19304(3) 0.0371(3) Uani 1 1 d . . . . .
Ag22 Ag 0.53754(5) 0.30181(5) 0.24462(3) 0.0428(4) Uani 1 1 d . . . . .
Ag23 Ag 0.37095(4) 0.20604(5) 0.17468(3) 0.0409(4) Uani 1 1 d . . . . .
Ag32 Ag 0.39181(4) 0.28318(5) 0.05022(3) 0.0401(4) Uani 1 1 d . . . . .
Ag33 Ag 0.56079(5) 0.06155(5) 0.13310(3) 0.0451(4) Uani 1 1 d . . . . .
Ag34 Ag 0.67236(5) 0.49025(6) 0.12253(4) 0.0518(4) Uani 1 1 d . . . . .
Ag27 Ag 0.29519(4) 0.33476(5) 0.12140(3) 0.0378(3) Uani 1 1 d . . . . .
Ag7 Ag 0.41385(5) 0.34961(5) 0.22527(3) 0.0448(4) Uani 1 1 d . . . . .
Ag9 Ag 0.30727(4) 0.11753(6) 0.13688(3) 0.0419(4) Uani 1 1 d . . . . .
Ag35 Ag 0.72953(5) 0.17767(5) 0.11221(4) 0.0450(4) Uani 1 1 d . . . . .
Ag36 Ag 0.60874(4) 0.37651(5) 0.06723(3) 0.0421(4) Uani 1 1 d . . . . .
Ag37 Ag 0.48519(5) 0.23274(5) 0.27873(3) 0.0412(4) Uani 1 1 d . . . . .
Ag7A Ag 0.51950(17) 0.1445(2) 0.05576(12) 0.020(2) Uani 0.50(4) 1 d . . P A 1
Ag28 Ag 0.31356(4) 0.44452(5) 0.12061(3) 0.0386(4) Uani 1 1 d . . . . .
Ag2 Ag 0.70883(5) 0.07980(6) 0.10657(4) 0.0528(4) Uani 1 1 d . . . . .
Ag29 Ag 0.50924(5) 0.35947(5) 0.18896(4) 0.0536(5) Uani 1 1 d . . . . .
Ag17 Ag 0.67837(5) 0.26672(5) 0.15248(3) 0.0436(4) Uani 1 1 d . . . . .
Ag30 Ag 0.29244(4) 0.00483(5) 0.11681(3) 0.0394(4) Uani 1 1 d . . . . .
Ag11 Ag 0.65778(5) 0.10689(5) 0.15847(4) 0.0478(4) Uani 1 1 d . . . . .
Ag31 Ag 0.46508(4) 0.16530(6) 0.00069(4) 0.0470(4) Uani 1 1 d . . . . .
Ag19 Ag 0.61782(5) 0.42605(5) 0.16286(4) 0.0479(4) Uani 1 1 d . . . . .
Ag6A Ag 0.65357(5) 0.28238(12) 0.09063(4) 0.0510(10) Uani 0.903(8) 1 d . . P A 1
Ag12 Ag 0.46145(5) 0.08038(7) 0.08954(5) 0.0690(6) Uani 1 1 d . . . A 1
Ag9B Ag 0.5195(12) 0.4203(2) 0.1086(4) 0.061(5) Uani 0.45(4) 1 d . . P A 1
Ag2A Ag 0.43528(18) 0.2738(3) -0.0172(2) 0.052(2) Uani 0.71(4) 1 d . . P A 1
S24 S 0.37061(12) 0.27138(15) 0.21131(9) 0.0272(10) Uani 1 1 d . . . . .
S2 S 0.49996(12) 0.06150(14) 0.16905(9) 0.0249(9) Uani 1 1 d . . . . .
S12 S 0.45976(16) 0.31096(15) 0.26493(11) 0.0377(11) Uani 1 1 d . . . . .
S13 S 0.31814(12) 0.30496(14) 0.07614(9) 0.0256(9) Uani 1 1 d . . . . .
S15 S 0.39539(13) 0.44046(14) 0.10044(10) 0.0284(10) Uani 1 1 d . . . . .
S16 S 0.36178(13) 0.11740(15) 0.17687(9) 0.0282(10) Uani 1 1 d . . . . .
S17 S 0.47504(12) 0.15082(15) 0.24369(9) 0.0274(10) Uani 1 1 d . . . . .
S19 S 0.29639(12) 0.39128(15) 0.16063(9) 0.0267(9) Uani 1 1 d . . . . .
S20 S 0.44317(13) 0.41317(14) 0.19044(9) 0.0268(9) Uani 1 1 d . . . . .
S21 S 0.63395(12) 0.30085(15) 0.04223(10) 0.0284(10) Uani 1 1 d . . . . .
S22 S 0.52545(14) 0.40294(16) 0.05514(10) 0.0355(11) Uani 1 1 d . . . . .
S6 S 0.64471(14) 0.03782(17) 0.12803(11) 0.0411(12) Uani 1 1 d . . . . .
S10 S 0.32443(13) 0.14685(14) 0.08874(10) 0.0310(11) Uani 1 1 d . . . . .
S1 S 0.67668(14) 0.35000(17) 0.16505(10) 0.0376(11) Uani 1 1 d . . . . .
S5 S 0.39728(13) 0.21816(18) 0.01520(10) 0.0359(11) Uani 1 1 d . . . . .
S18 S 0.70051(13) 0.18365(18) 0.16177(11) 0.0379(12) Uani 1 1 d . . . . .
S8 S 0.66428(16) 0.44037(17) 0.08275(12) 0.0446(13) Uani 1 1 d . . . . .
S9 S 0.54460(14) 0.06651(15) 0.08058(10) 0.0324(10) Uani 1 1 d . . . . .
O41 O 0.6205(3) 0.1602(3) 0.1202(2) 0.0210(19) Uani 1 1 d . U . . .
O16 O 0.5623(3) 0.2031(3) 0.1633(2) 0.0214(15) Uani 1 1 d . U . . .
O8 O 0.6017(3) 0.2638(3) 0.1244(2) 0.0216(15) Uani 1 1 d . U . . .
O4 O 0.5200(3) 0.1534(3) 0.1219(2) 0.0185(15) Uani 1 1 d . U . . .
O39 O 0.4217(3) 0.1290(3) 0.1197(2) 0.0212(18) Uani 1 1 d . U . . .
O23 O 0.5025(3) 0.2606(4) 0.0390(2) 0.0237(19) Uani 1 1 d . U . . .
O13 O 0.5586(3) 0.2125(3) 0.0825(2) 0.0202(15) Uani 1 1 d . U . . .
O28 O 0.4643(3) 0.1969(3) 0.0827(2) 0.0196(15) Uani 1 1 d . U . . .
S14 S 0.37359(13) -0.00255(15) 0.12522(10) 0.0321(10) Uani 1 1 d . . . . .
S3 S 0.60667(13) 0.25095(18) 0.23324(10) 0.0351(11) Uani 1 1 d . . . . .
O35 O 0.4662(3) 0.1888(3) 0.1632(2) 0.0217(16) Uani 1 1 d . U . . .
O42 O 0.5481(3) 0.3002(4) 0.1663(2) 0.0236(15) Uani 1 1 d . U . . .
O36 O 0.5449(3) 0.3073(3) 0.0867(2) 0.0203(15) Uani 1 1 d . U . . .
O38 O 0.5056(3) 0.2490(3) 0.1245(2) 0.0187(14) Uani 1 1 d . U . . .
S11 S 0.68545(14) 0.15593(16) 0.06857(10) 0.0343(11) Uani 1 1 d . . . . .
S7 S 0.55281(15) 0.17200(16) 0.01067(11) 0.0369(11) Uani 1 1 d . . . . .
Ag4A Ag 0.57370(14) 0.2893(4) 0.01205(13) 0.035(2) Uani 0.426(19) 1 d . . P A 1
O25 O 0.4108(3) 0.2331(4) 0.1259(2) 0.0228(15) Uani 1 1 d . U . . .
O26 O 0.5912(3) 0.3668(4) 0.1261(2) 0.0279(18) Uani 1 1 d . U . . .
O27 O 0.4481(3) 0.2950(3) 0.0869(2) 0.0212(15) Uani 1 1 d . U . . .
O30 O 0.3890(3) 0.3352(4) 0.1312(2) 0.0224(18) Uani 1 1 d . U . . .
O33 O 0.5063(3) 0.2409(4) 0.2102(2) 0.0246(19) Uani 1 1 d . U . . .
O34 O 0.4916(3) 0.3444(3) 0.1282(2) 0.0220(15) Uani 1 1 d . U . . .
Ag3A Ag 0.4860(5) 0.3392(3) 0.02285(14) 0.048(2) Uani 0.59(4) 1 d . . P A 1
C98 C 0.7549(5) 0.2956(7) 0.1003(4) 0.045(4) Uani 1 1 d D U . . .
O47 O 0.7262(4) 0.2626(4) 0.1063(3) 0.047(3) Uani 1 1 d . U . . .
C12 C 0.5595(7) 0.0895(7) -0.0203(5) 0.063(4) Uani 1 1 d D U . . .
H12A H 0.550332 0.104230 -0.037631 0.094 Uiso 1 1 calc R U . . .
H12B H 0.531561 0.080772 -0.009908 0.094 Uiso 1 1 calc R U . . .
H12C H 0.578012 0.061222 -0.023987 0.094 Uiso 1 1 calc R U . . .
O48 O 0.7409(5) 0.3340(5) 0.0922(3) 0.060(3) Uani 1 1 d . U . . .
C86 C 0.6289(6) 0.1414(8) -0.0191(5) 0.059(4) Uani 1 1 d D U . . .
H86A H 0.644537 0.115092 -0.028329 0.089 Uiso 1 1 calc R U . . .
H86B H 0.650501 0.156278 -0.006155 0.089 Uiso 1 1 calc R U . . .
H86C H 0.618953 0.164671 -0.032749 0.089 Uiso 1 1 calc R U . . .
C50 C 0.8055(5) 0.2859(9) 0.1030(5) 0.066(5) Uani 1 1 d D U . . .
H50A H 0.810577 0.263263 0.117831 0.099 Uiso 1 1 calc R U . . .
H50B H 0.821905 0.315373 0.107086 0.099 Uiso 1 1 calc R U . . .
H50C H 0.817270 0.272760 0.085726 0.099 Uiso 1 1 calc R U . . .
C61 C 0.5876(5) 0.1234(7) -0.0040(4) 0.054(4) Uani 1 1 d D U . . .
H61 H 0.599998 0.105240 0.012000 0.065 Uiso 1 1 calc R U . . .
S4 S 0.51784(17) 0.30210(17) -0.02260(11) 0.0440(12) Uani 1 1 d . . . . .
Ag1 Ag 0.44736(4) 0.12844(4) 0.19601(3) 0.0298(3) Uani 1 1 d . . . . .
Ag8B Ag 0.4287(4) 0.42575(13) 0.14290(8) 0.053(2) Uani 0.583(16) 1 d . . P A 1
Ag5A Ag 0.6163(3) 0.2090(3) 0.0470(2) 0.020(3) Uani 0.33(4) 1 d . . P A 1
Ag8A Ag 0.4589(4) 0.42797(13) 0.13939(9) 0.036(2) Uani 0.417(16) 1 d . . P A 2
Ag4B Ag 0.57607(16) 0.2594(6) 0.01282(13) 0.077(4) Uani 0.574(19) 1 d . . P A 2
Ag3B Ag 0.5061(11) 0.3470(4) 0.0230(2) 0.074(3) Uani 0.41(4) 1 d . . P A 2
Ag5B Ag 0.6228(4) 0.2094(3) 0.0538(4) 0.093(3) Uani 0.67(4) 1 d . . P A 2
O24 O 0.4341(4) 0.1060(4) 0.0384(3) 0.041(2) Uani 1 1 d . U . . .
C85 C 0.4038(5) -0.0446(5) 0.1017(5) 0.047(4) Uani 1 1 d D U . . .
H85 H 0.408771 -0.027653 0.083938 0.056 Uiso 1 1 calc R U . . .
C36 C 0.7212(5) 0.1398(6) 0.0383(5) 0.051(3) Uani 1 1 d D U . . .
H36 H 0.708337 0.155766 0.021632 0.061 Uiso 1 1 calc R U . . .
C56 C 0.3412(6) 0.2046(5) -0.0010(4) 0.042(3) Uani 1 1 d D U . . .
H56 H 0.316070 0.218161 0.010762 0.050 Uiso 1 1 calc R U . . .
C70 C 0.7148(5) 0.4427(7) 0.0600(4) 0.055(4) Uani 1 1 d D U . . .
H70 H 0.718411 0.410586 0.051754 0.066 Uiso 1 1 calc R U . . .
C73 C 0.6031(5) -0.0001(8) 0.0569(5) 0.060(4) Uani 1 1 d D U . . .
H73A H 0.605337 -0.032745 0.050340 0.089 Uiso 1 1 calc R U . . .
H73B H 0.622377 0.003744 0.073284 0.089 Uiso 1 1 calc R U . . .
H73C H 0.613964 0.021396 0.042511 0.089 Uiso 1 1 calc R U . . .
C88 C 0.5539(5) 0.0109(8) 0.0637(5) 0.063(5) Uani 1 1 d D U . . .
H88 H 0.548666 -0.011396 0.079283 0.075 Uiso 1 1 calc R U . . .
C90 C 0.4078(7) 0.4975(6) 0.0854(4) 0.058(4) Uani 1 1 d D U . . .
H90 H 0.442478 0.499709 0.084086 0.070 Uiso 1 1 calc R U . . .
O37 O 0.6754(5) 0.4693(5) 0.1848(3) 0.058(3) Uani 1 1 d . U . . .
C16 C 0.2663(5) 0.2952(6) 0.0547(3) 0.037(3) Uani 1 1 d D U . . .
H16 H 0.263159 0.260474 0.051580 0.045 Uiso 1 1 calc R U . . .
O12 O 0.6481(5) 0.0747(5) 0.2022(3) 0.053(3) Uani 1 1 d . U . . .
C47 C 0.6565(6) 0.2563(6) 0.2574(4) 0.055(4) Uani 1 1 d D U . . .
H47 H 0.682659 0.272410 0.247625 0.066 Uiso 1 1 calc R U . . .
O22 O 0.5109(5) 0.1940(5) 0.3144(3) 0.056(3) Uani 1 1 d . U . . .
O31 O 0.5700(5) 0.1573(6) 0.2948(3) 0.061(3) Uani 1 1 d . U . . .
O2 O 0.4393(5) 0.1329(5) -0.0398(3) 0.058(3) Uani 1 1 d . U . . .
C53 C 0.2710(6) 0.3185(7) 0.0273(3) 0.044(3) Uani 1 1 d D U . . .
H53A H 0.266140 0.352554 0.029280 0.066 Uiso 1 1 calc R U . . .
H53B H 0.247820 0.305521 0.014673 0.066 Uiso 1 1 calc R U . . .
H53C H 0.302298 0.312677 0.020018 0.066 Uiso 1 1 calc R U . . .
O15 O 0.2358(4) 0.0906(4) 0.1504(3) 0.055(4) Uani 1 1 d . U . . .
O29 O 0.6001(4) 0.1302(4) 0.2173(3) 0.041(2) Uani 1 1 d . U . . .
C33 C 0.6278(6) 0.0958(8) 0.2218(4) 0.048(4) Uani 1 1 d D U . . .
C54 C 0.5568(8) 0.1429(9) 0.3408(4) 0.070(6) Uani 1 1 d D U . . .
H54A H 0.552027 0.163894 0.356538 0.105 Uiso 1 1 calc R U . . .
H54B H 0.589384 0.132844 0.340213 0.105 Uiso 1 1 calc R U . . .
H54C H 0.536684 0.115126 0.342680 0.105 Uiso 1 1 calc R U . . .
C76 C 0.5449(7) 0.1686(7) 0.3148(4) 0.047(4) Uani 1 1 d D U . . .
C69 C 0.2808(5) 0.2948(7) 0.2247(4) 0.053(4) Uani 1 1 d D U . . .
H69A H 0.294039 0.321915 0.214960 0.080 Uiso 1 1 calc R U . . .
H69B H 0.262740 0.305999 0.240474 0.080 Uiso 1 1 calc R U . . .
H69C H 0.260385 0.277159 0.212296 0.080 Uiso 1 1 calc R U . . .
O11 O 0.4043(4) 0.0424(4) 0.0571(3) 0.044(3) Uani 1 1 d . U . . .
O40 O 0.7848(4) 0.0702(5) 0.1008(3) 0.049(3) Uani 1 1 d . U . . .
C79 C 0.5244(7) 0.4583(7) 0.0353(4) 0.064(4) Uani 1 1 d D U . . .
H79 H 0.491636 0.464200 0.029322 0.077 Uiso 1 1 calc R U . . .
O17 O 0.2852(4) 0.4318(5) 0.0492(3) 0.049(3) Uani 1 1 d . U . . .
O43 O 0.3343(4) 0.4575(5) 0.2306(3) 0.051(3) Uani 1 1 d . U . . .
O6 O 0.3533(5) 0.3913(4) 0.2524(3) 0.053(3) Uani 1 1 d . U . . .
O44 O 0.4008(5) 0.3669(5) 0.0284(3) 0.059(3) Uani 1 1 d . U . . .
C81 C 0.4148(7) 0.0682(7) 0.0366(4) 0.050(4) Uani 1 1 d D U . . .
O18 O 0.4526(3) 0.2854(3) 0.1666(2) 0.0215(16) Uani 1 1 d . U . . .
C91 C 0.4651(6) 0.4596(7) 0.2380(3) 0.045(4) Uani 1 1 d D U . . .
H91A H 0.432844 0.455307 0.244058 0.067 Uiso 1 1 calc R U . . .
H91B H 0.478416 0.487353 0.247001 0.067 Uiso 1 1 calc R U . . .
H91C H 0.483318 0.431579 0.242737 0.067 Uiso 1 1 calc R U . . .
C14 C 0.4395(6) 0.5093(6) 0.1984(4) 0.048(4) Uani 1 1 d D U . . .
H14A H 0.441437 0.511933 0.178380 0.071 Uiso 1 1 calc R U . . .
H14B H 0.452990 0.537565 0.206816 0.071 Uiso 1 1 calc R U . . .
H14C H 0.406856 0.506351 0.203892 0.071 Uiso 1 1 calc R U . . .
C38 C 0.3189(7) 0.4530(7) 0.2785(4) 0.059(5) Uani 1 1 d D U . . .
H38A H 0.313164 0.486772 0.275962 0.088 Uiso 1 1 calc R U . . .
H38B H 0.341839 0.448405 0.293114 0.088 Uiso 1 1 calc R U . . .
H38C H 0.289783 0.437177 0.283475 0.088 Uiso 1 1 calc R U . . .
C58 C 0.2006(5) 0.3861(8) 0.1557(4) 0.057(5) Uani 1 1 d D U . . .
H58A H 0.199188 0.415307 0.144991 0.086 Uiso 1 1 calc R U . . .
H58B H 0.170483 0.380468 0.164505 0.086 Uiso 1 1 calc R U . . .
H58C H 0.208020 0.359605 0.143520 0.086 Uiso 1 1 calc R U . . .
C35 C 0.2373(5) 0.3904(8) 0.1770(4) 0.055(4) Uani 1 1 d D U . . .
H35 H 0.235924 0.360348 0.187750 0.065 Uiso 1 1 calc R U . . .
C40 C 0.6418(7) 0.2864(8) 0.2808(4) 0.067(4) Uani 1 1 d D U . . .
H40A H 0.618235 0.269726 0.291577 0.100 Uiso 1 1 calc R U . . .
H40B H 0.628678 0.315955 0.273762 0.100 Uiso 1 1 calc R U . . .
H40C H 0.668790 0.293348 0.292345 0.100 Uiso 1 1 calc R U . . .
C49 C 0.4636(5) 0.3514(7) 0.2944(4) 0.046(4) Uani 1 1 d D U . . .
H49 H 0.466140 0.384106 0.286831 0.056 Uiso 1 1 calc R U . . .
C51 C 0.5062(6) 0.3428(8) 0.3110(4) 0.060(5) Uani 1 1 d D U . . .
H51A H 0.510484 0.368742 0.324046 0.091 Uiso 1 1 calc R U . . .
H51B H 0.533281 0.340993 0.298822 0.091 Uiso 1 1 calc R U . . .
H51C H 0.502933 0.313032 0.321023 0.091 Uiso 1 1 calc R U . . .
C55 C 0.7300(5) 0.3656(7) 0.1846(4) 0.051(4) Uani 1 1 d D U . . .
H55 H 0.731628 0.400841 0.185432 0.061 Uiso 1 1 calc R U . . .
C37 C 0.3371(6) 0.4324(8) 0.2524(4) 0.048(3) Uani 1 1 d D U . . .
C63 C 0.7261(7) 0.3482(8) 0.2134(4) 0.063(4) Uani 1 1 d D U . . .
H63A H 0.724076 0.313692 0.213330 0.095 Uiso 1 1 calc R U . . .
H63B H 0.698058 0.361413 0.221862 0.095 Uiso 1 1 calc R U . . .
H63C H 0.753541 0.358095 0.223796 0.095 Uiso 1 1 calc R U . . .
C65 C 0.4659(6) 0.4665(6) 0.2077(3) 0.046(3) Uani 1 1 d D U . . .
H65 H 0.499130 0.470615 0.201988 0.055 Uiso 1 1 calc R U . . .
C68 C 0.6373(8) 0.0814(8) 0.2507(4) 0.067(5) Uani 1 1 d D U . . .
H68A H 0.646058 0.047952 0.251149 0.100 Uiso 1 1 calc R U . . .
H68B H 0.609363 0.086231 0.261842 0.100 Uiso 1 1 calc R U . . .
H68C H 0.662867 0.100451 0.258084 0.100 Uiso 1 1 calc R U . . .
C75 C 0.7952(5) 0.1995(9) 0.1722(5) 0.071(3) Uani 1 1 d D U . . .
H75A H 0.812596 0.173416 0.163883 0.106 Uiso 1 1 calc R U . . .
H75B H 0.813862 0.213876 0.186764 0.106 Uiso 1 1 calc R U . . .
H75C H 0.788316 0.223262 0.158123 0.106 Uiso 1 1 calc R U . . .
C71 C 0.2601(6) 0.0945(5) 0.0593(4) 0.050(4) Uani 1 1 d D U . . .
H71A H 0.287875 0.081628 0.050374 0.075 Uiso 1 1 calc R U . . .
H71B H 0.234084 0.094433 0.046332 0.075 Uiso 1 1 calc R U . . .
H71C H 0.252171 0.075116 0.075266 0.075 Uiso 1 1 calc R U . . .
C80 C 0.6456(7) -0.0576(6) 0.1376(5) 0.056(4) Uani 1 1 d D U . . .
H80A H 0.611584 -0.058174 0.138847 0.083 Uiso 1 1 calc R U . . .
H80B H 0.658499 -0.083792 0.148368 0.083 Uiso 1 1 calc R U . . .
H80C H 0.655098 -0.060902 0.118438 0.083 Uiso 1 1 calc R U . . .
C74 C 0.4680(5) -0.0167(6) 0.1965(4) 0.045(4) Uani 1 1 d D U . . .
H74A H 0.442982 0.000163 0.206073 0.067 Uiso 1 1 calc R U . . .
H74B H 0.475913 -0.045360 0.206721 0.067 Uiso 1 1 calc R U . . .
H74C H 0.457636 -0.025142 0.178038 0.067 Uiso 1 1 calc R U . . .
C77 C 0.3214(7) 0.0417(6) 0.2038(5) 0.057(4) Uani 1 1 d D U . . .
H77A H 0.301449 0.035837 0.187897 0.085 Uiso 1 1 calc R U . . .
H77B H 0.306054 0.030015 0.220422 0.085 Uiso 1 1 calc R U . . .
H77C H 0.351142 0.025296 0.201368 0.085 Uiso 1 1 calc R U . . .
C82 C 0.7050(7) 0.4761(8) 0.0372(5) 0.071(5) Uani 1 1 d D U . . .
H82A H 0.681982 0.499478 0.043185 0.106 Uiso 1 1 calc R U . . .
H82B H 0.692670 0.458635 0.021416 0.106 Uiso 1 1 calc R U . . .
H82C H 0.733751 0.492245 0.031864 0.106 Uiso 1 1 calc R U . . .
C87 C 0.8139(5) 0.1050(8) 0.1030(5) 0.051(4) Uani 1 1 d D U . . .
O45 O 0.8046(4) 0.1464(5) 0.1107(3) 0.046(3) Uani 1 1 d . U . . .
C83 C 0.5098(4) 0.0144(5) 0.1947(4) 0.037(3) Uani 1 1 d D U . . .
H83 H 0.514185 0.029858 0.212920 0.044 Uiso 1 1 calc R U . . .
C84 C 0.6878(6) 0.3130(5) 0.0234(4) 0.050(3) Uani 1 1 d D U . . .
H84 H 0.711863 0.324134 0.036675 0.060 Uiso 1 1 calc R U . . .
C92 C 0.3339(7) 0.1524(6) -0.0025(5) 0.057(4) Uani 1 1 d D U . . .
H92A H 0.303794 0.145788 -0.011104 0.085 Uiso 1 1 calc R U . . .
H92B H 0.334225 0.139194 0.016106 0.085 Uiso 1 1 calc R U . . .
H92C H 0.358814 0.138035 -0.013326 0.085 Uiso 1 1 calc R U . . .
C93 C 0.7695(5) 0.1572(8) 0.0435(5) 0.059(4) Uani 1 1 d D U . . .
H93A H 0.786079 0.134545 0.055046 0.088 Uiso 1 1 calc R U . . .
H93B H 0.768106 0.187849 0.052744 0.088 Uiso 1 1 calc R U . . .
H93C H 0.785890 0.160676 0.025956 0.088 Uiso 1 1 calc R U . . .
C94 C 0.8632(5) 0.0936(8) 0.0957(5) 0.057(5) Uani 1 1 d D U . . .
H94A H 0.874281 0.116020 0.081863 0.085 Uiso 1 1 calc R U . . .
H94B H 0.864837 0.061498 0.088356 0.085 Uiso 1 1 calc R U . . .
H94C H 0.882721 0.095945 0.112127 0.085 Uiso 1 1 calc R U . . .
C62 C 0.2865(6) 0.1192(7) 0.2137(5) 0.055(4) Uani 1 1 d D U . . .
H62A H 0.264222 0.116659 0.198547 0.082 Uiso 1 1 calc R U . . .
H62B H 0.293778 0.152546 0.216946 0.082 Uiso 1 1 calc R U . . .
H62C H 0.272866 0.105532 0.230311 0.082 Uiso 1 1 calc R U . . .
C97 C 0.6789(7) 0.3514(8) 0.0032(5) 0.069(4) Uani 1 1 d D U . . .
H97A H 0.708405 0.361755 -0.004837 0.104 Uiso 1 1 calc R U . . .
H97B H 0.663872 0.378019 0.012442 0.104 Uiso 1 1 calc R U . . .
H97C H 0.658419 0.339584 -0.011384 0.104 Uiso 1 1 calc R U . . .
C52 C 0.3757(6) -0.0874(6) 0.0955(5) 0.056(5) Uani 1 1 d D U . . .
H52A H 0.393522 -0.108390 0.083427 0.084 Uiso 1 1 calc R U . . .
H52B H 0.346802 -0.078073 0.086296 0.084 Uiso 1 1 calc R U . . .
H52C H 0.368321 -0.103920 0.112571 0.084 Uiso 1 1 calc R U . . .
C21 C 0.7589(5) 0.4535(8) 0.0748(4) 0.060(5) Uani 1 1 d D U . . .
H21A H 0.784896 0.453031 0.061755 0.090 Uiso 1 1 calc R U . . .
H21B H 0.764207 0.429791 0.089063 0.090 Uiso 1 1 calc R U . . .
H21C H 0.756699 0.484828 0.083184 0.090 Uiso 1 1 calc R U . . .
C28 C 0.5402(8) 0.4995(7) 0.0518(5) 0.073(5) Uani 1 1 d D U . . .
H28A H 0.514858 0.510044 0.063752 0.110 Uiso 1 1 calc R U . . .
H28B H 0.549058 0.525297 0.039422 0.110 Uiso 1 1 calc R U . . .
H28C H 0.567050 0.490427 0.062955 0.110 Uiso 1 1 calc R U . . .
C26 C 0.2304(5) 0.1660(7) 0.0838(4) 0.045(4) Uani 1 1 d D U . . .
H26A H 0.202956 0.167876 0.072006 0.068 Uiso 1 1 calc R U . . .
H26B H 0.239437 0.197818 0.089664 0.068 Uiso 1 1 calc R U . . .
H26C H 0.223236 0.146802 0.100005 0.068 Uiso 1 1 calc R U . . .
C18 C 0.3930(8) 0.5359(7) 0.1044(5) 0.074(6) Uani 1 1 d D U . . .
H18A H 0.359439 0.533686 0.107550 0.110 Uiso 1 1 calc R U . . .
H18B H 0.400406 0.566549 0.096183 0.110 Uiso 1 1 calc R U . . .
H18C H 0.409527 0.532633 0.121864 0.110 Uiso 1 1 calc R U . . .
O21 O 0.4945(5) 0.1690(6) -0.0671(3) 0.069(4) Uani 1 1 d D U . . .
C27 C 0.7149(4) -0.0109(7) 0.1536(4) 0.048(5) Uani 1 1 d D U . . .
H27A H 0.722675 -0.032511 0.168607 0.072 Uiso 1 1 calc R U . . .
H27B H 0.724487 0.021207 0.158535 0.072 Uiso 1 1 calc R U . . .
H27C H 0.731074 -0.020724 0.136900 0.072 Uiso 1 1 calc R U . . .
C2 C 0.4508(5) -0.0562(8) 0.1128(5) 0.063(4) Uani 1 1 d D U . . .
H2A H 0.448864 -0.084910 0.124003 0.095 Uiso 1 1 calc R U . . .
H2B H 0.461982 -0.030026 0.124156 0.095 Uiso 1 1 calc R U . . .
H2C H 0.472509 -0.061451 0.097607 0.095 Uiso 1 1 calc R U . . .
C24 C 0.3898(8) 0.5011(9) 0.0569(4) 0.070(4) Uani 1 1 d D U . . .
H24A H 0.397410 0.472100 0.046844 0.105 Uiso 1 1 calc R U . . .
H24B H 0.404281 0.528123 0.047705 0.105 Uiso 1 1 calc R U . . .
H24C H 0.356020 0.505312 0.057298 0.105 Uiso 1 1 calc R U . . .
C66 C 0.7224(7) 0.0878(6) 0.0336(5) 0.061(4) Uani 1 1 d D U . . .
H66A H 0.739074 0.081143 0.016497 0.092 Uiso 1 1 calc R U . . .
H66B H 0.690498 0.075781 0.032226 0.092 Uiso 1 1 calc R U . . .
H66C H 0.738321 0.072436 0.048915 0.092 Uiso 1 1 calc R U . . .
C34 C 0.2696(5) 0.1439(5) 0.0684(4) 0.039(3) Uani 1 1 d D U . . .
H34 H 0.274528 0.163252 0.051480 0.047 Uiso 1 1 calc R U . . .
C9 C 0.4979(9) 0.3782(9) -0.0571(7) 0.095(6) Uani 1 1 d D U . . .
H9A H 0.465511 0.369298 -0.053555 0.142 Uiso 1 1 calc R U . . .
H9B H 0.500735 0.390039 -0.075928 0.142 Uiso 1 1 calc R U . . .
H9C H 0.507290 0.402997 -0.044225 0.142 Uiso 1 1 calc R U . . .
C43 C 0.5284(7) 0.3364(9) -0.0535(7) 0.103(7) Uani 1 1 d D U . . .
H43 H 0.521639 0.314958 -0.069318 0.124 Uiso 1 1 calc R U . . .
C8 C 0.5786(8) 0.3491(10) -0.0556(6) 0.096(6) Uani 1 1 d D U . . .
H8A H 0.585304 0.375707 -0.043417 0.144 Uiso 1 1 calc R U . . .
H8B H 0.585889 0.358008 -0.074576 0.144 Uiso 1 1 calc R U . . .
H8C H 0.597665 0.321932 -0.050302 0.144 Uiso 1 1 calc R U . . .
C44 C 0.5529(5) -0.0129(7) 0.1884(5) 0.052(4) Uani 1 1 d D U . . .
H44A H 0.557944 -0.036599 0.202752 0.078 Uiso 1 1 calc R U . . .
H44B H 0.579571 0.008638 0.187805 0.078 Uiso 1 1 calc R U . . .
H44C H 0.549495 -0.028608 0.170653 0.078 Uiso 1 1 calc R U . . .
O46 O 0.2235(4) 0.0180(4) 0.1355(3) 0.050(3) Uani 1 1 d . U . . .
C3 C 0.4514(6) 0.1428(8) -0.0627(4) 0.060(4) Uani 1 1 d D U . . .
C57 C 0.4281(8) 0.1286(9) -0.0887(4) 0.071(6) Uani 1 1 d D U . . .
H57A H 0.411109 0.155614 -0.096278 0.106 Uiso 1 1 calc R U . . .
H57B H 0.406230 0.102787 -0.085039 0.106 Uiso 1 1 calc R U . . .
H57C H 0.451545 0.118028 -0.101922 0.106 Uiso 1 1 calc R U . . .
C31 C 0.2238(5) 0.3116(7) 0.0694(3) 0.040(4) Uani 1 1 d D U . . .
H31A H 0.226482 0.303815 0.088899 0.059 Uiso 1 1 calc R U . . .
H31B H 0.196401 0.295938 0.061668 0.059 Uiso 1 1 calc R U . . .
H31C H 0.220689 0.345841 0.067246 0.059 Uiso 1 1 calc R U . . .
C59 C 0.2314(7) 0.4286(8) 0.1973(5) 0.074(5) Uani 1 1 d D U . . .
H59A H 0.249411 0.421213 0.213775 0.111 Uiso 1 1 calc R U . . .
H59B H 0.198376 0.431456 0.202086 0.111 Uiso 1 1 calc R U . . .
H59C H 0.242351 0.458373 0.189419 0.111 Uiso 1 1 calc R U . . .
C5 C 0.7048(7) 0.2689(6) 0.0103(5) 0.059(4) Uani 1 1 d D U . . .
H5A H 0.682269 0.258381 -0.003549 0.089 Uiso 1 1 calc R U . . .
H5B H 0.708446 0.244299 0.024232 0.089 Uiso 1 1 calc R U . . .
H5C H 0.734853 0.274838 0.001436 0.089 Uiso 1 1 calc R U . . .
C67 C 0.3300(5) 0.0933(5) 0.2065(4) 0.048(4) Uani 1 1 d D U . . .
H67 H 0.351167 0.097039 0.222623 0.057 Uiso 1 1 calc R U . . .
C10 C 0.6634(5) -0.0118(6) 0.1488(4) 0.048(4) Uani 1 1 d D U . . .
H10 H 0.648508 -0.007600 0.167138 0.058 Uiso 1 1 calc R U . . .
C72 C 0.3375(7) 0.2269(8) -0.0286(4) 0.061(4) Uani 1 1 d D U . . .
H72A H 0.368433 0.228267 -0.037036 0.091 Uiso 1 1 calc R U . . .
H72B H 0.325078 0.258891 -0.026681 0.091 Uiso 1 1 calc R U . . .
H72C H 0.316696 0.208104 -0.040156 0.091 Uiso 1 1 calc R U . . .
C19 C 0.5542(8) 0.4548(9) 0.0103(5) 0.085(5) Uani 1 1 d D U . . .
H19A H 0.585725 0.445340 0.015600 0.127 Uiso 1 1 calc R U . . .
H19B H 0.555338 0.485610 0.001160 0.127 Uiso 1 1 calc R U . . .
H19C H 0.541082 0.431333 -0.002239 0.127 Uiso 1 1 calc R U . . .
C78 C 0.4390(6) 0.0653(5) 0.2611(4) 0.048(4) Uani 1 1 d D U . . .
H78A H 0.415386 0.065455 0.246644 0.072 Uiso 1 1 calc R U . . .
H78B H 0.427943 0.046324 0.276617 0.072 Uiso 1 1 calc R U . . .
H78C H 0.467939 0.051779 0.254011 0.072 Uiso 1 1 calc R U . . .
C89 C 0.4044(5) 0.1368(7) 0.2817(4) 0.048(4) Uani 1 1 d D U . . .
H89A H 0.412227 0.166566 0.290901 0.073 Uiso 1 1 calc R U . . .
H89B H 0.389953 0.115273 0.294924 0.073 Uiso 1 1 calc R U . . .
H89C H 0.382660 0.143060 0.266682 0.073 Uiso 1 1 calc R U . . .
C32 C 0.6975(8) 0.5410(9) 0.2052(5) 0.080(6) Uani 1 1 d D U . . .
H32A H 0.683018 0.529010 0.221962 0.120 Uiso 1 1 calc R U . . .
H32B H 0.688560 0.574014 0.202409 0.120 Uiso 1 1 calc R U . . .
H32C H 0.731451 0.538812 0.206812 0.120 Uiso 1 1 calc R U . . .
C4 C 0.4477(5) 0.1149(5) 0.2705(4) 0.040(4) Uani 1 1 d D U . . .
H4 H 0.470433 0.112983 0.286048 0.048 Uiso 1 1 calc R U . . .
C41 C 0.6730(7) 0.2092(7) 0.2668(5) 0.066(4) Uani 1 1 d D U . . .
H41A H 0.698093 0.213387 0.280187 0.099 Uiso 1 1 calc R U . . .
H41B H 0.684723 0.191278 0.251038 0.099 Uiso 1 1 calc R U . . .
H41C H 0.647212 0.192068 0.275283 0.099 Uiso 1 1 calc R U . . .
C17 C 0.4196(6) 0.3494(9) 0.3103(4) 0.063(4) Uani 1 1 d D U . . .
H17A H 0.416408 0.318095 0.318691 0.095 Uiso 1 1 calc R U . . .
H17B H 0.393217 0.355104 0.298014 0.095 Uiso 1 1 calc R U . . .
H17C H 0.420110 0.373492 0.324686 0.095 Uiso 1 1 calc R U . . .
C96 C 0.7729(5) 0.3488(8) 0.1702(4) 0.058(4) Uani 1 1 d D U . . .
H96A H 0.800455 0.360689 0.179764 0.087 Uiso 1 1 calc R U . . .
H96B H 0.772792 0.360476 0.151288 0.087 Uiso 1 1 calc R U . . .
H96C H 0.773386 0.314219 0.170109 0.087 Uiso 1 1 calc R U . . .
O1 O 0.6773(5) 0.5333(5) 0.1588(4) 0.064(4) Uani 1 1 d . U . . .
C6 C 0.6817(7) 0.5123(8) 0.1813(5) 0.058(4) Uani 1 1 d D U . . .
O32 O 0.2544(4) 0.4596(5) 0.0873(3) 0.048(3) Uani 1 1 d . U . . .
C30 C 0.3650(7) 0.4208(7) -0.0032(5) 0.061(5) Uani 1 1 d D U . . .
H30A H 0.332958 0.417855 0.003560 0.091 Uiso 1 1 calc R U . . .
H30B H 0.364691 0.424259 -0.023145 0.091 Uiso 1 1 calc R U . . .
H30C H 0.379618 0.448546 0.005143 0.091 Uiso 1 1 calc R U . . .
C39 C 0.2168(6) 0.4724(7) 0.0443(4) 0.053(5) Uani 1 1 d D U . . .
H39A H 0.227785 0.500633 0.034692 0.079 Uiso 1 1 calc R U . . .
H39B H 0.190411 0.480720 0.056085 0.079 Uiso 1 1 calc R U . . .
H39C H 0.207012 0.448641 0.030914 0.079 Uiso 1 1 calc R U . . .
O10 O 0.3871(6) 0.3445(7) -0.0160(4) 0.085(4) Uani 1 1 d . U . . .
O3 O 0.3041(4) 0.2374(5) 0.1479(3) 0.055(3) Uani 1 1 d . U . . .
C60 C 0.1750(6) 0.0503(8) 0.1698(4) 0.054(5) Uani 1 1 d D U . . .
H60A H 0.185417 0.035574 0.186850 0.080 Uiso 1 1 calc R U . . .
H60B H 0.149848 0.031461 0.161719 0.080 Uiso 1 1 calc R U . . .
H60C H 0.163561 0.082237 0.173594 0.080 Uiso 1 1 calc R U . . .
C15 C 0.3917(7) 0.3779(7) 0.0044(6) 0.066(5) Uani 1 1 d D U . . .
C42 C 0.5165(7) -0.0042(9) 0.0449(5) 0.075(4) Uani 1 1 d D U . . .
H42A H 0.515972 0.016665 0.028866 0.112 Uiso 1 1 calc R U . . .
H42B H 0.486518 -0.002421 0.054408 0.112 Uiso 1 1 calc R U . . .
H42C H 0.522189 -0.036693 0.038973 0.112 Uiso 1 1 calc R U . . .
C1 C 0.2146(5) 0.0529(8) 0.1501(4) 0.047(4) Uani 1 1 d D U . . .
C11 C 0.3992(9) 0.0475(9) 0.0101(4) 0.079(5) Uani 1 1 d D U . . .
H11A H 0.382924 0.071598 -0.000689 0.118 Uiso 1 1 calc R U . . .
H11B H 0.378046 0.021043 0.013651 0.118 Uiso 1 1 calc R U . . .
H11C H 0.426252 0.036140 -0.000227 0.118 Uiso 1 1 calc R U . . .
C13 C 0.2550(5) 0.4530(6) 0.0614(4) 0.036(3) Uani 1 1 d D U . . .
O19 O 0.5486(4) 0.4649(4) 0.1419(3) 0.043(2) Uani 1 1 d D U . . .
C48 C 0.5529(7) 0.5442(7) 0.1603(5) 0.064(4) Uani 1 1 d D U . . .
H48A H 0.561864 0.530372 0.177905 0.096 Uiso 1 1 calc R U . . .
H48B H 0.526852 0.566029 0.163015 0.096 Uiso 1 1 calc R U . . .
H48C H 0.579412 0.561431 0.152526 0.096 Uiso 1 1 calc R U . . .
C95 C 0.5387(6) 0.5061(6) 0.1411(5) 0.063(4) Uani 1 1 d D U . . .
O5 O 0.4986(6) 0.4983(6) 0.1330(4) 0.086(4) Uani 1 1 d D U . . .
C23 C 0.2308(6) 0.2061(7) 0.1645(4) 0.054(4) Uani 1 1 d D U . . .
H23A H 0.222732 0.180756 0.151642 0.081 Uiso 1 1 calc R U . . .
H23B H 0.202327 0.221296 0.171065 0.081 Uiso 1 1 calc R U . . .
H23C H 0.247957 0.192858 0.180037 0.081 Uiso 1 1 calc R U . . .
C25 C 0.3320(6) 0.2675(8) 0.2636(3) 0.051(4) Uani 1 1 d D U . . .
H25A H 0.354176 0.242423 0.268229 0.076 Uiso 1 1 calc R U . . .
H25B H 0.304166 0.264260 0.275087 0.076 Uiso 1 1 calc R U . . .
H25C H 0.346410 0.298305 0.266988 0.076 Uiso 1 1 calc R U . . .
C46 C 0.3188(5) 0.2637(7) 0.2344(3) 0.046(4) Uani 1 1 d D U . . .
H46 H 0.307752 0.230572 0.231585 0.055 Uiso 1 1 calc R U . . .
O14 O 0.2418(4) 0.2777(5) 0.1402(3) 0.056(3) Uani 1 1 d . U . . .
C20 C 0.2604(6) 0.2416(7) 0.1502(4) 0.049(3) Uani 1 1 d D U . . .
C45 C 0.7451(7) 0.1586(9) 0.2108(3) 0.071(3) Uani 1 1 d D U . . .
H45A H 0.775082 0.146040 0.217056 0.106 Uiso 1 1 calc R U . . .
H45B H 0.722588 0.132784 0.209295 0.106 Uiso 1 1 calc R U . . .
H45C H 0.733755 0.181877 0.224120 0.106 Uiso 1 1 calc R U . . .
C22 C 0.751020 0.181381 0.183841 0.071(3) Uani 1 1 d D U . . .
H22 H 0.743463 0.213028 0.191744 0.085 Uiso 1 1 calc R U . . .
C29 C 0.6141(7) 0.4430(7) 0.2390(5) 0.064(4) Uani 1 1 d D U . . .
H29A H 0.607674 0.448377 0.258500 0.096 Uiso 1 1 calc R U . . .
H29B H 0.606101 0.471396 0.228550 0.096 Uiso 1 1 calc R U . . .
H29C H 0.647140 0.435794 0.236539 0.096 Uiso 1 1 calc R U . . .
O7 O 0.5645(6) 0.3818(6) 0.2492(4) 0.081(4) Uani 1 1 d . U . . .
O20 O 0.5793(4) 0.3936(5) 0.2061(3) 0.052(2) Uani 1 1 d . U . B 1
C64 C 0.5857(6) 0.4027(6) 0.2291(5) 0.049(3) Uani 1 1 d D U . . .
Ag1A Ag 0.5293(5) 0.21529(16) -0.03361(14) 0.051(2) Uani 0.73(3) 1 d . . P A 1
Ag1B Ag 0.5099(10) 0.2264(11) -0.0422(7) 0.067(8) Uani 0.27(3) 1 d . . P A 2
Ag2B Ag 0.4473(14) 0.2770(5) -0.0045(12) 0.083(10) Uani 0.29(4) 1 d . . P A 2
Ag7B Ag 0.5264(7) 0.1390(5) 0.0541(3) 0.105(5) Uani 0.50(4) 1 d . . P A 2
Ag9A Ag 0.5380(4) 0.4281(5) 0.1004(3) 0.040(3) Uani 0.55(4) 1 d . . P A 2
Ag6B Ag 0.6587(7) 0.2478(10) 0.0844(6) 0.071(10) Uani 0.097(8) 1 d . . P A 2

loop_
_atom_site_aniso_label
_atom_site_aniso_U_11
_atom_site_aniso_U_22
_atom_site_aniso_U_33
_atom_site_aniso_U_23
_atom_site_aniso_U_13
_atom_site_aniso_U_12
Nb5 0.0164(6) 0.0147(6) 0.0170(8) 0.0012(7) -0.0021(5) 0.0003(5)
Nb4 0.0150(6) 0.0163(6) 0.0181(8) 0.0001(7) 0.0004(5) 0.0027(5)
Nb3 0.0144(6) 0.0192(7) 0.0165(8) 0.0006(7) -0.0005(5) 0.0049(5)
Nb6 0.0159(6) 0.0218(7) 0.0142(8) 0.0021(7) 0.0012(5) 0.0030(5)
Ag6 0.0251(6) 0.0285(7) 0.0274(8) 0.0010(7) -0.0058(5) 0.0030(5)
Ag5 0.0278(6) 0.0297(7) 0.0261(8) 0.0025(7) 0.0009(5) 0.0061(5)
Nb1 0.0165(6) 0.0194(7) 0.0131(7) -0.0023(7) 0.0000(5) -0.0011(5)
Ag4 0.0338(6) 0.0315(7) 0.0279(8) 0.0078(7) 0.0013(6) 0.0043(5)
Ag3 0.0269(6) 0.0372(7) 0.0300(8) 0.0066(7) -0.0036(5) -0.0063(5)
Ag10 0.0293(6) 0.0269(6) 0.0426(9) -0.0012(7) -0.0005(6) 0.0005(5)
Ag15 0.0270(6) 0.0347(7) 0.0305(8) -0.0003(7) -0.0055(5) -0.0032(5)
Ag16 0.0268(6) 0.0363(7) 0.0277(8) -0.0061(7) -0.0065(5) 0.0030(5)
Ag13 0.0383(7) 0.0239(6) 0.0400(9) 0.0071(7) 0.0009(6) -0.0027(5)
Ag14 0.0370(7) 0.0328(7) 0.0366(9) -0.0008(8) 0.0030(6) -0.0026(6)
Ag24 0.0333(7) 0.0516(9) 0.0351(9) 0.0025(9) 0.0029(6) -0.0050(6)
Ag25 0.0420(7) 0.0302(7) 0.0423(10) 0.0075(8) -0.0135(7) -0.0074(6)
Nb2 0.0176(6) 0.0174(7) 0.0246(9) 0.0036(7) -0.0024(6) -0.0028(5)
Ag8 0.0406(7) 0.0310(7) 0.0496(10) 0.0065(8) 0.0106(7) 0.0068(6)
Ag26 0.0500(8) 0.0289(7) 0.0431(10) -0.0040(8) -0.0044(7) -0.0023(6)
Ag20 0.0450(7) 0.0422(8) 0.0436(10) 0.0107(9) 0.0004(7) -0.0101(6)
Ag21 0.0384(7) 0.0361(7) 0.0369(9) -0.0077(8) -0.0064(6) 0.0045(6)
Ag22 0.0530(8) 0.0440(8) 0.0315(9) -0.0053(8) 0.0004(7) -0.0046(7)
Ag23 0.0386(7) 0.0348(7) 0.0493(10) -0.0059(8) -0.0099(7) 0.0050(6)
Ag32 0.0328(7) 0.0401(8) 0.0475(10) -0.0085(8) -0.0085(6) 0.0070(6)
Ag33 0.0520(8) 0.0454(9) 0.0379(9) 0.0069(9) 0.0115(7) 0.0030(7)
Ag34 0.0587(9) 0.0416(8) 0.0552(11) 0.0033(10) 0.0002(8) 0.0013(7)
Ag27 0.0387(7) 0.0476(8) 0.0271(8) -0.0072(8) -0.0057(6) 0.0035(6)
Ag7 0.0641(9) 0.0330(7) 0.0373(10) 0.0046(8) -0.0101(7) 0.0032(7)
Ag9 0.0383(7) 0.0578(9) 0.0295(9) -0.0034(9) 0.0005(6) 0.0063(6)
Ag35 0.0462(8) 0.0421(8) 0.0466(10) -0.0014(9) 0.0029(7) 0.0050(6)
Ag36 0.0385(7) 0.0387(8) 0.0490(10) 0.0037(9) 0.0031(7) 0.0019(6)
Ag37 0.0500(8) 0.0307(7) 0.0428(10) 0.0082(8) -0.0028(7) 0.0051(6)
Ag7A 0.026(4) 0.015(2) 0.017(3) 0.0020(18) 0.012(2) 0.0020(12)
Ag28 0.0407(7) 0.0322(7) 0.0430(10) 0.0047(8) 0.0087(7) 0.0123(6)
Ag2 0.0508(8) 0.0511(9) 0.0564(12) -0.0097(10) 0.0203(8) -0.0124(7)
Ag29 0.0537(8) 0.0413(8) 0.0657(12) -0.0266(10) -0.0113(8) 0.0197(7)
Ag17 0.0540(8) 0.0401(8) 0.0366(9) -0.0040(8) 0.0122(7) -0.0172(7)
Ag30 0.0270(6) 0.0390(8) 0.0520(10) 0.0043(8) 0.0000(6) -0.0037(5)
Ag11 0.0620(9) 0.0385(8) 0.0430(10) 0.0028(9) 0.0016(8) 0.0141(7)
Ag31 0.0369(7) 0.0566(9) 0.0474(10) 0.0017(9) 0.0141(7) 0.0081(6)
Ag19 0.0575(9) 0.0410(8) 0.0452(10) -0.0028(9) -0.0095(8) -0.0045(7)
Ag6A 0.0330(9) 0.082(2) 0.0381(12) 0.0139(13) 0.0102(7) 0.0002(9)
Ag12 0.0434(8) 0.0734(12) 0.0902(16) -0.0445(13) 0.0154(9) -0.0034(8)
Ag9B 0.113(12) 0.026(2) 0.045(5) 0.002(3) -0.025(7) -0.008(4)
Ag2A 0.0518(19) 0.059(2) 0.046(4) 0.014(2) -0.009(2) -0.0082(13)
S24 0.0205(18) 0.036(2) 0.025(2) 0.001(2) 0.0082(17) 0.0077(16)
S2 0.0244(18) 0.023(2) 0.028(3) 0.011(2) -0.0027(17) -0.0001(15)
S12 0.055(3) 0.026(2) 0.031(3) -0.005(2) -0.012(2) 0.013(2)
S13 0.0277(19) 0.024(2) 0.026(2) 0.000(2) -0.0103(18) 0.0007(16)
S15 0.0295(19) 0.021(2) 0.034(3) -0.003(2) 0.0061(18) 0.0000(16)
S16 0.0296(19) 0.029(2) 0.026(3) 0.002(2) 0.0036(18) -0.0053(17)
S17 0.0258(19) 0.030(2) 0.027(3) 0.006(2) -0.0007(17) 0.0059(16)
S19 0.0249(18) 0.032(2) 0.023(2) -0.003(2) 0.0000(17) 0.0065(16)
S20 0.036(2) 0.023(2) 0.020(2) -0.006(2) -0.0007(18) 0.0020(17)
S21 0.0253(19) 0.028(2) 0.032(3) 0.001(2) 0.0076(18) -0.0031(16)
S22 0.032(2) 0.037(2) 0.037(3) 0.018(3) -0.001(2) 0.0023(18)
S6 0.035(2) 0.043(3) 0.046(3) 0.012(3) -0.003(2) 0.002(2)
S10 0.0255(19) 0.025(2) 0.042(3) 0.007(2) -0.0125(19) -0.0035(16)
S1 0.037(2) 0.040(3) 0.036(3) 0.001(3) -0.005(2) -0.0151(19)
S5 0.0214(19) 0.061(3) 0.025(3) -0.006(3) -0.0023(17) 0.0076(19)
S18 0.024(2) 0.052(3) 0.038(3) 0.011(3) -0.0070(19) -0.0008(19)
S8 0.045(2) 0.033(2) 0.055(4) 0.011(3) 0.004(2) -0.003(2)
S9 0.041(2) 0.023(2) 0.033(3) -0.011(2) -0.002(2) 0.0062(17)
O41 0.021(3) 0.020(4) 0.023(4) 0.002(4) -0.001(3) 0.006(3)
O16 0.023(3) 0.021(3) 0.021(3) 0.004(3) -0.002(3) -0.002(3)
O8 0.020(3) 0.022(3) 0.023(3) 0.003(3) 0.001(3) -0.002(3)
O4 0.019(3) 0.018(3) 0.019(3) 0.003(3) -0.002(3) 0.002(3)
O39 0.023(3) 0.017(4) 0.024(4) 0.001(4) -0.001(3) -0.003(3)
O23 0.023(4) 0.029(4) 0.018(4) 0.004(4) -0.001(3) -0.003(3)
O13 0.021(3) 0.021(3) 0.018(3) 0.005(3) 0.004(3) 0.002(3)
O28 0.020(3) 0.020(3) 0.019(3) 0.003(3) -0.002(3) 0.002(3)
S14 0.032(2) 0.029(2) 0.036(3) -0.006(2) -0.0054(19) 0.0025(17)
S3 0.027(2) 0.053(3) 0.025(3) -0.001(3) -0.0061(18) -0.0080(19)
O35 0.021(3) 0.023(3) 0.021(3) 0.005(3) 0.002(3) -0.001(3)
O42 0.024(3) 0.024(3) 0.023(3) 0.003(3) -0.002(3) -0.004(3)
O36 0.020(3) 0.022(3) 0.019(3) 0.005(3) 0.003(3) -0.004(3)
O38 0.019(3) 0.019(3) 0.018(3) 0.004(3) 0.000(3) 0.001(2)
S11 0.031(2) 0.036(2) 0.035(3) 0.004(3) 0.0063(19) 0.0029(18)
S7 0.043(2) 0.031(2) 0.037(3) -0.003(3) 0.019(2) 0.0026(19)
Ag4A 0.0277(17) 0.046(5) 0.032(3) -0.006(3) -0.0022(15) -0.0015(18)
O25 0.022(3) 0.024(3) 0.023(3) 0.004(3) -0.001(3) 0.001(3)
O26 0.031(3) 0.021(3) 0.031(4) 0.008(4) -0.007(3) -0.007(3)
O27 0.022(3) 0.022(3) 0.020(3) 0.003(3) -0.003(3) 0.002(3)
O30 0.018(3) 0.027(4) 0.022(4) 0.002(4) -0.002(3) 0.005(3)
O33 0.021(4) 0.036(4) 0.017(4) 0.006(4) 0.002(3) -0.004(3)
O34 0.025(3) 0.019(3) 0.021(3) 0.003(3) -0.003(3) 0.001(3)
Ag3A 0.083(5) 0.029(3) 0.034(2) 0.001(2) -0.006(3) 0.016(2)
C98 0.045(7) 0.041(7) 0.049(8) 0.019(8) 0.010(7) -0.010(7)
O47 0.050(5) 0.042(5) 0.050(6) 0.005(5) 0.000(5) 0.000(5)
C12 0.064(8) 0.061(9) 0.064(10) -0.016(9) 0.010(8) 0.011(8)
O48 0.067(7) 0.052(7) 0.060(8) 0.017(7) 0.012(6) 0.006(6)
C86 0.046(7) 0.074(9) 0.058(9) -0.007(8) 0.020(7) 0.011(7)
C50 0.047(8) 0.086(10) 0.065(10) 0.003(10) -0.002(8) -0.005(8)
C61 0.043(7) 0.066(8) 0.054(8) -0.006(8) 0.014(7) 0.007(7)
S4 0.059(3) 0.036(3) 0.036(3) 0.014(3) 0.001(2) 0.000(2)
Ag1 0.0368(6) 0.0282(7) 0.0243(8) 0.0037(7) -0.0011(6) -0.0035(5)
Ag8B 0.089(6) 0.0458(17) 0.0250(17) -0.0040(16) -0.010(2) 0.015(2)
Ag5A 0.016(4) 0.022(4) 0.023(5) 0.000(3) 0.007(3) -0.006(3)
Ag8A 0.054(5) 0.0312(19) 0.024(2) -0.0013(18) -0.002(2) 0.0006(19)
Ag4B 0.0346(17) 0.133(10) 0.065(3) -0.053(4) 0.0135(16) -0.028(3)
Ag3B 0.123(9) 0.060(4) 0.041(4) -0.020(3) 0.016(5) -0.026(6)
Ag5B 0.100(4) 0.067(4) 0.112(6) 0.055(4) 0.071(4) 0.052(3)
O24 0.042(5) 0.039(5) 0.040(5) 0.003(5) 0.002(4) 0.004(4)
C85 0.050(8) 0.025(7) 0.067(11) -0.019(9) -0.001(8) -0.003(7)
C36 0.040(6) 0.064(7) 0.049(7) 0.003(7) 0.013(6) 0.007(6)
C56 0.034(5) 0.053(6) 0.039(6) 0.005(6) -0.012(5) 0.000(5)
C70 0.052(7) 0.051(8) 0.061(9) 0.018(8) 0.010(7) -0.008(7)
C73 0.052(8) 0.060(9) 0.067(10) -0.017(9) -0.004(8) 0.003(7)
C88 0.045(8) 0.066(10) 0.077(11) -0.036(10) -0.005(8) 0.007(8)
C90 0.056(7) 0.043(7) 0.076(10) 0.018(8) 0.007(8) 0.007(7)
O37 0.069(6) 0.046(6) 0.060(7) -0.001(6) -0.005(6) -0.007(5)
C16 0.033(5) 0.043(6) 0.036(6) 0.004(6) -0.017(5) -0.006(5)
O12 0.069(7) 0.051(7) 0.039(7) 0.006(7) 0.006(6) 0.009(6)
C47 0.048(8) 0.075(9) 0.042(9) 0.005(9) -0.011(7) -0.016(8)
O22 0.070(7) 0.058(7) 0.040(7) 0.000(7) -0.012(6) 0.028(6)
O31 0.065(6) 0.073(7) 0.045(7) 0.007(6) -0.003(6) 0.015(6)
O2 0.066(6) 0.070(7) 0.038(6) 0.004(6) 0.007(6) -0.002(6)
C53 0.046(6) 0.050(7) 0.036(7) 0.012(7) -0.018(6) -0.003(6)
O15 0.043(6) 0.037(6) 0.087(10) -0.016(7) 0.015(6) -0.016(5)
O29 0.042(5) 0.042(5) 0.037(5) 0.005(5) -0.005(4) 0.000(4)
C33 0.041(6) 0.054(7) 0.050(8) 0.005(7) -0.003(6) -0.006(6)
C54 0.092(13) 0.075(13) 0.042(12) 0.018(12) -0.022(11) -0.003(12)
C76 0.061(8) 0.048(8) 0.033(8) -0.001(8) -0.015(7) -0.006(7)
C69 0.036(6) 0.076(8) 0.048(7) -0.002(7) 0.014(6) 0.003(6)
O11 0.054(5) 0.035(5) 0.041(6) 0.000(6) 0.014(5) 0.004(5)
O40 0.042(6) 0.044(6) 0.062(8) 0.002(7) 0.000(6) 0.016(5)
C79 0.054(8) 0.054(8) 0.085(10) 0.024(9) 0.004(8) 0.005(7)
O17 0.053(5) 0.050(6) 0.044(6) -0.012(6) -0.003(5) 0.018(5)
O43 0.067(7) 0.041(6) 0.043(8) -0.012(7) 0.014(6) 0.009(6)
O6 0.073(7) 0.037(6) 0.051(8) -0.009(7) 0.024(6) 0.005(6)
O44 0.065(5) 0.060(6) 0.052(6) -0.007(6) -0.016(5) 0.004(5)
C81 0.054(8) 0.042(9) 0.055(10) -0.015(9) 0.003(8) -0.003(8)
O18 0.022(3) 0.021(3) 0.022(3) 0.002(3) 0.002(3) -0.001(3)
C91 0.053(7) 0.039(7) 0.043(8) -0.019(7) -0.006(7) -0.012(6)
C14 0.047(7) 0.041(8) 0.055(9) -0.003(8) 0.003(7) -0.002(7)
C38 0.074(10) 0.050(10) 0.053(11) -0.031(10) 0.017(9) -0.009(9)
C58 0.028(7) 0.081(10) 0.062(10) 0.003(10) -0.004(8) 0.015(8)
C35 0.034(6) 0.079(8) 0.051(8) 0.004(8) 0.010(6) 0.004(7)
C40 0.066(8) 0.075(9) 0.059(9) -0.004(9) -0.021(8) -0.005(8)
C49 0.062(9) 0.040(8) 0.037(9) -0.008(9) -0.011(8) -0.007(8)
C51 0.074(9) 0.063(10) 0.045(10) -0.009(10) -0.010(9) 0.001(9)
C55 0.048(7) 0.049(8) 0.055(9) 0.005(8) -0.011(7) -0.004(7)
C37 0.039(6) 0.055(7) 0.052(7) -0.017(7) 0.012(6) -0.006(6)
C63 0.056(7) 0.073(8) 0.062(8) 0.002(8) -0.012(7) -0.010(7)
C65 0.038(5) 0.049(6) 0.050(6) -0.010(6) 0.002(5) -0.003(5)
C68 0.073(9) 0.068(10) 0.060(10) 0.013(10) -0.005(9) -0.005(9)
C75 0.053(5) 0.094(6) 0.065(6) 0.010(6) -0.011(5) -0.010(5)
C71 0.044(8) 0.051(9) 0.054(10) 0.006(9) -0.017(8) -0.016(7)
C80 0.055(8) 0.054(8) 0.058(10) 0.002(9) 0.004(8) -0.004(7)
C74 0.035(7) 0.047(8) 0.051(9) 0.012(8) 0.001(7) -0.001(7)
C77 0.060(8) 0.058(9) 0.052(9) 0.002(9) 0.019(8) -0.006(8)
C82 0.072(9) 0.068(10) 0.072(11) 0.027(10) 0.007(9) -0.014(9)
C87 0.040(6) 0.061(7) 0.054(8) 0.009(7) 0.004(6) 0.009(6)
O45 0.045(5) 0.043(6) 0.051(7) -0.006(6) 0.000(5) 0.008(5)
C83 0.026(6) 0.046(7) 0.039(8) 0.009(7) -0.001(6) -0.003(6)
C84 0.049(6) 0.048(7) 0.054(8) 0.019(7) 0.014(6) -0.003(6)
C92 0.050(7) 0.063(7) 0.057(8) -0.007(8) 0.000(7) -0.002(7)
C93 0.045(7) 0.074(9) 0.058(9) 0.010(8) 0.021(7) 0.004(7)
C94 0.047(9) 0.055(10) 0.069(12) 0.001(11) 0.013(9) 0.012(8)
C62 0.055(7) 0.061(8) 0.049(8) -0.009(8) 0.014(7) -0.008(7)
C97 0.071(8) 0.070(9) 0.068(9) 0.025(9) 0.020(8) -0.006(8)
C52 0.057(9) 0.042(9) 0.067(12) -0.032(10) 0.001(9) -0.004(8)
C21 0.044(9) 0.063(11) 0.072(12) 0.018(11) 0.010(9) -0.021(8)
C28 0.074(8) 0.060(8) 0.085(10) 0.017(9) 0.017(8) 0.012(8)
C26 0.032(6) 0.062(7) 0.043(7) 0.004(7) -0.008(6) -0.004(6)
C18 0.094(11) 0.047(10) 0.080(13) 0.001(11) 0.012(11) 0.008(10)
O21 0.084(8) 0.079(8) 0.043(8) 0.002(8) 0.007(7) -0.011(7)
C27 0.041(8) 0.061(10) 0.041(10) 0.016(10) 0.008(8) 0.011(8)
C2 0.056(8) 0.057(8) 0.078(9) -0.028(9) -0.008(8) 0.007(7)
C24 0.075(8) 0.063(7) 0.071(9) 0.014(8) -0.001(7) -0.001(7)
C66 0.058(7) 0.070(8) 0.056(8) 0.005(8) 0.024(7) 0.007(7)
C34 0.030(5) 0.045(6) 0.042(7) 0.005(6) -0.014(5) -0.003(5)
C9 0.104(10) 0.081(10) 0.098(12) 0.014(11) -0.006(10) 0.010(10)
C43 0.110(13) 0.097(14) 0.104(15) 0.017(14) -0.005(13) -0.001(12)
C8 0.101(10) 0.091(11) 0.097(11) 0.016(11) 0.011(10) -0.011(10)
C44 0.044(7) 0.055(8) 0.058(9) 0.021(8) 0.009(7) 0.005(7)
O46 0.034(5) 0.037(6) 0.079(9) -0.024(7) 0.015(6) -0.016(5)
C3 0.064(8) 0.070(9) 0.047(9) -0.012(9) -0.003(8) 0.012(8)
C57 0.074(12) 0.082(14) 0.056(13) -0.008(13) -0.006(11) 0.018(11)
C31 0.034(7) 0.055(8) 0.029(8) 0.012(8) -0.016(6) -0.001(7)
C59 0.051(8) 0.093(10) 0.077(10) -0.021(10) 0.006(8) 0.007(8)
C5 0.050(7) 0.065(8) 0.062(9) 0.007(8) 0.027(7) 0.002(7)
C67 0.051(7) 0.056(7) 0.037(7) 0.003(7) 0.006(6) -0.009(6)
C10 0.047(8) 0.047(9) 0.051(10) 0.009(9) 0.004(8) 0.000(7)
C72 0.056(8) 0.081(9) 0.045(9) -0.004(9) -0.009(8) 0.002(8)
C19 0.089(10) 0.075(10) 0.090(11) 0.030(10) 0.003(9) 0.001(9)
C78 0.056(7) 0.046(7) 0.042(8) 0.005(7) -0.002(7) 0.002(6)
C89 0.059(7) 0.049(8) 0.037(8) 0.005(8) 0.002(7) -0.005(7)
C32 0.094(12) 0.067(11) 0.079(13) -0.018(12) -0.007(11) 0.002(10)
C4 0.048(7) 0.037(7) 0.034(8) 0.003(8) -0.008(7) -0.004(6)
C41 0.064(8) 0.077(9) 0.058(9) 0.005(9) -0.019(8) 0.000(8)
C17 0.079(8) 0.068(8) 0.043(8) -0.007(8) 0.014(8) 0.000(8)
C96 0.046(7) 0.064(8) 0.064(9) 0.004(8) -0.005(7) -0.005(7)
O1 0.074(7) 0.046(7) 0.072(9) 0.003(8) 0.006(7) 0.000(6)
C6 0.059(7) 0.051(8) 0.062(9) 0.001(8) -0.004(7) -0.005(7)
O32 0.040(6) 0.061(7) 0.043(7) -0.007(7) -0.006(5) 0.019(5)
C30 0.068(9) 0.061(9) 0.053(10) 0.011(10) -0.001(9) 0.006(8)
C39 0.065(10) 0.046(10) 0.048(12) -0.014(11) -0.024(10) -0.001(9)
O10 0.097(8) 0.085(9) 0.073(9) -0.014(9) -0.012(8) 0.016(8)
O3 0.049(5) 0.071(5) 0.044(5) 0.015(5) 0.003(5) 0.014(5)
C60 0.045(9) 0.063(10) 0.053(11) -0.021(10) 0.010(8) -0.005(8)
C15 0.069(9) 0.066(9) 0.063(10) 0.012(9) 0.005(9) 0.010(8)
C42 0.074(7) 0.065(8) 0.085(8) -0.029(8) -0.007(7) -0.001(7)
C1 0.044(7) 0.055(7) 0.042(7) -0.005(7) 0.001(6) -0.008(6)
C11 0.100(10) 0.066(10) 0.070(11) -0.015(10) -0.003(10) 0.001(10)
C13 0.035(6) 0.036(6) 0.037(7) 0.003(7) -0.009(6) -0.008(6)
O19 0.061(5) 0.030(4) 0.038(5) -0.002(5) -0.021(4) -0.001(4)
C48 0.052(8) 0.065(9) 0.074(10) 0.000(9) 0.008(8) -0.007(8)
C95 0.052(7) 0.075(8) 0.063(8) -0.007(8) -0.001(7) 0.005(7)
O5 0.101(8) 0.076(8) 0.082(9) -0.009(8) -0.012(8) -0.010(7)
C23 0.056(7) 0.060(8) 0.046(8) 0.004(8) 0.004(7) 0.002(7)
C25 0.052(8) 0.067(9) 0.033(8) 0.011(8) 0.014(7) 0.010(7)
C46 0.037(6) 0.068(8) 0.033(7) 0.004(8) 0.015(6) 0.009(6)
O14 0.054(6) 0.055(7) 0.060(8) 0.013(7) 0.005(6) 0.003(6)
C20 0.035(6) 0.074(7) 0.039(7) 0.003(7) 0.005(5) 0.011(6)
C45 0.053(5) 0.094(6) 0.065(6) 0.010(6) -0.011(5) -0.010(5)
C22 0.053(5) 0.094(6) 0.065(6) 0.010(6) -0.011(5) -0.010(5)
C29 0.071(8) 0.059(8) 0.061(9) -0.010(8) -0.009(8) -0.012(8)
O7 0.100(8) 0.068(8) 0.074(9) -0.003(8) 0.004(8) -0.017(7)
O20 0.058(4) 0.047(4) 0.050(5) 0.001(5) -0.009(4) -0.005(4)
C64 0.046(6) 0.047(7) 0.054(8) -0.011(7) -0.005(6) -0.001(6)
Ag1A 0.073(4) 0.0372(15) 0.044(2) 0.0082(18) 0.015(2) -0.0013(17)
Ag1B 0.066(9) 0.057(9) 0.078(11) -0.029(9) 0.015(9) -0.012(8)
Ag2B 0.086(12) 0.075(6) 0.09(2) -0.006(8) 0.032(15) -0.021(6)
Ag7B 0.170(10) 0.059(4) 0.085(7) 0.008(4) -0.069(7) 0.014(5)
Ag9A 0.051(4) 0.026(3) 0.042(4) -0.013(3) -0.013(3) 0.008(2)
Ag6B 0.068(11) 0.044(16) 0.10(2) 0.041(16) 0.023(12) 0.022(10)

loop_
_atom_type_symbol
_atom_type_description
_atom_type_scat_dispersion_real
_atom_type_scat_dispersion_imag
_atom_type_scat_source
C C 0.0033 0.0016 'International Tables Vol C Tables 4.2.6.8 and 6.1.1.4'
H H 0.0000 0.0000 'International Tables Vol C Tables 4.2.6.8 and 6.1.1.4'
Ag Ag -0.8971 1.1015 'International Tables Vol C Tables 4.2.6.8 and 6.1.1.4'
Nb Nb -2.0727 0.6215 'International Tables Vol C Tables 4.2.6.8 and 6.1.1.4'
O O 0.0106 0.0060 'International Tables Vol C Tables 4.2.6.8 and 6.1.1.4'
S S 0.1246 0.1234 'International Tables Vol C Tables 4.2.6.8 and 6.1.1.4'

loop_
_geom_angle_atom_site_label_1
_geom_angle_atom_site_label_2
_geom_angle_atom_site_label_3
_geom_angle
_geom_angle_site_symmetry_1
_geom_angle_site_symmetry_3
_geom_angle_publ_flag
Nb3 Nb5 Nb1 61.02(4) . . ?
Ag12 Nb5 Nb3 95.32(5) . . ?
Ag12 Nb5 Nb1 144.23(6) . . ?
O4 Nb5 Nb3 32.3(3) . . ?
O4 Nb5 Nb1 81.3(3) . . ?
O4 Nb5 Ag12 67.0(3) . . ?
O4 Nb5 O28 88.7(4) . . ?
O4 Nb5 O35 87.4(4) . . ?
O4 Nb5 O38 78.0(3) . . ?
O4 Nb5 O25 155.8(4) . . ?
O39 Nb5 Nb3 133.4(3) . . ?
O39 Nb5 Nb1 137.1(4) . . ?
O39 Nb5 Ag12 43.0(3) . . ?
O39 Nb5 O4 101.2(4) . . ?
O39 Nb5 O28 98.9(4) . . ?
O39 Nb5 O35 104.1(4) . . ?
O39 Nb5 O38 177.0(4) . . ?
O39 Nb5 O25 103.0(4) . . ?
O28 Nb5 Nb3 82.1(2) . . ?
O28 Nb5 Nb1 123.9(3) . . ?
O28 Nb5 Ag12 73.2(3) . . ?
O28 Nb5 O38 78.2(4) . . ?
O35 Nb5 Nb3 82.5(3) . . ?
O35 Nb5 Nb1 33.0(3) . . ?
O35 Nb5 Ag12 125.4(3) . . ?
O35 Nb5 O28 156.9(4) . . ?
O35 Nb5 O38 78.8(4) . . ?
O35 Nb5 O25 85.9(4) . . ?
O38 Nb5 Nb3 45.8(2) . . ?
O38 Nb5 Nb1 45.7(3) . . ?
O38 Nb5 Ag12 134.6(2) . . ?
O25 Nb5 Nb3 123.6(3) . . ?
O25 Nb5 Nb1 80.5(3) . . ?
O25 Nb5 Ag12 134.4(3) . . ?
O25 Nb5 O28 88.4(4) . . ?
O25 Nb5 O38 77.9(3) . . ?
O38 Nb4 Nb1 46.1(3) . . ?
O25 Nb4 Nb1 80.8(3) . . ?
O25 Nb4 O38 77.2(3) . . ?
O25 Nb4 O27 87.5(4) . . ?
O27 Nb4 Nb1 124.1(3) . . ?
O27 Nb4 O38 78.0(4) . . ?
O30 Nb4 Nb1 133.3(4) . . ?
O30 Nb4 O38 179.4(4) . . ?
O30 Nb4 O25 102.9(4) . . ?
O30 Nb4 O27 102.6(4) . . ?
O30 Nb4 O34 103.1(4) . . ?
O30 Nb4 O18 101.1(4) . . ?
O34 Nb4 Nb1 82.1(3) . . ?
O34 Nb4 O38 76.8(3) . . ?
O34 Nb4 O25 154.0(4) . . ?
O34 Nb4 O27 86.0(4) . . ?
O18 Nb4 Nb1 32.2(3) . . ?
O18 Nb4 O38 78.3(4) . . ?
O18 Nb4 O25 87.8(4) . . ?
O18 Nb4 O27 156.3(4) . . ?
O18 Nb4 O34 88.1(4) . . ?
O41 Nb3 Nb5 133.2(3) . . ?
O41 Nb3 O16 101.5(4) . . ?
O41 Nb3 O8 103.4(4) . . ?
O41 Nb3 O4 101.2(4) . . ?
O41 Nb3 O13 102.6(4) . . ?
O41 Nb3 O38 178.6(4) . . ?
O16 Nb3 Nb5 82.2(3) . . ?
O16 Nb3 O8 87.1(4) . . ?
O16 Nb3 O38 78.9(4) . . ?
O8 Nb3 Nb5 123.4(3) . . ?
O8 Nb3 O38 78.0(3) . . ?
O4 Nb3 Nb5 32.0(3) . . ?
O4 Nb3 O16 86.7(4) . . ?
O4 Nb3 O8 155.3(4) . . ?
O4 Nb3 O13 88.4(4) . . ?
O4 Nb3 O38 77.4(3) . . ?
O13 Nb3 Nb5 81.3(3) . . ?
O13 Nb3 O16 155.9(4) . . ?
O13 Nb3 O8 87.6(4) . . ?
O13 Nb3 O38 77.0(4) . . ?
O38 Nb3 Nb5 45.4(2) . . ?
Nb2 Nb6 Ag7A 130.25(12) . . ?
O23 Nb6 Nb2 134.3(3) . . ?
O23 Nb6 Ag7A 77.5(3) . . ?
O23 Nb6 O13 102.7(4) . . ?
O23 Nb6 O28 102.5(4) . . ?
O23 Nb6 O36 102.5(4) . . ?
O23 Nb6 O38 179.7(4) . . ?
O23 Nb6 O27 101.6(4) . . ?
O13 Nb6 Nb2 81.5(3) . . ?
O13 Nb6 Ag7A 50.9(3) . . ?
O13 Nb6 O28 85.2(4) . . ?
O13 Nb6 O38 77.3(4) . . ?
O13 Nb6 O27 155.6(4) . . ?
O28 Nb6 Nb2 123.1(3) . . ?
O28 Nb6 Ag7A 49.7(3) . . ?
O28 Nb6 O38 77.8(4) . . ?
O36 Nb6 Nb2 31.9(3) . . ?
O36 Nb6 Ag7A 134.9(3) . . ?
O36 Nb6 O13 86.5(4) . . ?
O36 Nb6 O28 154.8(4) . . ?
O36 Nb6 O38 77.2(4) . . ?
O36 Nb6 O27 89.6(4) . . ?
O38 Nb6 Nb2 45.3(2) . . ?
O38 Nb6 Ag7A 102.7(3) . . ?
O27 Nb6 Nb2 82.5(3) . . ?
O27 Nb6 Ag7A 135.2(3) . . ?
O27 Nb6 O28 88.3(4) . . ?
O27 Nb6 O38 78.4(4) . . ?
Ag16 Ag6 Ag32 57.85(4) . . ?
Ag16 Ag6 Ag27 148.04(6) . . ?
Ag27 Ag6 Ag32 90.47(5) . . ?
S13 Ag6 Ag16 101.70(11) . . ?
S13 Ag6 Ag32 49.54(10) . . ?
S13 Ag6 Ag27 47.83(11) . . ?
S13 Ag6 S10 125.74(15) . . ?
S10 Ag6 Ag16 53.46(11) . . ?
S10 Ag6 Ag32 105.86(12) . . ?
S10 Ag6 Ag27 147.02(10) . . ?
O25 Ag6 Ag16 82.7(3) . . ?
O25 Ag6 Ag32 88.6(3) . . ?
O25 Ag6 Ag27 102.2(3) . . ?
O25 Ag6 S13 117.8(3) . . ?
O25 Ag6 S10 106.6(3) . . ?
O25 Ag6 O3 86.7(4) . . ?
O3 Ag6 Ag16 149.1(3) . . ?
O3 Ag6 Ag32 151.0(4) . . ?
O3 Ag6 Ag27 62.7(3) . . ?
O3 Ag6 S13 108.9(3) . . ?
O3 Ag6 S10 102.9(4) . . ?
Ag37 Ag5 Ag23 177.66(6) . . ?
S24 Ag5 Ag23 54.14(11) . . ?
S24 Ag5 Ag37 123.90(12) . . ?
S24 Ag5 S17 168.14(14) . . ?
S24 Ag5 O33 110.0(3) . . ?
S24 Ag5 Ag1 119.19(12) . . ?
S17 Ag5 Ag23 118.81(12) . . ?
S17 Ag5 Ag37 63.36(11) . . ?
S17 Ag5 O33 80.2(3) . . ?
S17 Ag5 Ag1 54.46(11) . . ?
O33 Ag5 Ag23 103.1(3) . . ?
O33 Ag5 Ag37 76.2(3) . . ?
O33 Ag5 Ag1 83.7(3) . . ?
Ag1 Ag5 Ag23 65.08(4) . . ?
Ag1 Ag5 Ag37 116.91(5) . . ?
Nb5 Nb1 Ag29 133.79(6) . . ?
Nb4 Nb1 Nb5 60.80(4) . . ?
Nb4 Nb1 Ag29 73.14(5) . . ?
O16 Nb1 Nb5 81.4(3) . . ?
O16 Nb1 Nb4 124.0(3) . . ?
O16 Nb1 Ag29 125.6(3) . . ?
O16 Nb1 O38 78.2(4) . . ?
O35 Nb1 Nb5 33.0(3) . . ?
O35 Nb1 Nb4 82.0(3) . . ?
O35 Nb1 Ag29 146.1(3) . . ?
O35 Nb1 O16 87.4(4) . . ?
O35 Nb1 O42 155.4(4) . . ?
O35 Nb1 O38 78.1(4) . . ?
O42 Nb1 Nb5 122.4(3) . . ?
O42 Nb1 Nb4 82.1(3) . . ?
O42 Nb1 Ag29 42.0(3) . . ?
O42 Nb1 O16 86.1(4) . . ?
O42 Nb1 O38 77.3(4) . . ?
O38 Nb1 Nb5 45.1(2) . . ?
O38 Nb1 Nb4 45.7(2) . . ?
O38 Nb1 Ag29 99.3(2) . . ?
O33 Nb1 Nb5 135.7(3) . . ?
O33 Nb1 Nb4 133.4(3) . . ?
O33 Nb1 Ag29 79.7(4) . . ?
O33 Nb1 O16 102.6(4) . . ?
O33 Nb1 O35 102.6(4) . . ?
O33 Nb1 O42 102.0(4) . . ?
O33 Nb1 O38 178.9(4) . . ?
O33 Nb1 O18 101.5(4) . . ?
O18 Nb1 Nb5 82.3(3) . . ?
O18 Nb1 Nb4 31.9(3) . . ?
O18 Nb1 Ag29 58.2(3) . . ?
O18 Nb1 O16 155.8(4) . . ?
O18 Nb1 O35 88.6(4) . . ?
O18 Nb1 O42 87.7(4) . . ?
O18 Nb1 O38 77.6(4) . . ?
Ag21 Ag4 Ag23 153.67(6) . . ?
Ag21 Ag4 Ag27 101.39(5) . . ?
Ag21 Ag4 Ag7 57.31(4) . . ?
Ag27 Ag4 Ag23 104.94(6) . . ?
Ag27 Ag4 Ag7 157.71(6) . . ?
Ag7 Ag4 Ag23 96.48(5) . . ?
S24 Ag4 Ag21 104.71(12) . . ?
S24 Ag4 Ag23 50.40(11) . . ?
S24 Ag4 Ag27 149.42(12) . . ?
S24 Ag4 Ag7 52.34(11) . . ?
S24 Ag4 S19 139.73(14) . . ?
S19 Ag4 Ag21 52.33(10) . . ?
S19 Ag4 Ag23 151.30(10) . . ?
S19 Ag4 Ag27 52.98(10) . . ?
S19 Ag4 Ag7 108.40(11) . . ?
O30 Ag4 Ag21 95.9(3) . . ?
O30 Ag4 Ag23 96.4(2) . . ?
O30 Ag4 Ag27 60.9(2) . . ?
O30 Ag4 Ag7 111.1(2) . . ?
O30 Ag4 S24 130.5(2) . . ?
O30 Ag4 S19 87.9(3) . . ?
Ag15 Ag3 Ag13 124.26(5) . . ?
Ag15 Ag3 Ag11 152.88(6) . . ?
Ag13 Ag3 Ag11 60.80(4) . . ?
Ag17 Ag3 Ag15 60.65(5) . . ?
Ag17 Ag3 Ag13 128.76(6) . . ?
Ag17 Ag3 Ag11 94.72(6) . . ?
S18 Ag3 Ag15 112.67(12) . . ?
S18 Ag3 Ag13 107.65(12) . . ?
S18 Ag3 Ag17 53.72(12) . . ?
S18 Ag3 Ag11 48.66(12) . . ?
O16 Ag3 Ag15 85.6(2) . . ?
O16 Ag3 Ag13 45.3(2) . . ?
O16 Ag3 Ag17 91.4(2) . . ?
O16 Ag3 Ag11 83.8(2) . . ?
O16 Ag3 S18 108.4(3) . . ?
O16 Ag3 S3 103.7(3) . . ?
S3 Ag3 Ag15 53.84(12) . . ?
S3 Ag3 Ag13 106.35(10) . . ?
S3 Ag3 Ag17 110.49(12) . . ?
S3 Ag3 Ag11 153.24(13) . . ?
S3 Ag3 S18 144.01(15) . . ?
Ag9 Ag10 Ag25 75.40(5) . . ?
Ag9 Ag10 Ag12 123.57(6) . . ?
Ag30 Ag10 Ag25 90.71(6) . . ?
Ag30 Ag10 Ag9 72.52(5) . . ?
Ag30 Ag10 Ag12 142.08(7) . . ?
Ag12 Ag10 Ag25 65.20(6) . . ?
S10 Ag10 Ag25 115.69(12) . . ?
S10 Ag10 Ag9 56.45(12) . . ?
S10 Ag10 Ag30 109.70(10) . . ?
S10 Ag10 Ag12 107.16(10) . . ?
S10 Ag10 S14 151.22(17) . . ?
S14 Ag10 Ag25 50.86(10) . . ?
S14 Ag10 Ag9 94.87(12) . . ?
S14 Ag10 Ag30 52.45(10) . . ?
S14 Ag10 Ag12 90.23(11) . . ?
O11 Ag10 Ag25 111.1(3) . . ?
O11 Ag10 Ag9 168.3(3) . . ?
O11 Ag10 Ag30 116.1(3) . . ?
O11 Ag10 Ag12 55.1(3) . . ?
O11 Ag10 S10 112.0(3) . . ?
O11 Ag10 S14 96.7(3) . . ?
Ag3 Ag15 Ag22 94.13(5) . . ?
Ag3 Ag15 Ag29 123.31(5) . . ?
Ag22 Ag15 Ag29 58.45(5) . . ?
Ag17 Ag15 Ag3 58.13(4) . . ?
Ag17 Ag15 Ag22 152.07(6) . . ?
Ag17 Ag15 Ag29 131.79(6) . . ?
S1 Ag15 Ag3 108.08(12) . . ?
S1 Ag15 Ag22 155.68(13) . . ?
S1 Ag15 Ag29 113.37(12) . . ?
S1 Ag15 Ag17 51.60(12) . . ?
S3 Ag15 Ag3 53.32(12) . . ?
S3 Ag15 Ag22 48.54(11) . . ?
S3 Ag15 Ag29 104.05(10) . . ?
S3 Ag15 Ag17 107.65(12) . . ?
S3 Ag15 S1 141.64(14) . . ?
O42 Ag15 Ag3 89.3(2) . . ?
O42 Ag15 Ag22 82.5(3) . . ?
O42 Ag15 Ag29 43.0(3) . . ?
O42 Ag15 Ag17 93.1(3) . . ?
O42 Ag15 S1 107.0(3) . . ?
O42 Ag15 S3 105.9(3) . . ?
Ag6 Ag16 Ag32 66.11(5) . . ?
S10 Ag16 Ag6 54.66(11) . . ?
S10 Ag16 Ag32 114.38(10) . . ?
S10 Ag16 S5 130.65(13) . . ?
S10 Ag16 O24 108.7(3) . . ?
S5 Ag16 Ag6 112.35(11) . . ?
S5 Ag16 Ag32 52.36(12) . . ?
S5 Ag16 O24 87.1(3) . . ?
O28 Ag16 Ag6 91.2(2) . . ?
O28 Ag16 Ag32 81.8(2) . . ?
O28 Ag16 S10 122.0(3) . . ?
O28 Ag16 S5 104.0(3) . . ?
O28 Ag16 O24 89.3(4) . . ?
O24 Ag16 Ag6 159.7(3) . . ?
O24 Ag16 Ag32 133.9(3) . . ?
Ag3 Ag13 Ag11 60.66(4) . . ?
Ag33 Ag13 Ag3 119.26(6) . . ?
Ag33 Ag13 Ag11 63.23(5) . . ?
Ag33 Ag13 Ag1 106.71(5) . . ?
S2 Ag13 Ag3 170.66(11) . . ?
S2 Ag13 Ag33 53.08(11) . . ?
S2 Ag13 Ag11 110.09(11) . . ?
S2 Ag13 Ag1 58.65(10) . . ?
O16 Ag13 Ag3 48.3(2) . . ?
O16 Ag13 Ag33 107.1(3) . . ?
O16 Ag13 Ag11 85.5(2) . . ?
O16 Ag13 S2 135.9(3) . . ?
O16 Ag13 Ag1 103.1(2) . . ?
Ag1 Ag13 Ag3 130.58(6) . . ?
Ag1 Ag13 Ag11 168.73(6) . . ?
O29 Ag13 Ag3 53.7(3) . . ?
O29 Ag13 Ag33 124.2(3) . . ?
O29 Ag13 Ag11 71.6(3) . . ?
O29 Ag13 S2 124.1(3) . . ?
O29 Ag13 O16 99.9(4) . . ?
O29 Ag13 Ag1 113.4(3) . . ?
Ag7A Ag14 Ag2 172.88(11) . . ?
Ag7A Ag14 Ag5A 64.52(17) . . ?
Ag2 Ag14 Ag5A 117.48(15) . . ?
S9 Ag14 Ag7A 54.60(14) . . ?
S9 Ag14 Ag2 123.26(12) . . ?
S9 Ag14 O41 106.1(2) . . ?
S9 Ag14 Ag5A 119.06(18) . . ?
S9 Ag14 Ag5B 123.7(3) . . ?
S9 Ag14 Ag7B 54.2(2) . . ?
O41 Ag14 Ag7A 98.8(2) . . ?
O41 Ag14 Ag2 75.0(2) . . ?
O41 Ag14 Ag5A 84.3(3) . . ?
O41 Ag14 Ag5B 78.4(4) . . ?
O41 Ag14 Ag7B 102.2(4) . . ?
S11 Ag14 Ag7A 120.79(15) . . ?
S11 Ag14 Ag2 62.03(12) . . ?
S11 Ag14 S9 172.99(18) . . ?
S11 Ag14 O41 79.3(2) . . ?
S11 Ag14 Ag5A 56.36(18) . . ?
S11 Ag14 Ag5B 52.4(3) . . ?
S11 Ag14 Ag7B 120.9(2) . . ?
Ag5B Ag14 Ag2 112.3(3) . . ?
Ag7B Ag14 Ag2 175.8(3) . . ?
Ag7B Ag14 Ag5B 69.8(4) . . ?
S17 Ag24 Ag37 63.45(10) . . ?
S3 Ag24 Ag37 99.65(12) . . ?
S3 Ag24 S17 136.96(15) . . ?
O31 Ag24 Ag37 78.6(4) . . ?
O31 Ag24 S17 98.5(4) . . ?
O31 Ag24 S3 117.6(4) . . ?
O31 Ag24 O29 111.3(5) . . ?
O29 Ag24 Ag37 162.2(3) . . ?
O29 Ag24 S17 99.7(3) . . ?
O29 Ag24 S3 88.9(3) . . ?
Ag10 Ag25 Ag12 54.59(5) . . ?
S2 Ag25 Ag10 142.78(12) . . ?
S2 Ag25 Ag12 88.19(11) . . ?
S2 Ag25 S16 112.03(14) . . ?
S2 Ag25 Ag1 57.91(10) . . ?
S16 Ag25 Ag10 91.27(10) . . ?
S16 Ag25 Ag12 123.35(11) . . ?
S16 Ag25 Ag1 54.23(9) . . ?
O39 Ag25 Ag10 56.0(2) . . ?
O39 Ag25 Ag12 44.8(2) . . ?
O39 Ag25 S2 98.8(2) . . ?
O39 Ag25 S16 79.2(2) . . ?
O39 Ag25 Ag1 84.8(2) . . ?
S14 Ag25 Ag10 51.02(11) . . ?
S14 Ag25 Ag12 82.97(12) . . ?
S14 Ag25 S2 133.31(14) . . ?
S14 Ag25 S16 111.02(13) . . ?
S14 Ag25 O39 106.1(3) . . ?
S14 Ag25 Ag1 160.50(12) . . ?
Ag1 Ag25 Ag10 133.47(6) . . ?
Ag1 Ag25 Ag12 115.37(5) . . ?
Ag9B Nb2 Nb6 98.14(15) . . ?
O8 Nb2 Nb6 83.6(3) . . ?
O8 Nb2 Ag9B 150.7(7) . . ?
O8 Nb2 O42 86.4(4) . . ?
O8 Nb2 O38 79.1(3) . . ?
O42 Nb2 Nb6 124.1(3) . . ?
O42 Nb2 Ag9B 115.4(5) . . ?
O42 Nb2 O38 78.5(4) . . ?
O36 Nb2 Nb6 32.0(3) . . ?
O36 Nb2 Ag9B 79.2(4) . . ?
O36 Nb2 O8 88.0(4) . . ?
O36 Nb2 O42 156.0(4) . . ?
O36 Nb2 O38 77.5(4) . . ?
O36 Nb2 O34 88.5(4) . . ?
O38 Nb2 Nb6 45.6(3) . . ?
O38 Nb2 Ag9B 122.7(6) . . ?
O26 Nb2 Nb6 132.6(4) . . ?
O26 Nb2 Ag9B 56.4(6) . . ?
O26 Nb2 O8 101.2(4) . . ?
O26 Nb2 O42 103.3(5) . . ?
O26 Nb2 O36 100.7(5) . . ?
O26 Nb2 O38 178.2(5) . . ?
O26 Nb2 O34 102.1(4) . . ?
O34 Nb2 Nb6 81.3(3) . . ?
O34 Nb2 Ag9B 50.1(7) . . ?
O34 Nb2 O8 156.7(4) . . ?
O34 Nb2 O42 87.5(4) . . ?
O34 Nb2 O38 77.7(4) . . ?
Ag26 Ag8 Ag3A 107.0(3) . . ?
Ag26 Ag8 Ag8A 97.9(2) . . ?
Ag26 Ag8 Ag3B 116.4(5) . . ?
Ag26 Ag8 Ag9A 144.59(10) . . ?
Ag9B Ag8 Ag26 138.1(6) . . ?
Ag9B Ag8 Ag3A 111.3(8) . . ?
S15 Ag8 Ag26 51.99(10) . . ?
S15 Ag8 Ag9B 86.3(6) . . ?
S15 Ag8 S22 122.32(15) . . ?
S15 Ag8 Ag3A 145.55(15) . . ?
S15 Ag8 Ag8A 52.2(2) . . ?
S15 Ag8 Ag3B 147.4(3) . . ?
S15 Ag8 Ag9A 92.99(14) . . ?
S22 Ag8 Ag26 142.33(12) . . ?
S22 Ag8 Ag9B 59.7(7) . . ?
S22 Ag8 Ag3A 54.5(3) . . ?
S22 Ag8 Ag8A 102.5(2) . . ?
S22 Ag8 Ag3B 44.1(5) . . ?
S22 Ag8 Ag9A 47.8(3) . . ?
O27 Ag8 Ag26 95.4(2) . . ?
O27 Ag8 Ag9B 108.6(3) . . ?
O27 Ag8 S15 125.8(3) . . ?
O27 Ag8 S22 109.5(2) . . ?
O27 Ag8 Ag3A 77.8(3) . . ?
O27 Ag8 Ag8A 104.5(3) . . ?
O27 Ag8 Ag3B 82.3(3) . . ?
O27 Ag8 Ag9A 112.2(3) . . ?
Ag3B Ag8 Ag8A 144.5(6) . . ?
Ag9A Ag8 Ag8A 55.1(3) . . ?
Ag9A Ag8 Ag3B 89.8(6) . . ?
Ag8 Ag26 Ag27 107.91(6) . . ?
Ag28 Ag26 Ag8 104.17(6) . . ?
Ag28 Ag26 Ag27 62.19(5) . . ?
S13 Ag26 Ag8 100.38(10) . . ?
S13 Ag26 Ag27 49.82(11) . . ?
S13 Ag26 Ag28 111.82(12) . . ?
S13 Ag26 S15 132.44(15) . . ?
S15 Ag26 Ag8 52.63(9) . . ?
S15 Ag26 Ag27 97.23(12) . . ?
S15 Ag26 Ag28 55.02(10) . . ?
O17 Ag26 Ag8 142.0(3) . . ?
O17 Ag26 Ag27 109.0(3) . . ?
O17 Ag26 Ag28 85.4(3) . . ?
O17 Ag26 S13 110.0(3) . . ?
O17 Ag26 S15 113.4(3) . . ?
Ag34 Ag20 Ag36 92.85(6) . . ?
Ag34 Ag20 Ag19 60.72(5) . . ?
Ag34 Ag20 Ag6A 151.16(8) . . ?
Ag19 Ag20 Ag36 100.51(5) . . ?
Ag19 Ag20 Ag6A 119.83(6) . . ?
Ag6A Ag20 Ag36 58.32(5) . . ?
S1 Ag20 Ag34 108.31(13) . . ?
S1 Ag20 Ag36 130.91(11) . . ?
S1 Ag20 Ag19 58.10(12) . . ?
S1 Ag20 Ag6A 92.45(12) . . ?
S1 Ag20 O48 107.2(4) . . ?
S8 Ag20 Ag34 50.47(14) . . ?
S8 Ag20 Ag36 50.17(12) . . ?
S8 Ag20 Ag19 96.79(14) . . ?
S8 Ag20 Ag6A 103.66(14) . . ?
S8 Ag20 S1 154.78(18) . . ?
S8 Ag20 O48 97.8(4) . . ?
O48 Ag20 Ag34 128.8(3) . . ?
O48 Ag20 Ag36 90.7(4) . . ?
O48 Ag20 Ag19 165.2(3) . . ?
O48 Ag20 Ag6A 58.6(3) . . ?
Ag4 Ag21 Ag7 67.06(5) . . ?
Ag4 Ag21 Ag8B 81.01(9) . . ?
Ag7 Ag21 Ag8B 94.82(11) . . ?
S19 Ag21 Ag4 56.32(10) . . ?
S19 Ag21 Ag7 121.78(11) . . ?
S19 Ag21 S20 130.46(15) . . ?
S19 Ag21 Ag8B 89.17(17) . . ?
S20 Ag21 Ag4 89.71(10) . . ?
S20 Ag21 Ag7 55.91(11) . . ?
S20 Ag21 Ag8B 47.12(16) . . ?
O43 Ag21 Ag4 137.2(4) . . ?
O43 Ag21 Ag7 92.8(4) . . ?
O43 Ag21 S19 119.0(4) . . ?
O43 Ag21 S20 110.4(4) . . ?
O43 Ag21 Ag8B 140.3(4) . . ?
Ag37 Ag22 Ag15 142.75(6) . . ?
Ag37 Ag22 Ag29 131.79(6) . . ?
Ag29 Ag22 Ag15 61.43(4) . . ?
S12 Ag22 Ag15 154.30(13) . . ?
S12 Ag22 Ag37 52.02(11) . . ?
S12 Ag22 Ag29 93.18(12) . . ?
S12 Ag22 S3 150.12(16) . . ?
S12 Ag22 O33 90.9(2) . . ?
S3 Ag22 Ag15 49.09(11) . . ?
S3 Ag22 Ag37 98.38(12) . . ?
S3 Ag22 Ag29 107.42(12) . . ?
S3 Ag22 O33 75.4(2) . . ?
O33 Ag22 Ag15 78.4(2) . . ?
O33 Ag22 Ag37 75.3(2) . . ?
O33 Ag22 Ag29 73.0(2) . . ?
O7 Ag22 Ag15 77.7(4) . . ?
O7 Ag22 Ag37 137.0(5) . . ?
O7 Ag22 Ag29 71.7(5) . . ?
O7 Ag22 S12 99.0(4) . . ?
O7 Ag22 S3 107.8(4) . . ?
O7 Ag22 O33 143.7(5) . . ?
Ag5 Ag23 Ag4 91.51(5) . . ?
Ag5 Ag23 Ag1 56.16(4) . . ?
S24 Ag23 Ag5 49.22(9) . . ?
S24 Ag23 Ag4 46.91(10) . . ?
S24 Ag23 Ag1 105.36(10) . . ?
S16 Ag23 Ag5 97.15(11) . . ?
S16 Ag23 Ag4 163.38(10) . . ?
S16 Ag23 S24 133.26(16) . . ?
S16 Ag23 Ag1 52.40(9) . . ?
Ag1 Ag23 Ag4 142.53(5) . . ?
O3 Ag23 Ag5 144.9(3) . . ?
O3 Ag23 Ag4 59.2(4) . . ?
O3 Ag23 S24 96.0(4) . . ?
O3 Ag23 S16 107.2(4) . . ?
O3 Ag23 Ag1 157.5(4) . . ?
Ag16 Ag32 Ag6 56.04(4) . . ?
Ag16 Ag32 Ag2B 95.3(4) . . ?
S13 Ag32 Ag6 48.74(10) . . ?
S13 Ag32 Ag16 99.33(10) . . ?
S13 Ag32 Ag2B 150.0(11) . . ?
S5 Ag32 Ag6 104.00(12) . . ?
S5 Ag32 Ag16 53.27(12) . . ?
S5 Ag32 S13 124.55(13) . . ?
S5 Ag32 Ag2B 49.1(4) . . ?
O27 Ag32 Ag6 77.6(2) . . ?
O27 Ag32 Ag16 89.5(2) . . ?
O27 Ag32 S13 98.9(3) . . ?
O27 Ag32 S5 123.9(2) . . ?
O27 Ag32 Ag2B 107.3(12) . . ?
Ag2B Ag32 Ag6 151.2(3) . . ?
Ag13 Ag33 Ag11 63.11(5) . . ?
S2 Ag33 Ag13 52.30(10) . . ?
S2 Ag33 Ag11 109.29(11) . . ?
S2 Ag33 S6 138.28(16) . . ?
S2 Ag33 S9 124.72(14) . . ?
S6 Ag33 Ag13 109.65(14) . . ?
S6 Ag33 Ag11 48.17(12) . . ?
S6 Ag33 S9 95.11(16) . . ?
S9 Ag33 Ag13 134.76(11) . . ?
S9 Ag33 Ag11 119.78(11) . . ?
Ag20 Ag34 Ag19 59.93(5) . . ?
S8 Ag34 Ag20 51.27(13) . . ?
S8 Ag34 Ag19 96.75(13) . . ?
O1 Ag34 Ag20 127.6(4) . . ?
O1 Ag34 Ag19 81.1(4) . . ?
O1 Ag34 S8 177.7(4) . . ?
Ag4 Ag27 Ag6 84.43(5) . . ?
Ag4 Ag27 Ag26 118.54(5) . . ?
Ag4 Ag27 Ag28 93.04(5) . . ?
Ag26 Ag27 Ag6 93.43(5) . . ?
Ag26 Ag27 Ag28 55.63(5) . . ?
Ag28 Ag27 Ag6 142.97(5) . . ?
S13 Ag27 Ag6 49.35(10) . . ?
S13 Ag27 Ag4 124.47(10) . . ?
S13 Ag27 Ag26 51.00(10) . . ?
S13 Ag27 Ag28 106.46(11) . . ?
S13 Ag27 S19 155.09(15) . . ?
S19 Ag27 Ag6 140.07(11) . . ?
S19 Ag27 Ag4 55.64(10) . . ?
S19 Ag27 Ag26 105.19(11) . . ?
S19 Ag27 Ag28 51.27(11) . . ?
O14 Ag27 Ag6 76.2(3) . . ?
O14 Ag27 Ag4 85.9(4) . . ?
O14 Ag27 Ag26 152.8(4) . . ?
O14 Ag27 Ag28 140.6(3) . . ?
O14 Ag27 S13 106.4(4) . . ?
O14 Ag27 S19 98.5(4) . . ?
Ag21 Ag7 Ag4 55.64(4) . . ?
Ag21 Ag7 Ag29 97.16(6) . . ?
Ag29 Ag7 Ag4 93.77(6) . . ?
S24 Ag7 Ag4 47.21(10) . . ?
S24 Ag7 Ag21 98.48(10) . . ?
S24 Ag7 Ag29 109.11(10) . . ?
S12 Ag7 Ag4 140.51(12) . . ?
S12 Ag7 Ag21 161.67(12) . . ?
S12 Ag7 Ag29 90.77(12) . . ?
S12 Ag7 S24 94.46(15) . . ?
S12 Ag7 S20 127.83(15) . . ?
S20 Ag7 Ag4 80.82(10) . . ?
S20 Ag7 Ag21 52.57(9) . . ?
S20 Ag7 Ag29 47.19(9) . . ?
S20 Ag7 S24 124.36(15) . . ?
O6 Ag7 Ag4 98.3(4) . . ?
O6 Ag7 Ag21 65.4(4) . . ?
O6 Ag7 Ag29 146.4(3) . . ?
O6 Ag7 S24 102.0(3) . . ?
O6 Ag7 S12 99.3(4) . . ?
O6 Ag7 S20 104.1(3) . . ?
Ag10 Ag9 Ag30 53.62(4) . . ?
S16 Ag9 Ag10 101.75(11) . . ?
S16 Ag9 Ag30 107.73(11) . . ?
S16 Ag9 S10 126.85(13) . . ?
S10 Ag9 Ag10 54.18(10) . . ?
S10 Ag9 Ag30 93.79(11) . . ?
O15 Ag9 Ag10 121.3(3) . . ?
O15 Ag9 Ag30 69.8(3) . . ?
O15 Ag9 S16 109.7(4) . . ?
O15 Ag9 S10 123.4(4) . . ?
Ag2 Ag35 Ag6B 115.9(6) . . ?
S18 Ag35 Ag2 95.01(13) . . ?
S18 Ag35 Ag6B 98.9(6) . . ?
S11 Ag35 Ag2 65.23(11) . . ?
S11 Ag35 S18 129.86(14) . . ?
S11 Ag35 Ag6B 58.2(7) . . ?
O47 Ag35 Ag2 161.0(3) . . ?
O47 Ag35 S18 91.9(4) . . ?
O47 Ag35 S11 96.9(3) . . ?
O47 Ag35 Ag6B 45.4(6) . . ?
O45 Ag35 Ag2 79.7(3) . . ?
O45 Ag35 S18 110.8(4) . . ?
O45 Ag35 S11 110.0(4) . . ?
O45 Ag35 O47 114.2(4) . . ?
O45 Ag35 Ag6B 145.4(5) . . ?
Ag6A Ag36 Ag20 60.71(6) . . ?
S21 Ag36 Ag20 103.28(11) . . ?
S21 Ag36 Ag6A 49.86(11) . . ?
S21 Ag36 S22 113.31(15) . . ?
S21 Ag36 Ag9A 149.2(3) . . ?
S22 Ag36 Ag20 138.85(13) . . ?
S22 Ag36 Ag6A 134.72(12) . . ?
S22 Ag36 Ag9A 49.32(17) . . ?
S8 Ag36 Ag20 47.79(13) . . ?
S8 Ag36 Ag6A 103.74(13) . . ?
S8 Ag36 S21 124.10(15) . . ?
S8 Ag36 S22 116.55(16) . . ?
S8 Ag36 Ag9A 85.2(3) . . ?
Ag9A Ag36 Ag20 89.54(13) . . ?
Ag24 Ag37 Ag5 85.50(6) . . ?
Ag24 Ag37 Ag22 72.13(5) . . ?
Ag22 Ag37 Ag5 84.46(6) . . ?
S12 Ag37 Ag5 74.93(12) . . ?
S12 Ag37 Ag24 122.60(14) . . ?
S12 Ag37 Ag22 52.94(12) . . ?
S12 Ag37 S17 122.51(15) . . ?
S17 Ag37 Ag5 48.72(8) . . ?
S17 Ag37 Ag24 52.64(8) . . ?
S17 Ag37 Ag22 104.37(10) . . ?
O22 Ag37 Ag5 140.4(4) . . ?
O22 Ag37 Ag24 83.4(4) . . ?
O22 Ag37 Ag22 127.2(4) . . ?
O22 Ag37 S12 141.3(4) . . ?
O22 Ag37 S17 95.8(4) . . ?
Nb6 Ag7A Ag5A 68.7(2) . . ?
Ag14 Ag7A Nb6 108.03(16) . . ?
Ag14 Ag7A Ag31 141.66(16) . . ?
Ag14 Ag7A Ag5A 58.1(2) . . ?
Ag31 Ag7A Nb6 90.51(17) . . ?
Ag31 Ag7A Ag5A 101.6(2) . . ?
Ag12 Ag7A Nb6 109.73(15) . . ?
Ag12 Ag7A Ag14 97.20(18) . . ?
Ag12 Ag7A Ag31 107.90(16) . . ?
Ag12 Ag7A Ag5A 150.5(3) . . ?
S9 Ag7A Nb6 134.2(2) . . ?
S9 Ag7A Ag14 48.80(14) . . ?
S9 Ag7A Ag31 133.2(2) . . ?
S9 Ag7A Ag12 51.81(13) . . ?
S9 Ag7A Ag5A 106.8(3) . . ?
O13 Ag7A Nb6 37.3(2) . . ?
O13 Ag7A Ag14 70.7(2) . . ?
O13 Ag7A Ag31 120.3(3) . . ?
O13 Ag7A Ag12 114.9(3) . . ?
O13 Ag7A S9 106.0(3) . . ?
O13 Ag7A Ag5A 45.4(3) . . ?
O28 Ag7A Nb6 37.7(2) . . ?
O28 Ag7A Ag14 124.0(3) . . ?
O28 Ag7A Ag31 91.3(3) . . ?
O28 Ag7A Ag12 73.7(2) . . ?
O28 Ag7A S9 115.2(3) . . ?
O28 Ag7A O13 64.8(3) . . ?
O28 Ag7A Ag5A 105.4(3) . . ?
S7 Ag7A Nb6 91.10(19) . . ?
S7 Ag7A Ag14 92.96(17) . . ?
S7 Ag7A Ag31 52.41(16) . . ?
S7 Ag7A Ag12 152.5(3) . . ?
S7 Ag7A S9 123.9(3) . . ?
S7 Ag7A O13 92.6(3) . . ?
S7 Ag7A O28 120.6(3) . . ?
S7 Ag7A Ag5A 53.5(2) . . ?
Ag26 Ag28 Ag27 62.18(5) . . ?
S15 Ag28 Ag26 54.04(11) . . ?
S15 Ag28 Ag27 96.57(10) . . ?
S19 Ag28 Ag26 110.98(11) . . ?
S19 Ag28 Ag27 50.69(10) . . ?
S19 Ag28 S15 116.92(14) . . ?
O46 Ag28 Ag26 144.0(4) 7_665 . ?
O46 Ag28 Ag27 139.6(3) 7_665 . ?
O46 Ag28 S15 123.6(3) 7_665 . ?
O46 Ag28 S19 101.2(4) 7_665 . ?
O32 Ag28 Ag26 75.3(3) . . ?
O32 Ag28 Ag27 93.7(3) . . ?
O32 Ag28 S15 113.7(3) . . ?
O32 Ag28 S19 119.6(3) . . ?
O32 Ag28 O46 75.0(4) . 7_665 ?
Ag35 Ag2 Ag14 87.00(6) . . ?
Ag35 Ag2 Ag11 76.91(6) . . ?
Ag35 Ag2 S11 52.47(10) . . ?
Ag11 Ag2 Ag14 84.06(5) . . ?
S6 Ag2 Ag14 71.92(12) . . ?
S6 Ag2 Ag35 126.38(14) . . ?
S6 Ag2 Ag11 52.85(13) . . ?
S6 Ag2 S11 117.39(14) . . ?
S11 Ag2 Ag14 46.50(9) . . ?
S11 Ag2 Ag11 103.40(10) . . ?
O40 Ag2 Ag14 144.1(4) . . ?
O40 Ag2 Ag35 85.8(3) . . ?
O40 Ag2 Ag11 127.9(4) . . ?
O40 Ag2 S6 137.8(4) . . ?
O40 Ag2 S11 103.7(4) . . ?
Nb1 Ag29 Ag15 68.51(4) . . ?
Ag22 Ag29 Nb1 72.83(5) . . ?
Ag22 Ag29 Ag15 60.12(4) . . ?
Ag22 Ag29 Ag7 73.56(6) . . ?
Ag7 Ag29 Nb1 90.87(5) . . ?
Ag7 Ag29 Ag15 132.84(7) . . ?
S20 Ag29 Nb1 126.52(11) . . ?
S20 Ag29 Ag15 164.81(12) . . ?
S20 Ag29 Ag22 118.79(13) . . ?
S20 Ag29 Ag7 52.01(11) . . ?
O42 Ag29 Nb1 36.3(2) . . ?
O42 Ag29 Ag15 44.9(2) . . ?
O42 Ag29 Ag22 85.0(3) . . ?
O42 Ag29 Ag7 127.1(2) . . ?
O42 Ag29 S20 148.2(3) . . ?
O42 Ag29 O20 93.2(4) . . ?
O20 Ag29 Nb1 119.7(3) . . ?
O20 Ag29 Ag15 51.6(3) . . ?
O20 Ag29 Ag22 72.6(4) . . ?
O20 Ag29 Ag7 123.5(4) . . ?
O20 Ag29 S20 113.2(4) . . ?
Ag3 Ag17 Ag15 61.22(5) . . ?
Ag3 Ag17 Ag6A 127.49(7) . . ?
Ag15 Ag17 Ag6A 117.52(7) . . ?
S1 Ag17 Ag3 114.03(13) . . ?
S1 Ag17 Ag15 54.66(11) . . ?
S1 Ag17 Ag6A 95.77(14) . . ?
S1 Ag17 S18 151.35(18) . . ?
S1 Ag17 O8 98.4(2) . . ?
S18 Ag17 Ag3 55.25(11) . . ?
S18 Ag17 Ag15 114.69(13) . . ?
S18 Ag17 Ag6A 111.65(14) . . ?
S18 Ag17 O8 106.5(2) . . ?
O8 Ag17 Ag3 86.1(2) . . ?
O8 Ag17 Ag15 81.8(2) . . ?
O8 Ag17 Ag6A 45.9(2) . . ?
Ag10 Ag30 Ag9 53.86(4) . . ?
S14 Ag30 Ag10 56.14(12) . . ?
S14 Ag30 Ag9 84.78(11) . . ?
O46 Ag30 Ag10 130.6(3) . . ?
O46 Ag30 Ag9 80.4(3) . . ?
O46 Ag30 S14 145.3(4) . . ?
O46 Ag30 O32 80.3(5) . 7_655 ?
O32 Ag30 Ag10 121.8(3) 7_655 . ?
O32 Ag30 Ag9 140.1(4) 7_655 . ?
O32 Ag30 S14 128.3(3) 7_655 . ?
Ag3 Ag11 Ag13 58.54(4) . . ?
Ag3 Ag11 Ag33 108.48(5) . . ?
Ag13 Ag11 Ag33 53.66(4) . . ?
Ag2 Ag11 Ag3 137.07(7) . . ?
Ag2 Ag11 Ag13 139.92(7) . . ?
Ag2 Ag11 Ag33 89.84(6) . . ?
S6 Ag11 Ag3 156.97(11) . . ?
S6 Ag11 Ag13 101.21(11) . . ?
S6 Ag11 Ag33 48.97(10) . . ?
S6 Ag11 Ag2 51.21(12) . . ?
S6 Ag11 S18 142.84(18) . . ?
S18 Ag11 Ag3 49.32(11) . . ?
S18 Ag11 Ag13 106.09(11) . . ?
S18 Ag11 Ag33 140.78(12) . . ?
S18 Ag11 Ag2 92.08(13) . . ?
O12 Ag11 Ag3 81.8(4) . . ?
O12 Ag11 Ag13 70.6(3) . . ?
O12 Ag11 Ag33 95.2(3) . . ?
O12 Ag11 Ag2 136.3(3) . . ?
O12 Ag11 S6 102.7(4) . . ?
O12 Ag11 S18 109.8(4) . . ?
Ag7A Ag31 Ag2A 121.6(3) . . ?
S5 Ag31 Ag7A 104.52(15) . . ?
S5 Ag31 Ag2A 48.03(15) . . ?
S5 Ag31 S7 130.59(16) . . ?
S5 Ag31 Ag1A 111.3(2) . . ?
S5 Ag31 Ag1B 100.5(7) . . ?
S5 Ag31 Ag2B 47.5(3) . . ?
S5 Ag31 Ag7B 109.1(4) . . ?
S7 Ag31 Ag7A 50.87(13) . . ?
S7 Ag31 Ag2A 103.58(17) . . ?
S7 Ag31 Ag1A 56.2(3) . . ?
S7 Ag31 Ag1B 70.7(9) . . ?
S7 Ag31 Ag2B 95.6(9) . . ?
S7 Ag31 Ag7B 48.0(3) . . ?
O2 Ag31 Ag7A 144.5(4) . . ?
O2 Ag31 Ag2A 93.6(5) . . ?
O2 Ag31 S5 103.1(4) . . ?
O2 Ag31 S7 120.5(4) . . ?
O2 Ag31 Ag1A 84.5(4) . . ?
O2 Ag31 Ag1B 76.7(6) . . ?
O2 Ag31 Ag2B 105.9(12) . . ?
O2 Ag31 Ag7B 140.8(5) . . ?
Ag1A Ag31 Ag7A 105.6(3) . . ?
Ag1A Ag31 Ag2A 63.5(2) . . ?
Ag1B Ag31 Ag2B 56.3(6) . . ?
Ag1B Ag31 Ag7B 117.4(8) . . ?
Ag2B Ag31 Ag7B 112.2(12) . . ?
Ag20 Ag19 Ag34 59.35(5) . . ?
S1 Ag19 Ag20 49.42(11) . . ?
S1 Ag19 Ag34 100.00(11) . . ?
O26 Ag19 Ag20 55.1(2) . . ?
O26 Ag19 Ag34 95.2(2) . . ?
O26 Ag19 S1 72.4(2) . . ?
O37 Ag19 Ag20 96.4(4) . . ?
O37 Ag19 Ag34 67.8(4) . . ?
O37 Ag19 S1 87.5(4) . . ?
O37 Ag19 O26 151.4(4) . . ?
O37 Ag19 O19 121.7(4) . . ?
O37 Ag19 O20 96.8(5) . . ?
O19 Ag19 Ag20 111.1(3) . . ?
O19 Ag19 Ag34 83.4(3) . . ?
O19 Ag19 S1 148.8(3) . . ?
O19 Ag19 O26 76.4(4) . . ?
O19 Ag19 O20 98.7(4) . . ?
O20 Ag19 Ag20 133.8(3) . . ?
O20 Ag19 Ag34 162.4(3) . . ?
O20 Ag19 S1 87.3(3) . . ?
O20 Ag19 O26 102.2(4) . . ?
Ag36 Ag6A Ag20 60.97(7) . . ?
Ag17 Ag6A Ag20 70.41(6) . . ?
Ag17 Ag6A Ag36 123.90(11) . . ?
Ag17 Ag6A Ag5A 129.2(2) . . ?
S21 Ag6A Ag20 105.63(14) . . ?
S21 Ag6A Ag36 52.33(11) . . ?
S21 Ag6A Ag17 175.97(17) . . ?
S21 Ag6A Ag5A 54.7(2) . . ?
O8 Ag6A Ag20 93.4(3) . . ?
O8 Ag6A Ag36 100.8(3) . . ?
O8 Ag6A Ag17 54.6(2) . . ?
O8 Ag6A S21 125.9(3) . . ?
O8 Ag6A O47 107.3(4) . . ?
O8 Ag6A Ag5A 96.5(3) . . ?
O47 Ag6A Ag20 81.5(3) . . ?
O47 Ag6A Ag36 134.0(3) . . ?
O47 Ag6A Ag17 55.7(4) . . ?
O47 Ag6A S21 125.1(4) . . ?
O47 Ag6A Ag5A 111.9(4) . . ?
Ag5A Ag6A Ag20 160.0(2) . . ?
Ag5A Ag6A Ag36 100.0(2) . . ?
Ag10 Ag12 Nb5 90.42(5) . . ?
Ag10 Ag12 Ag25 60.21(5) . . ?
Ag10 Ag12 Ag7A 133.39(15) . . ?
Ag25 Ag12 Nb5 72.74(5) . . ?
Ag7A Ag12 Nb5 76.19(12) . . ?
Ag7A Ag12 Ag25 146.24(13) . . ?
S9 Ag12 Nb5 105.03(11) . . ?
S9 Ag12 Ag10 163.95(13) . . ?
S9 Ag12 Ag25 119.80(14) . . ?
S9 Ag12 Ag7A 56.85(16) . . ?
S9 Ag12 O11 117.0(3) . . ?
O39 Ag12 Nb5 32.1(2) . . ?
O39 Ag12 Ag10 60.5(2) . . ?
O39 Ag12 Ag25 49.5(3) . . ?
O39 Ag12 Ag7A 105.4(3) . . ?
O39 Ag12 S9 133.3(3) . . ?
O39 Ag12 O11 109.3(3) . . ?
O11 Ag12 Nb5 131.2(3) . . ?
O11 Ag12 Ag10 51.7(3) . . ?
O11 Ag12 Ag25 104.0(3) . . ?
O11 Ag12 Ag7A 106.2(3) . . ?
Ag8 Ag9B Nb2 89.5(3) . . ?
Ag8 Ag9B Ag8B 72.0(8) . . ?
S22 Ag9B Nb2 94.0(5) . . ?
S22 Ag9B Ag8 56.30(17) . . ?
S22 Ag9B Ag8B 126.3(9) . . ?
O34 Ag9B Nb2 37.7(2) . . ?
O34 Ag9B Ag8 67.1(6) . . ?
O34 Ag9B S22 103.7(3) . . ?
O34 Ag9B Ag8B 64.2(9) . . ?
O34 Ag9B O5 119.2(14) . . ?
Ag8B Ag9B Nb2 99.5(7) . . ?
O19 Ag9B Nb2 102.2(4) . . ?
O19 Ag9B Ag8 154.7(17) . . ?
O19 Ag9B S22 142.9(15) . . ?
O19 Ag9B O34 109.4(8) . . ?
O19 Ag9B Ag8B 83.9(10) . . ?
O19 Ag9B O5 42.5(5) . . ?
O5 Ag9B Nb2 137.1(7) . . ?
O5 Ag9B Ag8 115.5(11) . . ?
O5 Ag9B S22 128.8(6) . . ?
O5 Ag9B Ag8B 60.8(8) . . ?
S5 Ag2A Ag31 49.98(13) . . ?
S5 Ag2A Ag3A 100.9(5) . . ?
S5 Ag2A S4 133.1(4) . . ?
S5 Ag2A Ag1A 101.4(2) . . ?
Ag3A Ag2A Ag31 105.8(3) . . ?
Ag3A Ag2A Ag1A 94.0(3) . . ?
S4 Ag2A Ag31 94.58(17) . . ?
S4 Ag2A Ag3A 54.9(4) . . ?
S4 Ag2A Ag1A 50.00(18) . . ?
O10 Ag2A Ag31 154.9(5) . . ?
O10 Ag2A S5 105.0(5) . . ?
O10 Ag2A Ag3A 76.0(5) . . ?
O10 Ag2A S4 106.0(5) . . ?
O10 Ag2A Ag1A 153.1(5) . . ?
Ag1A Ag2A Ag31 51.64(11) . . ?
Ag5 S24 Ag4 142.68(18) . . ?
Ag5 S24 Ag23 76.64(12) . . ?
Ag5 S24 Ag7 96.96(14) . . ?
Ag4 S24 Ag23 82.68(15) . . ?
Ag4 S24 Ag7 80.45(13) . . ?
Ag23 S24 Ag7 141.64(17) . . ?
C46 S24 Ag5 106.3(5) . . ?
C46 S24 Ag4 109.8(5) . . ?
C46 S24 Ag23 109.6(6) . . ?
C46 S24 Ag7 108.5(6) . . ?
Ag13 S2 Ag25 131.49(17) . . ?
Ag13 S2 Ag33 74.62(11) . . ?
Ag13 S2 Ag1 72.03(12) . . ?
Ag25 S2 Ag1 71.58(10) . . ?
Ag33 S2 Ag25 113.80(18) . . ?
Ag33 S2 Ag1 136.39(16) . . ?
C83 S2 Ag13 108.4(5) . . ?
C83 S2 Ag25 111.2(4) . . ?
C83 S2 Ag33 111.7(5) . . ?
C83 S2 Ag1 105.0(5) . . ?
Ag22 S12 Ag7 101.97(19) . . ?
Ag37 S12 Ag22 75.04(13) . . ?
Ag37 S12 Ag7 138.4(2) . . ?
C49 S12 Ag22 109.0(5) . . ?
C49 S12 Ag7 110.5(6) . . ?
C49 S12 Ag37 109.5(6) . . ?
Ag6 S13 Ag32 81.72(12) . . ?
Ag26 S13 Ag6 138.85(17) . . ?
Ag26 S13 Ag32 88.13(13) . . ?
Ag27 S13 Ag6 82.82(14) . . ?
Ag27 S13 Ag26 79.18(13) . . ?
Ag27 S13 Ag32 139.00(16) . . ?
C16 S13 Ag6 112.2(6) . . ?
C16 S13 Ag26 108.7(6) . . ?
C16 S13 Ag32 110.8(5) . . ?
C16 S13 Ag27 110.2(5) . . ?
Ag8 S15 Ag28 138.60(17) . . ?
Ag8 S15 Ag8A 78.6(2) . . ?
Ag26 S15 Ag8 75.38(13) . . ?
Ag26 S15 Ag28 70.94(11) . . ?
Ag26 S15 Ag8A 137.15(19) . . ?
Ag28 S15 Ag8A 111.3(3) . . ?
Ag8B S15 Ag8 90.6(2) . . ?
Ag8B S15 Ag26 129.6(3) . . ?
Ag8B S15 Ag28 92.6(3) . . ?
C90 S15 Ag8 108.1(6) . . ?
C90 S15 Ag26 114.3(6) . . ?
C90 S15 Ag28 107.3(6) . . ?
C90 S15 Ag8B 116.1(7) . . ?
C90 S15 Ag8A 105.8(7) . . ?
Ag23 S16 Ag25 122.59(16) . . ?
Ag23 S16 Ag1 78.50(12) . . ?
Ag9 S16 Ag25 90.43(15) . . ?
Ag9 S16 Ag23 91.77(15) . . ?
Ag9 S16 Ag1 148.87(18) . . ?
Ag1 S16 Ag25 71.13(10) . . ?
C67 S16 Ag25 116.8(5) . . ?
C67 S16 Ag23 117.0(5) . . ?
C67 S16 Ag9 107.5(6) . . ?
C67 S16 Ag1 103.2(6) . . ?
Ag5 S17 Ag24 106.44(16) . . ?
Ag5 S17 Ag37 67.92(11) . . ?
Ag5 S17 Ag1 74.21(12) . . ?
Ag24 S17 Ag37 63.90(10) . . ?
Ag1 S17 Ag24 119.38(17) . . ?
Ag1 S17 Ag37 140.54(17) . . ?
C4 S17 Ag5 115.3(5) . . ?
C4 S17 Ag24 120.0(6) . . ?
C4 S17 Ag37 93.8(5) . . ?
C4 S17 Ag1 112.4(6) . . ?
Ag21 S19 Ag4 71.36(11) . . ?
Ag21 S19 Ag27 134.53(16) . . ?
Ag21 S19 Ag28 100.24(15) . . ?
Ag27 S19 Ag4 71.38(11) . . ?
Ag27 S19 Ag28 78.04(14) . . ?
Ag28 S19 Ag4 121.23(16) . . ?
C35 S19 Ag4 115.7(7) . . ?
C35 S19 Ag21 111.3(5) . . ?
C35 S19 Ag27 107.8(6) . . ?
C35 S19 Ag28 121.0(7) . . ?
Ag21 S20 Ag7 71.52(12) . . ?
Ag21 S20 Ag8A 102.5(3) . . ?
Ag29 S20 Ag21 144.40(19) . . ?
Ag29 S20 Ag7 80.80(13) . . ?
Ag29 S20 Ag8A 86.3(2) . . ?
Ag8B S20 Ag21 82.4(3) . . ?
Ag8B S20 Ag7 132.8(3) . . ?
Ag8B S20 Ag29 101.6(3) . . ?
Ag8A S20 Ag7 143.1(2) . . ?
C65 S20 Ag21 106.6(5) . . ?
C65 S20 Ag7 112.5(5) . . ?
C65 S20 Ag29 104.4(5) . . ?
C65 S20 Ag8B 112.4(5) . . ?
C65 S20 Ag8A 104.2(6) . . ?
Ag36 S21 Ag5A 136.1(3) . . ?
Ag36 S21 Ag5B 132.4(3) . . ?
Ag36 S21 Ag6B 100.5(8) . . ?
Ag6A S21 Ag36 77.81(16) . . ?
Ag6A S21 Ag5A 75.8(3) . . ?
Ag4A S21 Ag36 102.1(3) . . ?
Ag4A S21 Ag6A 138.6(2) . . ?
Ag4A S21 Ag5A 76.8(3) . . ?
Ag4B S21 Ag36 118.5(3) . . ?
Ag4B S21 Ag5B 65.4(6) . . ?
Ag4B S21 Ag6B 111.1(8) . . ?
C84 S21 Ag36 108.6(6) . . ?
C84 S21 Ag6A 109.0(6) . . ?
C84 S21 Ag4A 110.0(7) . . ?
C84 S21 Ag5A 112.8(6) . . ?
C84 S21 Ag4B 111.3(7) . . ?
C84 S21 Ag5B 112.9(5) . . ?
C84 S21 Ag6B 105.7(7) . . ?
Ag6B S21 Ag5B 46.9(8) . . ?
Ag8 S22 Ag36 128.78(19) . . ?
Ag8 S22 Ag9B 64.0(7) . . ?
Ag8 S22 Ag3A 73.7(3) . . ?
Ag36 S22 Ag9B 83.6(7) . . ?
Ag36 S22 Ag3A 109.6(2) . . ?
Ag3A S22 Ag9B 132.9(7) . . ?
Ag3B S22 Ag8 85.1(7) . . ?
Ag3B S22 Ag36 100.4(7) . . ?
Ag3B S22 Ag9A 152.7(6) . . ?
C79 S22 Ag8 115.6(6) . . ?
C79 S22 Ag36 112.5(6) . . ?
C79 S22 Ag9B 110.9(7) . . ?
C79 S22 Ag3A 105.1(7) . . ?
C79 S22 Ag3B 103.0(7) . . ?
C79 S22 Ag9A 103.7(8) . . ?
Ag9A S22 Ag8 78.3(5) . . ?
Ag9A S22 Ag36 74.4(2) . . ?
Ag2 S6 Ag33 129.7(2) . . ?
Ag2 S6 Ag11 75.94(15) . . ?
Ag11 S6 Ag33 82.86(16) . . ?
C10 S6 Ag33 115.9(6) . . ?
C10 S6 Ag2 113.2(5) . . ?
C10 S6 Ag11 103.4(6) . . ?
Ag10 S10 Ag6 137.23(17) . . ?
Ag10 S10 Ag16 93.06(14) . . ?
Ag10 S10 Ag9 69.37(12) . . ?
Ag16 S10 Ag6 71.89(11) . . ?
Ag16 S10 Ag9 138.21(17) . . ?
Ag9 S10 Ag6 95.20(17) . . ?
C34 S10 Ag6 109.5(5) . . ?
C34 S10 Ag10 113.2(5) . . ?
C34 S10 Ag16 113.5(6) . . ?
C34 S10 Ag9 108.3(6) . . ?
Ag15 S1 Ag19 86.97(14) . . ?
Ag20 S1 Ag15 136.58(18) . . ?
Ag20 S1 Ag19 72.47(14) . . ?
Ag17 S1 Ag15 73.73(13) . . ?
Ag17 S1 Ag20 97.66(19) . . ?
Ag17 S1 Ag19 139.73(18) . . ?
C55 S1 Ag15 113.0(6) . . ?
C55 S1 Ag20 109.9(6) . . ?
C55 S1 Ag17 110.1(6) . . ?
C55 S1 Ag19 110.0(6) . . ?
Ag16 S5 Ag31 90.55(15) . . ?
Ag32 S5 Ag16 74.37(14) . . ?
Ag32 S5 Ag31 131.60(17) . . ?
Ag2A S5 Ag16 150.9(3) . . ?
Ag2A S5 Ag32 89.7(3) . . ?
Ag2A S5 Ag31 81.99(19) . . ?
C56 S5 Ag16 104.4(6) . . ?
C56 S5 Ag32 113.0(6) . . ?
C56 S5 Ag31 115.3(6) . . ?
C56 S5 Ag2A 104.2(6) . . ?
C56 S5 Ag2B 119.8(17) . . ?
Ag2B S5 Ag16 134.4(17) . . ?
Ag2B S5 Ag32 78.5(9) . . ?
Ag2B S5 Ag31 80.8(5) . . ?
Ag3 S18 Ag35 144.17(19) . . ?
Ag17 S18 Ag3 71.04(13) . . ?
Ag17 S18 Ag35 88.50(16) . . ?
Ag17 S18 Ag11 133.40(17) . . ?
Ag11 S18 Ag3 82.02(13) . . ?
Ag11 S18 Ag35 92.39(18) . . ?
C22 S18 Ag3 107.3(2) . . ?
C22 S18 Ag35 107.32(19) . . ?
C22 S18 Ag17 110.4(2) . . ?
C22 S18 Ag11 113.7(2) . . ?
Ag20 S8 Ag36 82.04(15) . . ?
Ag34 S8 Ag20 78.26(19) . . ?
Ag34 S8 Ag36 136.1(2) . . ?
C70 S8 Ag20 107.4(6) . . ?
C70 S8 Ag34 113.0(6) . . ?
C70 S8 Ag36 110.2(7) . . ?
Ag14 S9 Ag33 86.39(15) . . ?
Ag14 S9 Ag7A 76.61(16) . . ?
Ag14 S9 Ag12 139.13(19) . . ?
Ag14 S9 Ag7B 73.6(4) . . ?
Ag33 S9 Ag7A 123.2(2) . . ?
Ag12 S9 Ag33 90.43(16) . . ?
Ag12 S9 Ag7A 71.35(15) . . ?
C88 S9 Ag14 107.4(6) . . ?
C88 S9 Ag33 112.1(8) . . ?
C88 S9 Ag7A 124.6(8) . . ?
C88 S9 Ag12 111.4(5) . . ?
C88 S9 Ag7B 121.2(9) . . ?
Ag7B S9 Ag33 126.4(4) . . ?
Nb3 O41 Ag14 110.5(5) . . ?
Nb3 O16 Nb1 112.7(5) . . ?
Nb3 O16 Ag3 116.7(4) . . ?
Nb3 O16 Ag13 108.5(4) . . ?
Nb1 O16 Ag3 119.8(5) . . ?
Nb1 O16 Ag13 108.6(4) . . ?
Ag13 O16 Ag3 86.4(3) . . ?
Nb3 O8 Ag17 114.4(4) . . ?
Nb3 O8 Ag6A 116.3(5) . . ?
Nb3 O8 Ag6B 93.7(7) . . ?
Nb2 O8 Nb3 112.7(4) . . ?
Nb2 O8 Ag17 122.0(5) . . ?
Nb2 O8 Ag6A 107.5(4) . . ?
Nb2 O8 Ag6B 125.9(7) . . ?
Ag6A O8 Ag17 79.5(3) . . ?
Ag6B O8 Ag17 82.3(6) . . ?
Nb5 O4 Nb3 115.7(5) . . ?
Nb5 O39 Ag25 128.6(5) . . ?
Nb5 O39 Ag12 104.9(4) . . ?
Ag12 O39 Ag25 85.7(3) . . ?
Nb6 O23 Ag4A 121.4(5) . . ?
Nb6 O23 Ag3A 113.9(5) . . ?
Nb6 O23 Ag4B 119.8(5) . . ?
Nb6 O23 Ag3B 112.3(6) . . ?
Ag3A O23 Ag4A 72.4(5) . . ?
Ag4B O23 Ag3B 79.8(8) . . ?
Nb3 O13 Nb6 114.7(5) . . ?
Nb3 O13 Ag7A 115.2(4) . . ?
Nb3 O13 Ag5A 123.6(5) . . ?
Nb3 O13 Ag5B 114.8(7) . . ?
Nb6 O13 Ag7A 91.8(4) . . ?
Nb6 O13 Ag5A 116.9(5) . . ?
Nb6 O13 Ag5B 123.4(6) . . ?
Ag5A O13 Ag7A 84.6(4) . . ?
Nb5 O28 Nb6 113.1(5) . . ?
Nb5 O28 Ag16 106.8(4) . . ?
Nb5 O28 Ag7A 115.6(4) . . ?
Nb6 O28 Ag16 127.3(5) . . ?
Nb6 O28 Ag7A 92.6(4) . . ?
Ag16 O28 Ag7A 100.0(4) . . ?
Ag25 S14 Ag10 78.12(13) . . ?
Ag30 S14 Ag10 71.41(12) . . ?
Ag30 S14 Ag25 122.24(18) . . ?
C85 S14 Ag10 104.0(7) . . ?
C85 S14 Ag25 120.5(4) . . ?
C85 S14 Ag30 114.0(5) . . ?
Ag3 S3 Ag15 72.84(14) . . ?
Ag3 S3 Ag24 91.19(16) . . ?
Ag15 S3 Ag24 143.57(18) . . ?
Ag22 S3 Ag3 134.22(18) . . ?
Ag22 S3 Ag15 82.37(15) . . ?
Ag22 S3 Ag24 86.55(13) . . ?
C47 S3 Ag3 109.6(6) . . ?
C47 S3 Ag15 110.1(6) . . ?
C47 S3 Ag24 106.0(6) . . ?
C47 S3 Ag22 115.0(6) . . ?
Nb5 O35 Ag1 123.4(5) . . ?
Nb1 O35 Nb5 114.0(5) . . ?
Nb1 O35 Ag1 121.0(5) . . ?
Nb1 O42 Ag15 118.1(5) . . ?
Nb1 O42 Ag29 101.7(4) . . ?
Nb2 O42 Nb1 113.3(5) . . ?
Nb2 O42 Ag15 117.2(4) . . ?
Nb2 O42 Ag29 110.5(4) . . ?
Ag29 O42 Ag15 92.1(4) . . ?
Nb2 O36 Nb6 116.2(5) . . ?
Nb5 O38 Nb4 90.6(3) . . ?
Nb5 O38 Nb3 88.8(3) . . ?
Nb5 O38 Nb1 89.2(3) . . ?
Nb4 O38 Nb3 178.3(5) . . ?
Nb4 O38 Nb1 88.1(3) . . ?
Nb3 O38 Nb1 90.2(3) . . ?
Nb6 O38 Nb5 90.9(3) . . ?
Nb6 O38 Nb4 90.6(3) . . ?
Nb6 O38 Nb3 91.0(3) . . ?
Nb6 O38 Nb1 178.8(5) . . ?
Nb2 O38 Nb5 179.1(5) . . ?
Nb2 O38 Nb4 90.4(3) . . ?
Nb2 O38 Nb3 90.3(3) . . ?
Nb2 O38 Nb6 89.1(3) . . ?
Nb2 O38 Nb1 90.9(3) . . ?
Ag14 S11 Ag35 112.82(19) . . ?
Ag14 S11 Ag2 71.47(13) . . ?
Ag14 S11 Ag5A 76.0(2) . . ?
Ag14 S11 Ag5B 77.1(2) . . ?
Ag14 S11 Ag6B 102.5(4) . . ?
Ag35 S11 Ag2 62.30(12) . . ?
Ag35 S11 Ag5A 123.7(3) . . ?
Ag35 S11 Ag6B 71.6(6) . . ?
Ag5A S11 Ag2 145.7(2) . . ?
Ag5B S11 Ag35 117.3(5) . . ?
Ag5B S11 Ag2 143.9(3) . . ?
Ag5B S11 Ag6B 46.6(7) . . ?
C36 S11 Ag14 118.1(5) . . ?
C36 S11 Ag35 116.6(5) . . ?
C36 S11 Ag2 101.3(6) . . ?
C36 S11 Ag5A 103.5(7) . . ?
C36 S11 Ag5B 108.9(7) . . ?
C36 S11 Ag6B 126.6(7) . . ?
Ag6B S11 Ag2 124.8(6) . . ?
Ag7A S7 Ag31 76.73(18) . . ?
Ag7A S7 Ag5A 78.9(3) . . ?
Ag7A S7 Ag1A 141.2(3) . . ?
Ag31 S7 Ag5A 143.1(3) . . ?
C61 S7 Ag7A 108.3(7) . . ?
C61 S7 Ag31 113.7(6) . . ?
C61 S7 Ag5A 100.0(6) . . ?
C61 S7 Ag4B 126.5(5) . . ?
C61 S7 Ag1A 100.0(7) . . ?
C61 S7 Ag7B 102.7(8) . . ?
Ag4B S7 Ag31 109.5(3) . . ?
Ag1A S7 Ag31 67.6(3) . . ?
Ag1A S7 Ag5A 122.2(3) . . ?
Ag7B S7 Ag31 80.3(4) . . ?
Ag7B S7 Ag4B 114.6(4) . . ?
S21 Ag4A O23 108.6(3) . . ?
S21 Ag4A Ag3A 117.6(4) . . ?
S21 Ag4A S4 161.9(5) . . ?
S21 Ag4A Ag5A 56.9(2) . . ?
S21 Ag4A Ag1A 144.2(4) . . ?
O23 Ag4A Ag3A 51.4(4) . . ?
O23 Ag4A Ag5A 78.5(3) . . ?
O23 Ag4A Ag1A 80.6(4) . . ?
Ag3A Ag4A Ag5A 126.5(3) . . ?
Ag3A Ag4A Ag1A 95.4(4) . . ?
S4 Ag4A O23 82.7(3) . . ?
S4 Ag4A Ag3A 58.0(2) . . ?
S4 Ag4A Ag5A 140.9(5) . . ?
S4 Ag4A Ag1A 49.8(3) . . ?
Ag5A Ag4A Ag1A 93.3(4) . . ?
Nb5 O25 Nb4 114.3(4) . . ?
Nb5 O25 Ag6 123.5(5) . . ?
Nb4 O25 Ag6 112.2(4) . . ?
Nb2 O26 Ag19 134.7(6) . . ?
Nb4 O27 Ag8 97.3(4) . . ?
Nb4 O27 Ag32 130.2(4) . . ?
Nb6 O27 Nb4 112.9(5) . . ?
Nb6 O27 Ag8 119.6(4) . . ?
Nb6 O27 Ag32 104.8(4) . . ?
Ag32 O27 Ag8 90.7(3) . . ?
Nb4 O30 Ag4 111.1(5) . . ?
Ag5 O33 Ag22 105.7(4) . . ?
Nb1 O33 Ag5 110.7(4) . . ?
Nb1 O33 Ag22 128.5(5) . . ?
Nb4 O34 Ag9B 144.0(7) . . ?
Nb2 O34 Nb4 115.2(5) . . ?
Nb2 O34 Ag9B 92.2(8) . . ?
Ag2A Ag3A Ag8 127.6(6) . . ?
S22 Ag3A Ag8 51.85(15) . . ?
S22 Ag3A Ag2A 174.3(2) . . ?
S22 Ag3A Ag4A 93.9(5) . . ?
O23 Ag3A Ag8 97.3(4) . . ?
O23 Ag3A Ag2A 75.0(4) . . ?
O23 Ag3A S22 110.5(4) . . ?
O23 Ag3A Ag4A 56.2(3) . . ?
O23 Ag3A S4 80.6(3) . . ?
O23 Ag3A O44 115.7(8) . . ?
Ag4A Ag3A Ag8 128.8(3) . . ?
Ag4A Ag3A Ag2A 90.1(3) . . ?
S4 Ag3A Ag8 177.8(3) . . ?
S4 Ag3A Ag2A 51.9(2) . . ?
S4 Ag3A S22 128.9(7) . . ?
S4 Ag3A Ag4A 49.8(2) . . ?
O44 Ag3A Ag8 58.2(4) . . ?
O44 Ag3A Ag2A 78.4(5) . . ?
O44 Ag3A S22 97.8(4) . . ?
O44 Ag3A Ag4A 167.8(7) . . ?
O44 Ag3A S4 122.8(5) . . ?
O47 C98 C50 118.4(17) . . ?
O48 C98 O47 120.7(14) . . ?
O48 C98 C50 120.9(18) . . ?
Ag6A O47 Ag35 108.5(5) . . ?
C98 O47 Ag35 136.6(11) . . ?
C98 O47 Ag6A 109.4(11) . . ?
C98 O47 Ag6B 125.6(13) . . ?
Ag6B O47 Ag35 84.5(8) . . ?
H12A C12 H12B 109.5 . . ?
H12A C12 H12C 109.5 . . ?
H12B C12 H12C 109.5 . . ?
C61 C12 H12A 109.5 . . ?
C61 C12 H12B 109.5 . . ?
C61 C12 H12C 109.5 . . ?
C98 O48 Ag20 122.7(13) . . ?
H86A C86 H86B 109.5 . . ?
H86A C86 H86C 109.5 . . ?
H86B C86 H86C 109.5 . . ?
C61 C86 H86A 109.5 . . ?
C61 C86 H86B 109.5 . . ?
C61 C86 H86C 109.5 . . ?
C98 C50 H50A 109.5 . . ?
C98 C50 H50B 109.5 . . ?
C98 C50 H50C 109.5 . . ?
H50A C50 H50B 109.5 . . ?
H50A C50 H50C 109.5 . . ?
H50B C50 H50C 109.5 . . ?
S7 C61 H61 106.1 . . ?
C12 C61 S7 113.3(13) . . ?
C12 C61 C86 113.0(17) . . ?
C12 C61 H61 106.1 . . ?
C86 C61 S7 111.7(14) . . ?
C86 C61 H61 106.1 . . ?
Ag2A S4 Ag3A 73.1(5) . . ?
Ag2A S4 Ag1A 80.5(4) . . ?
Ag4A S4 Ag2A 121.1(3) . . ?
Ag4A S4 Ag3A 72.1(3) . . ?
Ag4A S4 Ag1A 85.1(4) . . ?
Ag3B S4 Ag4B 75.6(5) . . ?
C43 S4 Ag2A 114.5(8) . . ?
C43 S4 Ag4A 124.2(8) . . ?
C43 S4 Ag3A 123.0(10) . . ?
C43 S4 Ag4B 131.9(7) . . ?
C43 S4 Ag3B 118.2(10) . . ?
C43 S4 Ag1A 108.7(10) . . ?
C43 S4 Ag1B 99.6(14) . . ?
C43 S4 Ag2B 128.5(17) . . ?
Ag1A S4 Ag3A 127.8(3) . . ?
Ag1B S4 Ag4B 84.9(13) . . ?
Ag1B S4 Ag3B 141.5(9) . . ?
Ag2B S4 Ag4B 99.3(16) . . ?
Ag2B S4 Ag3B 73.1(13) . . ?
Ag2B S4 Ag1B 77.9(7) . . ?
Ag5 Ag1 Ag13 107.58(5) . . ?
Ag5 Ag1 Ag25 149.32(6) . . ?
Ag5 Ag1 Ag23 58.75(4) . . ?
Ag13 Ag1 Ag25 94.49(5) . . ?
Ag13 Ag1 Ag23 124.78(5) . . ?
Ag25 Ag1 Ag23 91.26(5) . . ?
S2 Ag1 Ag5 156.74(9) . . ?
S2 Ag1 Ag13 49.32(8) . . ?
S2 Ag1 Ag25 50.51(9) . . ?
S2 Ag1 Ag23 132.62(10) . . ?
S16 Ag1 Ag5 96.68(10) . . ?
S16 Ag1 Ag13 144.06(11) . . ?
S16 Ag1 Ag25 54.64(10) . . ?
S16 Ag1 Ag23 49.10(10) . . ?
S16 Ag1 S2 105.04(13) . . ?
S17 Ag1 Ag5 51.34(9) . . ?
S17 Ag1 Ag13 85.85(9) . . ?
S17 Ag1 Ag25 154.52(11) . . ?
S17 Ag1 Ag23 109.47(10) . . ?
S17 Ag1 S2 115.89(13) . . ?
S17 Ag1 S16 130.04(14) . . ?
O35 Ag1 Ag5 77.5(3) . . ?
O35 Ag1 Ag13 67.4(2) . . ?
O35 Ag1 Ag25 92.2(3) . . ?
O35 Ag1 Ag23 57.5(2) . . ?
O35 Ag1 S2 92.8(3) . . ?
O35 Ag1 S16 93.4(2) . . ?
O35 Ag1 S17 111.2(3) . . ?
Ag9B Ag8B Ag21 161.9(2) . . ?
S15 Ag8B Ag21 115.0(4) . . ?
S15 Ag8B Ag9B 82.8(3) . . ?
S15 Ag8B S20 165.4(5) . . ?
S20 Ag8B Ag21 50.49(18) . . ?
S20 Ag8B Ag9B 111.8(4) . . ?
Ag14 Ag5A Ag7A 57.38(17) . . ?
Ag14 Ag5A Ag6A 105.2(3) . . ?
Ag6A Ag5A Ag7A 123.6(3) . . ?
S21 Ag5A Ag14 154.5(4) . . ?
S21 Ag5A Ag7A 134.6(4) . . ?
S21 Ag5A Ag6A 49.52(18) . . ?
S21 Ag5A S11 115.9(3) . . ?
S21 Ag5A S7 116.3(4) . . ?
S21 Ag5A Ag4A 46.3(3) . . ?
O13 Ag5A Ag14 72.4(3) . . ?
O13 Ag5A Ag7A 50.0(3) . . ?
O13 Ag5A Ag6A 73.8(3) . . ?
O13 Ag5A S21 98.9(4) . . ?
O13 Ag5A S11 104.5(5) . . ?
O13 Ag5A S7 91.3(3) . . ?
O13 Ag5A Ag4A 95.4(4) . . ?
S11 Ag5A Ag14 47.61(19) . . ?
S11 Ag5A Ag7A 104.9(3) . . ?
S11 Ag5A Ag6A 81.6(2) . . ?
S11 Ag5A S7 121.8(4) . . ?
S11 Ag5A Ag4A 155.9(3) . . ?
S7 Ag5A Ag14 88.2(2) . . ?
S7 Ag5A Ag7A 47.53(17) . . ?
S7 Ag5A Ag6A 155.3(4) . . ?
S7 Ag5A Ag4A 70.3(3) . . ?
Ag4A Ag5A Ag14 155.3(3) . . ?
Ag4A Ag5A Ag7A 98.2(3) . . ?
Ag4A Ag5A Ag6A 91.2(3) . . ?
S15 Ag8A Ag8 49.17(11) . . ?
S15 Ag8A Ag9A 93.9(2) . . ?
S20 Ag8A Ag8 142.8(2) . . ?
S20 Ag8A S15 126.5(5) . . ?
S20 Ag8A Ag9A 139.3(4) . . ?
O5 Ag8A Ag8 106.1(5) . . ?
O5 Ag8A S15 97.3(5) . . ?
O5 Ag8A S20 110.9(5) . . ?
O5 Ag8A Ag9A 62.3(6) . . ?
Ag9A Ag8A Ag8 59.18(16) . . ?
S21 Ag4B S7 130.7(6) . . ?
S21 Ag4B S4 125.0(7) . . ?
S21 Ag4B Ag3B 88.0(6) . . ?
S21 Ag4B Ag5B 60.4(4) . . ?
O23 Ag4B S21 105.5(3) . . ?
O23 Ag4B S7 79.1(4) . . ?
O23 Ag4B S4 78.1(4) . . ?
O23 Ag4B Ag3B 51.5(5) . . ?
O23 Ag4B Ag5B 92.8(4) . . ?
S7 Ag4B S4 104.2(2) . . ?
S7 Ag4B Ag3B 125.8(5) . . ?
S7 Ag4B Ag5B 70.4(5) . . ?
S4 Ag4B Ag3B 50.7(4) . . ?
S4 Ag4B Ag5B 170.3(3) . . ?
Ag5B Ag4B Ag3B 125.4(4) . . ?
S22 Ag3B Ag8 50.8(3) . . ?
S22 Ag3B O23 117.3(6) . . ?
S22 Ag3B S4 153.5(12) . . ?
S22 Ag3B Ag4B 118.9(11) . . ?
S22 Ag3B Ag2B 156.8(11) . . ?
O23 Ag3B Ag8 90.1(5) . . ?
O23 Ag3B S4 78.3(4) . . ?
O23 Ag3B Ag4B 48.7(4) . . ?
O23 Ag3B Ag2B 58.1(11) . . ?
S4 Ag3B Ag8 155.3(12) . . ?
S4 Ag3B Ag4B 53.7(3) . . ?
S4 Ag3B Ag2B 49.3(5) . . ?
Ag4B Ag3B Ag8 130.9(4) . . ?
Ag2B Ag3B Ag8 106.1(9) . . ?
Ag2B Ag3B Ag4B 76.6(7) . . ?
S21 Ag5B Ag14 169.3(9) . . ?
S21 Ag5B Ag4B 54.2(4) . . ?
O13 Ag5B Ag14 75.9(3) . . ?
O13 Ag5B S21 100.8(4) . . ?
O13 Ag5B S11 115.4(7) . . ?
O13 Ag5B Ag4B 91.7(5) . . ?
S11 Ag5B Ag14 50.6(2) . . ?
S11 Ag5B S21 124.9(6) . . ?
S11 Ag5B Ag4B 150.8(6) . . ?
Ag4B Ag5B Ag14 135.3(7) . . ?
Ag6B Ag5B Ag14 103.6(9) . . ?
Ag6B Ag5B S21 65.9(6) . . ?
Ag6B Ag5B O13 86.8(9) . . ?
Ag6B Ag5B S11 75.7(9) . . ?
Ag6B Ag5B Ag4B 118.6(7) . . ?
C81 O24 Ag16 121.0(12) . . ?
S14 C85 H85 107.0 . . ?
C52 C85 S14 113.1(13) . . ?
C52 C85 H85 107.0 . . ?
C52 C85 C2 112.6(15) . . ?
C2 C85 S14 109.8(14) . . ?
C2 C85 H85 107.0 . . ?
S11 C36 H36 109.3 . . ?
C93 C36 S11 107.4(13) . . ?
C93 C36 H36 109.3 . . ?
C66 C36 S11 112.2(14) . . ?
C66 C36 H36 109.3 . . ?
C66 C36 C93 109.3(16) . . ?
S5 C56 H56 107.8 . . ?
C92 C56 S5 110.5(12) . . ?
C92 C56 H56 107.8 . . ?
C72 C56 S5 111.2(12) . . ?
C72 C56 H56 107.8 . . ?
C72 C56 C92 111.6(18) . . ?
S8 C70 H70 107.1 . . ?
C82 C70 S8 108.9(14) . . ?
C82 C70 H70 107.1 . . ?
C21 C70 S8 113.1(14) . . ?
C21 C70 H70 107.1 . . ?
C21 C70 C82 113.0(17) . . ?
H73A C73 H73B 109.5 . . ?
H73A C73 H73C 109.5 . . ?
H73B C73 H73C 109.5 . . ?
C88 C73 H73A 109.5 . . ?
C88 C73 H73B 109.5 . . ?
C88 C73 H73C 109.5 . . ?
S9 C88 H88 100.4 . . ?
C73 C88 S9 115.3(14) . . ?
C73 C88 H88 100.4 . . ?
C42 C88 S9 115.4(14) . . ?
C42 C88 C73 119.7(18) . . ?
C42 C88 H88 100.4 . . ?
S15 C90 H90 106.2 . . ?
C18 C90 S15 110.2(14) . . ?
C18 C90 H90 106.2 . . ?
C18 C90 C24 115.6(19) . . ?
C24 C90 S15 111.7(15) . . ?
C24 C90 H90 106.2 . . ?
C6 O37 Ag19 123.9(14) . . ?
S13 C16 H16 107.9 . . ?
C53 C16 S13 111.5(11) . . ?
C53 C16 H16 107.9 . . ?
C31 C16 S13 110.1(11) . . ?
C31 C16 H16 107.9 . . ?
C31 C16 C53 111.5(14) . . ?
C33 O12 Ag11 123.9(12) . . ?
S3 C47 H47 108.4 . . ?
C40 C47 S3 108.3(13) . . ?
C40 C47 H47 108.4 . . ?
C40 C47 C41 111.6(18) . . ?
C41 C47 S3 111.6(14) . . ?
C41 C47 H47 108.4 . . ?
C76 O22 Ag37 125.7(13) . . ?
C76 O31 Ag24 125.0(12) . . ?
C3 O2 Ag31 127.7(13) . . ?
C16 C53 H53A 109.5 . . ?
C16 C53 H53B 109.5 . . ?
C16 C53 H53C 109.5 . . ?
H53A C53 H53B 109.5 . . ?
H53A C53 H53C 109.5 . . ?
H53B C53 H53C 109.5 . . ?
C1 O15 Ag9 137.0(12) . . ?
Ag13 O29 Ag24 103.2(4) . . ?
C33 O29 Ag13 120.1(12) . . ?
C33 O29 Ag24 129.7(12) . . ?
O12 C33 O29 121.1(17) . . ?
O12 C33 C68 119.7(19) . . ?
O29 C33 C68 119.1(19) . . ?
H54A C54 H54B 109.5 . . ?
H54A C54 H54C 109.5 . . ?
H54B C54 H54C 109.5 . . ?
C76 C54 H54A 109.5 . . ?
C76 C54 H54B 109.5 . . ?
C76 C54 H54C 109.5 . . ?
O22 C76 O31 127.0(17) . . ?
O22 C76 C54 119(2) . . ?
O31 C76 C54 113.6(19) . . ?
H69A C69 H69B 109.5 . . ?
H69A C69 H69C 109.5 . . ?
H69B C69 H69C 109.5 . . ?
C46 C69 H69A 109.5 . . ?
C46 C69 H69B 109.5 . . ?
C46 C69 H69C 109.5 . . ?
Ag10 O11 Ag12 73.2(4) . . ?
C81 O11 Ag10 124.9(11) . . ?
C81 O11 Ag12 95.4(10) . . ?
C87 O40 Ag2 122.1(10) . . ?
S22 C79 H79 108.2 . . ?
C28 C79 S22 112.4(16) . . ?
C28 C79 H79 108.2 . . ?
C28 C79 C19 108.4(19) . . ?
C19 C79 S22 111.3(15) . . ?
C19 C79 H79 108.2 . . ?
C13 O17 Ag26 121.4(12) . . ?
C37 O43 Ag21 112.7(11) . . ?
C37 O6 Ag7 134.6(12) . . ?
C15 O44 Ag3A 100.3(13) . . ?
O24 C81 O11 123.8(18) . . ?
O24 C81 C11 124(2) . . ?
O11 C81 C11 112.6(18) . . ?
Nb4 O18 Nb1 115.9(5) . . ?
H91A C91 H91B 109.5 . . ?
H91A C91 H91C 109.5 . . ?
H91B C91 H91C 109.5 . . ?
C65 C91 H91A 109.5 . . ?
C65 C91 H91B 109.5 . . ?
C65 C91 H91C 109.5 . . ?
H14A C14 H14B 109.5 . . ?
H14A C14 H14C 109.5 . . ?
H14B C14 H14C 109.5 . . ?
C65 C14 H14A 109.5 . . ?
C65 C14 H14B 109.5 . . ?
C65 C14 H14C 109.5 . . ?
H38A C38 H38B 109.5 . . ?
H38A C38 H38C 109.5 . . ?
H38B C38 H38C 109.5 . . ?
C37 C38 H38A 109.5 . . ?
C37 C38 H38B 109.5 . . ?
C37 C38 H38C 109.5 . . ?
H58A C58 H58B 109.5 . . ?
H58A C58 H58C 109.5 . . ?
H58B C58 H58C 109.5 . . ?
C35 C58 H58A 109.5 . . ?
C35 C58 H58B 109.5 . . ?
C35 C58 H58C 109.5 . . ?
S19 C35 H35 105.6 . . ?
C58 C35 S19 110.2(12) . . ?
C58 C35 H35 105.6 . . ?
C59 C35 S19 112.3(13) . . ?
C59 C35 C58 116.6(17) . . ?
C59 C35 H35 105.6 . . ?
C47 C40 H40A 109.5 . . ?
C47 C40 H40B 109.5 . . ?
C47 C40 H40C 109.5 . . ?
H40A C40 H40B 109.5 . . ?
H40A C40 H40C 109.5 . . ?
H40B C40 H40C 109.5 . . ?
S12 C49 H49 107.0 . . ?
C51 C49 S12 111.8(14) . . ?
C51 C49 H49 107.0 . . ?
C17 C49 S12 109.4(13) . . ?
C17 C49 H49 107.0 . . ?
C17 C49 C51 114.3(17) . . ?
C49 C51 H51A 109.5 . . ?
C49 C51 H51B 109.5 . . ?
C49 C51 H51C 109.5 . . ?
H51A C51 H51B 109.5 . . ?
H51A C51 H51C 109.5 . . ?
H51B C51 H51C 109.5 . . ?
S1 C55 H55 107.3 . . ?
C63 C55 S1 110.0(13) . . ?
C63 C55 H55 107.3 . . ?
C63 C55 C96 113.5(17) . . ?
C96 C55 S1 111.2(13) . . ?
C96 C55 H55 107.3 . . ?
O43 C37 C38 118.0(18) . . ?
O6 C37 O43 122.4(16) . . ?
O6 C37 C38 120(2) . . ?
C55 C63 H63A 109.5 . . ?
C55 C63 H63B 109.5 . . ?
C55 C63 H63C 109.5 . . ?
H63A C63 H63B 109.5 . . ?
H63A C63 H63C 109.5 . . ?
H63B C63 H63C 109.5 . . ?
S20 C65 H65 107.8 . . ?
C91 C65 S20 109.6(12) . . ?
C91 C65 C14 113.4(16) . . ?
C91 C65 H65 107.8 . . ?
C14 C65 S20 110.1(12) . . ?
C14 C65 H65 107.8 . . ?
C33 C68 H68A 109.5 . . ?
C33 C68 H68B 109.5 . . ?
C33 C68 H68C 109.5 . . ?
H68A C68 H68B 109.5 . . ?
H68A C68 H68C 109.5 . . ?
H68B C68 H68C 109.5 . . ?
H75A C75 H75B 109.5 . . ?
H75A C75 H75C 109.5 . . ?
H75B C75 H75C 109.5 . . ?
C22 C75 H75A 109.5 . . ?
C22 C75 H75B 109.5 . . ?
C22 C75 H75C 109.5 . . ?
H71A C71 H71B 109.5 . . ?
H71A C71 H71C 109.5 . . ?
H71B C71 H71C 109.5 . . ?
C34 C71 H71A 109.5 . . ?
C34 C71 H71B 109.5 . . ?
C34 C71 H71C 109.5 . . ?
H80A C80 H80B 109.5 . . ?
H80A C80 H80C 109.5 . . ?
H80B C80 H80C 109.5 . . ?
C10 C80 H80A 109.5 . . ?
C10 C80 H80B 109.5 . . ?
C10 C80 H80C 109.5 . . ?
H74A C74 H74B 109.5 . . ?
H74A C74 H74C 109.5 . . ?
H74B C74 H74C 109.5 . . ?
C83 C74 H74A 109.5 . . ?
C83 C74 H74B 109.5 . . ?
C83 C74 H74C 109.5 . . ?
H77A C77 H77B 109.5 . . ?
H77A C77 H77C 109.5 . . ?
H77B C77 H77C 109.5 . . ?
C67 C77 H77A 109.5 . . ?
C67 C77 H77B 109.5 . . ?
C67 C77 H77C 109.5 . . ?
C70 C82 H82A 109.5 . . ?
C70 C82 H82B 109.5 . . ?
C70 C82 H82C 109.5 . . ?
H82A C82 H82B 109.5 . . ?
H82A C82 H82C 109.5 . . ?
H82B C82 H82C 109.5 . . ?
O40 C87 C94 115.3(18) . . ?
O45 C87 O40 126.6(13) . . ?
O45 C87 C94 118.1(18) . . ?
C87 O45 Ag35 123.9(11) . . ?
S2 C83 H83 107.7 . . ?
C74 C83 S2 110.1(12) . . ?
C74 C83 H83 107.7 . . ?
C44 C83 S2 111.3(12) . . ?
C44 C83 C74 112.1(14) . . ?
C44 C83 H83 107.7 . . ?
S21 C84 H84 108.5 . . ?
C97 C84 S21 108.9(13) . . ?
C97 C84 H84 108.5 . . ?
C5 C84 S21 109.6(12) . . ?
C5 C84 H84 108.5 . . ?
C5 C84 C97 112.7(18) . . ?
C56 C92 H92A 109.5 . . ?
C56 C92 H92B 109.5 . . ?
C56 C92 H92C 109.5 . . ?
H92A C92 H92B 109.5 . . ?
H92A C92 H92C 109.5 . . ?
H92B C92 H92C 109.5 . . ?
C36 C93 H93A 109.5 . . ?
C36 C93 H93B 109.5 . . ?
C36 C93 H93C 109.5 . . ?
H93A C93 H93B 109.5 . . ?
H93A C93 H93C 109.5 . . ?
H93B C93 H93C 109.5 . . ?
C87 C94 H94A 109.5 . . ?
C87 C94 H94B 109.5 . . ?
C87 C94 H94C 109.5 . . ?
H94A C94 H94B 109.5 . . ?
H94A C94 H94C 109.5 . . ?
H94B C94 H94C 109.5 . . ?
H62A C62 H62B 109.5 . . ?
H62A C62 H62C 109.5 . . ?
H62B C62 H62C 109.5 . . ?
C67 C62 H62A 109.5 . . ?
C67 C62 H62B 109.5 . . ?
C67 C62 H62C 109.5 . . ?
C84 C97 H97A 109.5 . . ?
C84 C97 H97B 109.5 . . ?
C84 C97 H97C 109.5 . . ?
H97A C97 H97B 109.5 . . ?
H97A C97 H97C 109.5 . . ?
H97B C97 H97C 109.5 . . ?
C85 C52 H52A 109.5 . . ?
C85 C52 H52B 109.5 . . ?
C85 C52 H52C 109.5 . . ?
H52A C52 H52B 109.5 . . ?
H52A C52 H52C 109.5 . . ?
H52B C52 H52C 109.5 . . ?
C70 C21 H21A 109.5 . . ?
C70 C21 H21B 109.5 . . ?
C70 C21 H21C 109.5 . . ?
H21A C21 H21B 109.5 . . ?
H21A C21 H21C 109.5 . . ?
H21B C21 H21C 109.5 . . ?
C79 C28 H28A 109.5 . . ?
C79 C28 H28B 109.5 . . ?
C79 C28 H28C 109.5 . . ?
H28A C28 H28B 109.5 . . ?
H28A C28 H28C 109.5 . . ?
H28B C28 H28C 109.5 . . ?
H26A C26 H26B 109.5 . . ?
H26A C26 H26C 109.5 . . ?
H26B C26 H26C 109.5 . . ?
C34 C26 H26A 109.5 . . ?
C34 C26 H26B 109.5 . . ?
C34 C26 H26C 109.5 . . ?
C90 C18 H18A 109.5 . . ?
C90 C18 H18B 109.5 . . ?
C90 C18 H18C 109.5 . . ?
H18A C18 H18B 109.5 . . ?
H18A C18 H18C 109.5 . . ?
H18B C18 H18C 109.5 . . ?
C3 O21 Ag1A 123.2(12) . . ?
C3 O21 Ag1B 119.5(12) . . ?
H27A C27 H27B 109.5 . . ?
H27A C27 H27C 109.5 . . ?
H27B C27 H27C 109.5 . . ?
C10 C27 H27A 109.5 . . ?
C10 C27 H27B 109.5 . . ?
C10 C27 H27C 109.5 . . ?
C85 C2 H2A 109.5 . . ?
C85 C2 H2B 109.5 . . ?
C85 C2 H2C 109.5 . . ?
H2A C2 H2B 109.5 . . ?
H2A C2 H2C 109.5 . . ?
H2B C2 H2C 109.5 . . ?
C90 C24 H24A 109.5 . . ?
C90 C24 H24B 109.5 . . ?
C90 C24 H24C 109.5 . . ?
H24A C24 H24B 109.5 . . ?
H24A C24 H24C 109.5 . . ?
H24B C24 H24C 109.5 . . ?
C36 C66 H66A 109.5 . . ?
C36 C66 H66B 109.5 . . ?
C36 C66 H66C 109.5 . . ?
H66A C66 H66B 109.5 . . ?
H66A C66 H66C 109.5 . . ?
H66B C66 H66C 109.5 . . ?
S10 C34 H34 107.1 . . ?
C71 C34 S10 110.7(11) . . ?
C71 C34 H34 107.1 . . ?
C26 C34 S10 110.5(11) . . ?
C26 C34 C71 113.9(15) . . ?
C26 C34 H34 107.1 . . ?
H9A C9 H9B 109.5 . . ?
H9A C9 H9C 109.5 . . ?
H9B C9 H9C 109.5 . . ?
C43 C9 H9A 109.5 . . ?
C43 C9 H9B 109.5 . . ?
C43 C9 H9C 109.5 . . ?
S4 C43 H43 106.3 . . ?
C9 C43 S4 115(2) . . ?
C9 C43 H43 106.3 . . ?
C9 C43 C8 112(2) . . ?
C8 C43 S4 110(2) . . ?
C8 C43 H43 106.3 . . ?
C43 C8 H8A 109.5 . . ?
C43 C8 H8B 109.5 . . ?
C43 C8 H8C 109.5 . . ?
H8A C8 H8B 109.5 . . ?
H8A C8 H8C 109.5 . . ?
H8B C8 H8C 109.5 . . ?
C83 C44 H44A 109.5 . . ?
C83 C44 H44B 109.5 . . ?
C83 C44 H44C 109.5 . . ?
H44A C44 H44B 109.5 . . ?
H44A C44 H44C 109.5 . . ?
H44B C44 H44C 109.5 . . ?
Ag30 O46 Ag28 97.1(5) . 7_655 ?
C1 O46 Ag28 139.1(10) . 7_655 ?
C1 O46 Ag30 123.6(10) . . ?
O2 C3 O21 120.1(16) . . ?
O2 C3 C57 126.8(17) . . ?
O21 C3 C57 113.1(17) . . ?
C3 C57 H57A 109.5 . . ?
C3 C57 H57B 109.5 . . ?
C3 C57 H57C 109.5 . . ?
H57A C57 H57B 109.5 . . ?
H57A C57 H57C 109.5 . . ?
H57B C57 H57C 109.5 . . ?
C16 C31 H31A 109.5 . . ?
C16 C31 H31B 109.5 . . ?
C16 C31 H31C 109.5 . . ?
H31A C31 H31B 109.5 . . ?
H31A C31 H31C 109.5 . . ?
H31B C31 H31C 109.5 . . ?
C35 C59 H59A 109.5 . . ?
C35 C59 H59B 109.5 . . ?
C35 C59 H59C 109.5 . . ?
H59A C59 H59B 109.5 . . ?
H59A C59 H59C 109.5 . . ?
H59B C59 H59C 109.5 . . ?
C84 C5 H5A 109.5 . . ?
C84 C5 H5B 109.5 . . ?
C84 C5 H5C 109.5 . . ?
H5A C5 H5B 109.5 . . ?
H5A C5 H5C 109.5 . . ?
H5B C5 H5C 109.5 . . ?
S16 C67 H67 105.9 . . ?
C77 C67 S16 112.1(14) . . ?
C77 C67 C62 111.5(15) . . ?
C77 C67 H67 105.9 . . ?
C62 C67 S16 114.7(14) . . ?
C62 C67 H67 105.9 . . ?
S6 C10 H10 106.3 . . ?
C80 C10 S6 111.6(14) . . ?
C80 C10 H10 106.3 . . ?
C27 C10 S6 111.6(13) . . ?
C27 C10 C80 114.2(16) . . ?
C27 C10 H10 106.3 . . ?
C56 C72 H72A 109.5 . . ?
C56 C72 H72B 109.5 . . ?
C56 C72 H72C 109.5 . . ?
H72A C72 H72B 109.5 . . ?
H72A C72 H72C 109.5 . . ?
H72B C72 H72C 109.5 . . ?
C79 C19 H19A 109.5 . . ?
C79 C19 H19B 109.5 . . ?
C79 C19 H19C 109.5 . . ?
H19A C19 H19B 109.5 . . ?
H19A C19 H19C 109.5 . . ?
H19B C19 H19C 109.5 . . ?
H78A C78 H78B 109.5 . . ?
H78A C78 H78C 109.5 . . ?
H78B C78 H78C 109.5 . . ?
C4 C78 H78A 109.5 . . ?
C4 C78 H78B 109.5 . . ?
C4 C78 H78C 109.5 . . ?
H89A C89 H89B 109.5 . . ?
H89A C89 H89C 109.5 . . ?
H89B C89 H89C 109.5 . . ?
C4 C89 H89A 109.5 . . ?
C4 C89 H89B 109.5 . . ?
C4 C89 H89C 109.5 . . ?
H32A C32 H32B 109.5 . . ?
H32A C32 H32C 109.5 . . ?
H32B C32 H32C 109.5 . . ?
C6 C32 H32A 109.5 . . ?
C6 C32 H32B 109.5 . . ?
C6 C32 H32C 109.5 . . ?
S17 C4 H4 106.9 . . ?
C78 C4 S17 111.9(13) . . ?
C78 C4 H4 106.9 . . ?
C89 C4 S17 112.7(12) . . ?
C89 C4 C78 111.2(14) . . ?
C89 C4 H4 106.9 . . ?
C47 C41 H41A 109.5 . . ?
C47 C41 H41B 109.5 . . ?
C47 C41 H41C 109.5 . . ?
H41A C41 H41B 109.5 . . ?
H41A C41 H41C 109.5 . . ?
H41B C41 H41C 109.5 . . ?
C49 C17 H17A 109.5 . . ?
C49 C17 H17B 109.5 . . ?
C49 C17 H17C 109.5 . . ?
H17A C17 H17B 109.5 . . ?
H17A C17 H17C 109.5 . . ?
H17B C17 H17C 109.5 . . ?
C55 C96 H96A 109.5 . . ?
C55 C96 H96B 109.5 . . ?
C55 C96 H96C 109.5 . . ?
H96A C96 H96B 109.5 . . ?
H96A C96 H96C 109.5 . . ?
H96B C96 H96C 109.5 . . ?
C6 O1 Ag34 117.1(13) . . ?
O37 C6 C32 118(2) . . ?
O37 C6 O1 124.8(19) . . ?
O1 C6 C32 117(2) . . ?
Ag30 O32 Ag28 95.2(5) 7_665 . ?
C13 O32 Ag28 129.5(10) . . ?
C13 O32 Ag30 133.8(11) . 7_665 ?
H30A C30 H30B 109.5 . . ?
H30A C30 H30C 109.5 . . ?
H30B C30 H30C 109.5 . . ?
C15 C30 H30A 109.5 . . ?
C15 C30 H30B 109.5 . . ?
C15 C30 H30C 109.5 . . ?
H39A C39 H39B 109.5 . . ?
H39A C39 H39C 109.5 . . ?
H39B C39 H39C 109.5 . . ?
C13 C39 H39A 109.5 . . ?
C13 C39 H39B 109.5 . . ?
C13 C39 H39C 109.5 . . ?
C15 O10 Ag2A 121.8(13) . . ?
Ag6 O3 Ag23 97.2(4) . . ?
C20 O3 Ag6 120.5(13) . . ?
C20 O3 Ag23 138.9(13) . . ?
H60A C60 H60B 109.5 . . ?
H60A C60 H60C 109.5 . . ?
H60B C60 H60C 109.5 . . ?
C1 C60 H60A 109.5 . . ?
C1 C60 H60B 109.5 . . ?
C1 C60 H60C 109.5 . . ?
O44 C15 C30 123(2) . . ?
O44 C15 O10 122.0(19) . . ?
O10 C15 C30 109(2) . . ?
C88 C42 H42A 109.5 . . ?
C88 C42 H42B 109.5 . . ?
C88 C42 H42C 109.5 . . ?
H42A C42 H42B 109.5 . . ?
H42A C42 H42C 109.5 . . ?
H42B C42 H42C 109.5 . . ?
O15 C1 O46 126.4(15) . . ?
O15 C1 C60 114.5(18) . . ?
O46 C1 C60 119.1(17) . . ?
C81 C11 H11A 109.5 . . ?
C81 C11 H11B 109.5 . . ?
C81 C11 H11C 109.5 . . ?
H11A C11 H11B 109.5 . . ?
H11A C11 H11C 109.5 . . ?
H11B C11 H11C 109.5 . . ?
O17 C13 O32 124.6(14) . . ?
O17 C13 C39 115.9(18) . . ?
O32 C13 C39 119.5(17) . . ?
Ag9B O19 Ag19 110.4(7) . . ?
C95 O19 Ag19 129.1(12) . . ?
C95 O19 Ag9B 116.1(13) . . ?
C95 O19 O5 44.1(9) . . ?
C95 O19 Ag9A 112.5(14) . . ?
O5 O19 Ag19 169.0(10) . . ?
O5 O19 Ag9B 79.7(9) . . ?
O5 O19 Ag9A 85.5(8) . . ?
Ag9A O19 Ag19 105.5(5) . . ?
H48A C48 H48B 109.5 . . ?
H48A C48 H48C 109.5 . . ?
H48B C48 H48C 109.5 . . ?
C95 C48 H48A 109.5 . . ?
C95 C48 H48B 109.5 . . ?
C95 C48 H48C 109.5 . . ?
O19 C95 C48 128(2) . . ?
O19 C95 O5 93.3(16) . . ?
O5 C95 C48 125.9(18) . . ?
O19 O5 Ag9B 57.8(8) . . ?
O19 O5 Ag8A 84.6(8) . . ?
C95 O5 Ag9B 94.7(14) . . ?
C95 O5 Ag8A 124.7(15) . . ?
C95 O5 O19 42.6(9) . . ?
H23A C23 H23B 109.5 . . ?
H23A C23 H23C 109.5 . . ?
H23B C23 H23C 109.5 . . ?
C20 C23 H23A 109.5 . . ?
C20 C23 H23B 109.5 . . ?
C20 C23 H23C 109.5 . . ?
H25A C25 H25B 109.5 . . ?
H25A C25 H25C 109.5 . . ?
H25B C25 H25C 109.5 . . ?
C46 C25 H25A 109.5 . . ?
C46 C25 H25B 109.5 . . ?
C46 C25 H25C 109.5 . . ?
S24 C46 H46 106.3 . . ?
C69 C46 S24 109.0(12) . . ?
C69 C46 H46 106.3 . . ?
C25 C46 S24 111.5(12) . . ?
C25 C46 C69 116.8(16) . . ?
C25 C46 H46 106.3 . . ?
C20 O14 Ag27 115.1(10) . . ?
O3 C20 C23 122.9(17) . . ?
O14 C20 O3 117.7(16) . . ?
O14 C20 C23 119.3(16) . . ?
H45A C45 H45B 109.5 . . ?
H45A C45 H45C 109.5 . . ?
H45B C45 H45C 109.5 . . ?
C22 C45 H45A 109.5 . . ?
C22 C45 H45B 109.5 . . ?
C22 C45 H45C 109.5 . . ?
S18 C22 H22 91.3 . . ?
C75 C22 S18 116.5(9) . . ?
C75 C22 H22 91.3 . . ?
C45 C22 S18 117.0(8) . . ?
C45 C22 C75 126.3(12) . . ?
C45 C22 H22 91.3 . . ?
H29A C29 H29B 109.5 . . ?
H29A C29 H29C 109.5 . . ?
H29B C29 H29C 109.5 . . ?
C64 C29 H29A 109.5 . . ?
C64 C29 H29B 109.5 . . ?
C64 C29 H29C 109.5 . . ?
C64 O7 Ag22 120.9(13) . . ?
Ag29 O20 Ag19 102.9(6) . . ?
C64 O20 Ag29 124.1(13) . . ?
C64 O20 Ag19 130.3(13) . . ?
O7 C64 C29 111(2) . . ?
O20 C64 C29 125(2) . . ?
O20 C64 O7 123.5(17) . . ?
Ag31 Ag1A Ag2A 64.9(2) . . ?
Ag31 Ag1A Ag4A 99.72(17) . . ?
Ag2A Ag1A Ag4A 80.4(3) . . ?
S7 Ag1A Ag31 56.21(13) . . ?
S7 Ag1A Ag2A 104.7(2) . . ?
S7 Ag1A Ag4A 68.7(3) . . ?
S4 Ag1A Ag31 105.8(3) . . ?
S4 Ag1A Ag2A 49.5(3) . . ?
S4 Ag1A S7 108.6(3) . . ?
S4 Ag1A Ag4A 45.2(2) . . ?
O21 Ag1A Ag31 81.6(4) . . ?
O21 Ag1A Ag2A 95.9(6) . . ?
O21 Ag1A S7 115.7(4) . . ?
O21 Ag1A Ag4A 175.0(7) . . ?
O21 Ag1A S4 129.8(7) . . ?
S4 Ag1B Ag31 106.5(7) . . ?
S4 Ag1B Ag2B 50.5(6) . . ?
O21 Ag1B Ag31 82.2(8) . . ?
O21 Ag1B S4 166(3) . . ?
O21 Ag1B Ag2B 128.0(12) . . ?
Ag2B Ag1B Ag31 65.5(6) . . ?
Ag32 Ag2B Ag31 93.9(9) . . ?
S5 Ag2B Ag32 52.3(5) . . ?
S5 Ag2B Ag31 51.7(4) . . ?
S5 Ag2B Ag3B 129(2) . . ?
S5 Ag2B Ag1B 106.1(7) . . ?
S4 Ag2B Ag32 139(2) . . ?
S4 Ag2B Ag31 101.1(8) . . ?
S4 Ag2B S5 152.5(15) . . ?
S4 Ag2B Ag3B 57.6(10) . . ?
S4 Ag2B Ag1B 51.6(4) . . ?
Ag3B Ag2B Ag32 82.2(13) . . ?
Ag3B Ag2B Ag31 123(2) . . ?
Ag3B Ag2B Ag1B 105.3(12) . . ?
Ag1B Ag2B Ag32 151.0(17) . . ?
Ag1B Ag2B Ag31 58.2(8) . . ?
Ag14 Ag7B Ag31 148.8(7) . . ?
S9 Ag7B Ag14 52.2(3) . . ?
S9 Ag7B Ag31 136.5(4) . . ?
S7 Ag7B Ag14 99.6(7) . . ?
S7 Ag7B Ag31 51.8(2) . . ?
S7 Ag7B S9 134.7(10) . . ?
Ag36 Ag9A Ag8 99.13(14) . . ?
S22 Ag9A Ag8 53.88(18) . . ?
S22 Ag9A Ag36 56.3(2) . . ?
S22 Ag9A Ag8A 119.0(4) . . ?
Ag8A Ag9A Ag8 65.7(4) . . ?
Ag8A Ag9A Ag36 150.5(6) . . ?
O19 Ag9A Ag8 128.1(7) . . ?
O19 Ag9A Ag36 127.6(4) . . ?
O19 Ag9A S22 170.7(8) . . ?
O19 Ag9A Ag8A 62.4(5) . . ?
S21 Ag6B Ag35 150.1(10) . . ?
S21 Ag6B S11 112.7(12) . . ?
O8 Ag6B Ag35 101.2(8) . . ?
O8 Ag6B S21 108.4(8) . . ?
O8 Ag6B S11 122.7(8) . . ?
S11 Ag6B Ag35 50.2(4) . . ?
O47 Ag6B Ag35 50.0(5) . . ?
O47 Ag6B S21 119.6(9) . . ?
O47 Ag6B O8 98.9(13) . . ?
O47 Ag6B S11 93.9(8) . . ?
Ag5B Ag6B Ag35 107.2(11) . . ?
Ag5B Ag6B S21 67.2(8) . . ?
Ag5B Ag6B O8 108.3(8) . . ?
Ag5B Ag6B S11 57.7(9) . . ?
Ag5B Ag6B O47 148.2(15) . . ?

loop_
_geom_bond_atom_site_label_1
_geom_bond_atom_site_label_2
_geom_bond_distance
_geom_bond_site_symmetry_2
_geom_bond_publ_flag
Nb5 Nb3 3.3276(16) . ?
Nb5 Nb1 3.3499(19) . ?
Nb5 Ag12 3.284(2) . ?
Nb5 O4 1.957(9) . ?
Nb5 O39 1.805(9) . ?
Nb5 O28 2.016(11) . ?
Nb5 O35 1.998(11) . ?
Nb5 O38 2.372(9) . ?
Nb5 O25 2.001(10) . ?
Nb4 Nb1 3.3267(19) . ?
Nb4 O38 2.383(9) . ?
Nb4 O25 2.019(10) . ?
Nb4 O27 2.032(11) . ?
Nb4 O30 1.776(9) . ?
Nb4 O34 2.003(9) . ?
Nb4 O18 1.955(11) . ?
Nb3 O41 1.774(9) . ?
Nb3 O16 2.029(11) . ?
Nb3 O8 2.034(10) . ?
Nb3 O4 1.972(9) . ?
Nb3 O13 2.011(11) . ?
Nb3 O38 2.385(9) . ?
Nb6 Nb2 3.319(2) . ?
Nb6 Ag7A 3.325(6) . ?
Nb6 O23 1.811(11) . ?
Nb6 O13 2.017(9) . ?
Nb6 O28 2.035(9) . ?
Nb6 O36 1.958(10) . ?
Nb6 O38 2.372(10) . ?
Nb6 O27 2.024(9) . ?
Ag6 Ag16 2.9990(18) . ?
Ag6 Ag32 3.306(2) . ?
Ag6 Ag27 3.2848(19) . ?
Ag6 S13 2.512(4) . ?
Ag6 S10 2.574(4) . ?
Ag6 O25 2.320(9) . ?
Ag6 O3 2.417(14) . ?
Ag5 Ag23 3.089(2) . ?
Ag5 Ag37 3.003(2) . ?
Ag5 S24 2.404(4) . ?
Ag5 S17 2.436(4) . ?
Ag5 O33 2.470(9) . ?
Ag5 Ag1 3.0016(18) . ?
Nb1 Ag29 3.367(2) . ?
Nb1 O16 2.044(9) . ?
Nb1 O35 1.997(10) . ?
Nb1 O42 2.036(10) . ?
Nb1 O38 2.399(10) . ?
Nb1 O33 1.789(11) . ?
Nb1 O18 1.970(9) . ?
Ag4 Ag21 2.938(2) . ?
Ag4 Ag23 3.3122(19) . ?
Ag4 Ag27 2.9616(19) . ?
Ag4 Ag7 3.277(2) . ?
Ag4 S24 2.439(5) . ?
Ag4 S19 2.580(4) . ?
Ag4 O30 2.336(11) . ?
Ag3 Ag15 3.0033(19) . ?
Ag3 Ag13 3.2305(17) . ?
Ag3 Ag17 2.9101(19) . ?
Ag3 Ag11 3.302(2) . ?
Ag3 S18 2.528(5) . ?
Ag3 O16 2.418(9) . ?
Ag3 S3 2.521(5) . ?
Ag10 Ag25 3.135(2) . ?
Ag10 Ag9 2.851(2) . ?
Ag10 Ag30 2.8424(18) . ?
Ag10 Ag12 2.9440(19) . ?
Ag10 S10 2.470(4) . ?
Ag10 S14 2.490(5) . ?
Ag10 O11 2.414(12) . ?
Ag15 Ag22 3.328(2) . ?
Ag15 Ag29 3.3712(18) . ?
Ag15 Ag17 2.987(2) . ?
Ag15 S1 2.538(5) . ?
Ag15 S3 2.538(5) . ?
Ag15 O42 2.383(10) . ?
Ag16 Ag32 3.061(2) . ?
Ag16 S10 2.535(4) . ?
Ag16 S5 2.548(5) . ?
Ag16 O28 2.351(9) . ?
Ag16 O24 2.585(12) . ?
Ag13 Ag33 2.986(2) . ?
Ag13 Ag11 3.306(2) . ?
Ag13 S2 2.450(4) . ?
Ag13 O16 2.301(10) . ?
Ag13 Ag1 3.0733(17) . ?
Ag13 O29 2.299(12) . ?
Ag14 Ag7A 3.129(6) . ?
Ag14 Ag2 3.138(2) . ?
Ag14 S9 2.420(4) . ?
Ag14 O41 2.513(11) . ?
Ag14 S11 2.400(4) . ?
Ag14 Ag5A 3.154(10) . ?
Ag14 Ag5B 3.029(8) . ?
Ag14 Ag7B 2.939(17) . ?
Ag24 Ag37 2.908(2) . ?
Ag24 S17 2.574(4) . ?
Ag24 S3 2.539(5) . ?
Ag24 O31 2.305(15) . ?
Ag24 O29 2.479(13) . ?
Ag25 Ag12 3.279(3) . ?
Ag25 S2 2.513(4) . ?
Ag25 S16 2.663(4) . ?
Ag25 O39 2.501(10) . ?
Ag25 S14 2.484(4) . ?
Ag25 Ag1 3.090(2) . ?
Nb2 Ag9B 3.238(8) . ?
Nb2 O8 2.007(9) . ?
Nb2 O42 2.023(11) . ?
Nb2 O36 1.953(11) . ?
Nb2 O38 2.360(9) . ?
Nb2 O26 1.787(10) . ?
Nb2 O34 1.984(9) . ?
Ag8 Ag26 3.0963(19) . ?
Ag8 Ag9B 2.766(19) . ?
Ag8 S15 2.543(4) . ?
Ag8 S22 2.560(4) . ?
Ag8 O27 2.443(10) . ?
Ag8 Ag3A 3.124(7) . ?
Ag8 Ag8A 3.295(4) . ?
Ag8 Ag3B 3.291(15) . ?
Ag8 Ag9A 3.104(10) . ?
Ag26 Ag27 3.155(2) . ?
Ag26 Ag28 2.944(2) . ?
Ag26 S13 2.496(4) . ?
Ag26 S15 2.521(4) . ?
Ag26 O17 2.314(12) . ?
Ag20 Ag34 3.062(2) . ?
Ag20 Ag36 3.262(2) . ?
Ag20 Ag19 3.080(2) . ?
Ag20 Ag6A 3.253(3) . ?
Ag20 S1 2.453(5) . ?
Ag20 S8 2.440(5) . ?
Ag20 O48 2.551(14) . ?
Ag21 Ag7 2.995(2) . ?
Ag21 S19 2.454(4) . ?
Ag21 S20 2.508(4) . ?
Ag21 Ag8B 3.222(9) . ?
Ag21 O43 2.236(13) . ?
Ag22 Ag37 2.977(2) . ?
Ag22 Ag29 3.271(2) . ?
Ag22 S12 2.459(5) . ?
Ag22 S3 2.517(5) . ?
Ag22 O33 2.571(11) . ?
Ag22 O7 2.405(17) . ?
Ag23 S24 2.573(5) . ?
Ag23 S16 2.528(4) . ?
Ag23 Ag1 3.2773(18) . ?
Ag23 O3 2.488(13) . ?
Ag32 S13 2.542(4) . ?
Ag32 S5 2.517(5) . ?
Ag32 O27 2.434(10) . ?
Ag32 Ag2B 3.12(3) . ?
Ag33 Ag11 3.310(2) . ?
Ag33 S2 2.476(4) . ?
Ag33 S6 2.516(4) . ?
Ag33 S9 2.607(5) . ?
Ag34 Ag19 3.104(2) . ?
Ag34 S8 2.412(6) . ?
Ag34 O1 2.152(17) . ?
Ag27 Ag28 3.155(2) . ?
Ag27 S13 2.454(5) . ?
Ag27 S19 2.495(5) . ?
Ag27 O14 2.410(13) . ?
Ag7 Ag29 3.276(2) . ?
Ag7 S24 2.631(5) . ?
Ag7 S12 2.585(5) . ?
Ag7 S20 2.615(5) . ?
Ag7 O6 2.483(12) . ?
Ag9 Ag30 3.367(2) . ?
Ag9 S16 2.501(5) . ?
Ag9 S10 2.539(5) . ?
Ag9 O15 2.288(11) . ?
Ag35 Ag2 2.850(2) . ?
Ag35 S18 2.563(5) . ?
Ag35 S11 2.553(5) . ?
Ag35 O47 2.427(13) . ?
Ag35 O45 2.335(11) . ?
Ag35 Ag6B 3.15(2) . ?
Ag36 Ag6A 3.174(3) . ?
Ag36 S21 2.571(4) . ?
Ag36 S22 2.577(4) . ?
Ag36 S8 2.529(5) . ?
Ag36 Ag9A 2.982(10) . ?
Ag37 S12 2.429(4) . ?
Ag37 S17 2.897(5) . ?
Ag37 O22 2.188(14) . ?
Ag7A Ag31 3.163(7) . ?
Ag7A Ag12 2.967(5) . ?
Ag7A S9 2.622(8) . ?
Ag7A O13 2.582(11) . ?
Ag7A O28 2.539(11) . ?
Ag7A S7 2.521(7) . ?
Ag7A Ag5A 3.354(8) . ?
Ag28 S15 2.552(4) . ?
Ag28 S19 2.516(5) . ?
Ag28 O46 2.449(12) 7_665 ?
Ag28 O32 2.388(12) . ?
Ag2 Ag11 3.025(2) . ?
Ag2 S6 2.431(5) . ?
Ag2 S11 2.923(5) . ?
Ag2 O40 2.218(11) . ?
Ag29 S20 2.435(4) . ?
Ag29 O42 2.300(10) . ?
Ag29 O20 2.384(13) . ?
Ag17 Ag6A 3.131(3) . ?
Ag17 S1 2.439(5) . ?
Ag17 S18 2.480(5) . ?
Ag17 O8 2.595(9) . ?
Ag30 S14 2.377(4) . ?
Ag30 O46 2.214(11) . ?
Ag30 O32 2.351(13) 7_655 ?
Ag11 S6 2.485(5) . ?
Ag11 S18 2.503(5) . ?
Ag11 O12 2.336(14) . ?
Ag31 Ag2A 3.307(5) . ?
Ag31 S5 2.558(4) . ?
Ag31 S7 2.575(5) . ?
Ag31 O2 2.300(15) . ?
Ag31 Ag1A 2.865(5) . ?
Ag31 Ag1B 3.00(3) . ?
Ag31 Ag2B 3.22(2) . ?
Ag31 Ag7B 3.231(11) . ?
Ag19 S1 2.742(5) . ?
Ag19 O26 2.573(11) . ?
Ag19 O37 2.321(14) . ?
Ag19 O19 2.495(12) . ?
Ag19 O20 2.554(15) . ?
Ag6A S21 2.483(5) . ?
Ag6A O8 2.284(10) . ?
Ag6A O47 2.292(12) . ?
Ag6A Ag5A 3.164(9) . ?
Ag12 S9 2.461(4) . ?
Ag12 O39 2.317(10) . ?
Ag12 O11 2.521(13) . ?
Ag9B S22 2.66(2) . ?
Ag9B O34 2.48(2) . ?
Ag9B Ag8B 3.10(4) . ?
Ag9B O19 2.221(14) . ?
Ag9B O5 2.58(2) . ?
Ag2A S5 2.483(7) . ?
Ag2A Ag3A 3.062(18) . ?
Ag2A S4 2.519(7) . ?
Ag2A O10 2.437(18) . ?
Ag2A Ag1A 3.269(13) . ?
S24 C46 1.878(16) . ?
S2 Ag1 2.759(4) . ?
S2 C83 1.850(18) . ?
S12 C49 1.842(19) . ?
S13 C16 1.842(15) . ?
S15 Ag8B 2.320(6) . ?
S15 Ag8A 2.657(8) . ?
S15 C90 1.81(2) . ?
S16 Ag1 2.650(4) . ?
S16 C67 1.843(19) . ?
S17 Ag1 2.538(5) . ?
S17 C4 1.835(18) . ?
S19 C35 1.878(17) . ?
S20 Ag8B 2.382(5) . ?
S20 Ag8A 2.565(7) . ?
S20 C65 1.850(18) . ?
S21 Ag4A 2.297(8) . ?
S21 Ag5A 2.663(10) . ?
S21 Ag4B 2.491(7) . ?
S21 Ag5B 2.671(8) . ?
S21 C84 1.833(17) . ?
S21 Ag6B 2.64(2) . ?
S22 Ag3A 2.650(13) . ?
S22 Ag3B 2.298(17) . ?
S22 C79 1.84(2) . ?
S22 Ag9A 2.348(11) . ?
S6 C10 1.814(19) . ?
S10 C34 1.865(16) . ?
S1 C55 1.859(18) . ?
S5 C56 1.837(16) . ?
S5 Ag2B 2.404(13) . ?
S18 C22 1.808(4) . ?
S8 C70 1.828(19) . ?
S9 C88 1.800(19) . ?
S9 Ag7B 2.483(13) . ?
O8 Ag6B 2.59(3) . ?
O23 Ag4A 2.563(11) . ?
O23 Ag3A 2.410(12) . ?
O23 Ag4B 2.470(10) . ?
O23 Ag3B 2.571(15) . ?
O13 Ag5A 2.400(14) . ?
O13 Ag5B 2.318(12) . ?
S14 C85 1.869(19) . ?
S3 C47 1.860(18) . ?
O35 Ag1 2.403(10) . ?
S11 Ag5A 2.706(11) . ?
S11 Ag5B 2.461(14) . ?
S11 C36 1.856(19) . ?
S11 Ag6B 2.82(3) . ?
S7 C61 1.844(19) . ?
S7 Ag5A 2.749(9) . ?
S7 Ag4B 2.568(16) . ?
S7 Ag1A 2.574(11) . ?
S7 Ag7B 2.436(14) . ?
Ag4A Ag3A 2.938(11) . ?
Ag4A S4 2.359(7) . ?
Ag4A Ag5A 3.095(13) . ?
Ag4A Ag1A 3.314(13) . ?
Ag3A S4 2.619(9) . ?
Ag3A O44 2.585(18) . ?
C98 O47 1.28(2) . ?
C98 O48 1.23(2) . ?
C98 C50 1.486(10) . ?
O47 Ag6B 2.25(3) . ?
C12 H12A 0.9800 . ?
C12 H12B 0.9800 . ?
C12 H12C 0.9800 . ?
C12 C61 1.486(10) . ?
C86 H86A 0.9800 . ?
C86 H86B 0.9800 . ?
C86 H86C 0.9800 . ?
C86 C61 1.489(10) . ?
C50 H50A 0.9800 . ?
C50 H50B 0.9800 . ?
C50 H50C 0.9800 . ?
C61 H61 1.0000 . ?
S4 Ag4B 2.692(14) . ?
S4 Ag3B 2.584(12) . ?
S4 C43 1.82(3) . ?
S4 Ag1A 2.539(7) . ?
S4 Ag1B 2.360(14) . ?
S4 Ag2B 2.321(17) . ?
Ag8A O5 2.318(18) . ?
Ag8A Ag9A 2.96(2) . ?
Ag4B Ag3B 3.23(2) . ?
Ag4B Ag5B 2.79(2) . ?
Ag3B Ag2B 2.93(5) . ?
Ag5B Ag6B 2.11(4) . ?
O24 C81 1.21(2) . ?
C85 H85 1.0000 . ?
C85 C52 1.489(9) . ?
C85 C2 1.493(10) . ?
C36 H36 1.0000 . ?
C36 C93 1.495(10) . ?
C36 C66 1.491(10) . ?
C56 H56 1.0000 . ?
C56 C92 1.495(10) . ?
C56 C72 1.488(10) . ?
C70 H70 1.0000 . ?
C70 C82 1.492(10) . ?
C70 C21 1.489(10) . ?
C73 H73A 0.9800 . ?
C73 H73B 0.9800 . ?
C73 H73C 0.9800 . ?
C73 C88 1.485(10) . ?
C88 H88 1.0000 . ?
C88 C42 1.474(10) . ?
C90 H90 1.0000 . ?
C90 C18 1.489(10) . ?
C90 C24 1.489(10) . ?
O37 C6 1.24(2) . ?
C16 H16 1.0000 . ?
C16 C53 1.496(9) . ?
C16 C31 1.489(9) . ?
O12 C33 1.27(2) . ?
C47 H47 1.0000 . ?
C47 C40 1.486(10) . ?
C47 C41 1.488(10) . ?
O22 C76 1.21(2) . ?
O31 C76 1.26(2) . ?
O2 C3 1.20(2) . ?
C53 H53A 0.9800 . ?
C53 H53B 0.9800 . ?
C53 H53C 0.9800 . ?
O15 C1 1.23(2) . ?
O29 C33 1.28(2) . ?
C33 C68 1.493(10) . ?
C54 H54A 0.9800 . ?
C54 H54B 0.9800 . ?
C54 H54C 0.9800 . ?
C54 C76 1.502(10) . ?
C69 H69A 0.9800 . ?
C69 H69B 0.9800 . ?
C69 H69C 0.9800 . ?
C69 C46 1.482(10) . ?
O11 C81 1.28(2) . ?
O40 C87 1.30(2) . ?
C79 H79 1.0000 . ?
C79 C28 1.489(10) . ?
C79 C19 1.494(10) . ?
O17 C13 1.21(2) . ?
O43 C37 1.28(2) . ?
O6 C37 1.26(2) . ?
O44 C15 1.24(3) . ?
C81 C11 1.489(10) . ?
C91 H91A 0.9800 . ?
C91 H91B 0.9800 . ?
C91 H91C 0.9800 . ?
C91 C65 1.491(10) . ?
C14 H14A 0.9800 . ?
C14 H14B 0.9800 . ?
C14 H14C 0.9800 . ?
C14 C65 1.500(10) . ?
C38 H38A 0.9800 . ?
C38 H38B 0.9800 . ?
C38 H38C 0.9800 . ?
C38 C37 1.492(7) . ?
C58 H58A 0.9800 . ?
C58 H58B 0.9800 . ?
C58 H58C 0.9800 . ?
C58 C35 1.485(10) . ?
C35 H35 1.0000 . ?
C35 C59 1.475(10) . ?
C40 H40A 0.9800 . ?
C40 H40B 0.9800 . ?
C40 H40C 0.9800 . ?
C49 H49 1.0000 . ?
C49 C51 1.488(10) . ?
C49 C17 1.484(10) . ?
C51 H51A 0.9800 . ?
C51 H51B 0.9800 . ?
C51 H51C 0.9800 . ?
C55 H55 1.0000 . ?
C55 C63 1.490(10) . ?
C55 C96 1.497(10) . ?
C63 H63A 0.9800 . ?
C63 H63B 0.9800 . ?
C63 H63C 0.9800 . ?
C65 H65 1.0000 . ?
C68 H68A 0.9800 . ?
C68 H68B 0.9800 . ?
C68 H68C 0.9800 . ?
C75 H75A 0.9800 . ?
C75 H75B 0.9800 . ?
C75 H75C 0.9800 . ?
C75 C22 1.484(9) . ?
C71 H71A 0.9800 . ?
C71 H71B 0.9800 . ?
C71 H71C 0.9800 . ?
C71 C34 1.493(10) . ?
C80 H80A 0.9800 . ?
C80 H80B 0.9800 . ?
C80 H80C 0.9800 . ?
C80 C10 1.498(10) . ?
C74 H74A 0.9800 . ?
C74 H74B 0.9800 . ?
C74 H74C 0.9800 . ?
C74 C83 1.493(9) . ?
C77 H77A 0.9800 . ?
C77 H77B 0.9800 . ?
C77 H77C 0.9800 . ?
C77 C67 1.488(10) . ?
C82 H82A 0.9800 . ?
C82 H82B 0.9800 . ?
C82 H82C 0.9800 . ?
C87 O45 1.26(2) . ?
C87 C94 1.495(10) . ?
C83 H83 1.0000 . ?
C83 C44 1.491(9) . ?
C84 H84 1.0000 . ?
C84 C97 1.490(10) . ?
C84 C5 1.487(10) . ?
C92 H92A 0.9800 . ?
C92 H92B 0.9800 . ?
C92 H92C 0.9800 . ?
C93 H93A 0.9800 . ?
C93 H93B 0.9800 . ?
C93 H93C 0.9800 . ?
C94 H94A 0.9800 . ?
C94 H94B 0.9800 . ?
C94 H94C 0.9800 . ?
C62 H62A 0.9800 . ?
C62 H62B 0.9800 . ?
C62 H62C 0.9800 . ?
C62 C67 1.491(10) . ?
C97 H97A 0.9800 . ?
C97 H97B 0.9800 . ?
C97 H97C 0.9800 . ?
C52 H52A 0.9800 . ?
C52 H52B 0.9800 . ?
C52 H52C 0.9800 . ?
C21 H21A 0.9800 . ?
C21 H21B 0.9800 . ?
C21 H21C 0.9800 . ?
C28 H28A 0.9800 . ?
C28 H28B 0.9800 . ?
C28 H28C 0.9800 . ?
C26 H26A 0.9800 . ?
C26 H26B 0.9800 . ?
C26 H26C 0.9800 . ?
C26 C34 1.491(10) . ?
C18 H18A 0.9800 . ?
C18 H18B 0.9800 . ?
C18 H18C 0.9800 . ?
O21 C3 1.460(10) . ?
O21 Ag1A 2.322(18) . ?
O21 Ag1B 2.079(19) . ?
C27 H27A 0.9800 . ?
C27 H27B 0.9800 . ?
C27 H27C 0.9800 . ?
C27 C10 1.497(9) . ?
C2 H2A 0.9800 . ?
C2 H2B 0.9800 . ?
C2 H2C 0.9800 . ?
C24 H24A 0.9800 . ?
C24 H24B 0.9800 . ?
C24 H24C 0.9800 . ?
C66 H66A 0.9800 . ?
C66 H66B 0.9800 . ?
C66 H66C 0.9800 . ?
C34 H34 1.0000 . ?
C9 H9A 0.9800 . ?
C9 H9B 0.9800 . ?
C9 H9C 0.9800 . ?
C9 C43 1.484(10) . ?
C43 H43 1.0000 . ?
C43 C8 1.492(10) . ?
C8 H8A 0.9800 . ?
C8 H8B 0.9800 . ?
C8 H8C 0.9800 . ?
C44 H44A 0.9800 . ?
C44 H44B 0.9800 . ?
C44 H44C 0.9800 . ?
O46 C1 1.25(2) . ?
C3 C57 1.491(10) . ?
C57 H57A 0.9800 . ?
C57 H57B 0.9800 . ?
C57 H57C 0.9800 . ?
C31 H31A 0.9800 . ?
C31 H31B 0.9800 . ?
C31 H31C 0.9800 . ?
C59 H59A 0.9800 . ?
C59 H59B 0.9800 . ?
C59 H59C 0.9800 . ?
C5 H5A 0.9800 . ?
C5 H5B 0.9800 . ?
C5 H5C 0.9800 . ?
C67 H67 1.0000 . ?
C10 H10 1.0000 . ?
C72 H72A 0.9800 . ?
C72 H72B 0.9800 . ?
C72 H72C 0.9800 . ?
C19 H19A 0.9800 . ?
C19 H19B 0.9800 . ?
C19 H19C 0.9800 . ?
C78 H78A 0.9800 . ?
C78 H78B 0.9800 . ?
C78 H78C 0.9800 . ?
C78 C4 1.499(10) . ?
C89 H89A 0.9800 . ?
C89 H89B 0.9800 . ?
C89 H89C 0.9800 . ?
C89 C4 1.495(10) . ?
C32 H32A 0.9800 . ?
C32 H32B 0.9800 . ?
C32 H32C 0.9800 . ?
C32 C6 1.492(7) . ?
C4 H4 1.0000 . ?
C41 H41A 0.9800 . ?
C41 H41B 0.9800 . ?
C41 H41C 0.9800 . ?
C17 H17A 0.9800 . ?
C17 H17B 0.9800 . ?
C17 H17C 0.9800 . ?
C96 H96A 0.9800 . ?
C96 H96B 0.9800 . ?
C96 H96C 0.9800 . ?
O1 C6 1.26(3) . ?
O32 C13 1.28(2) . ?
C30 H30A 0.9800 . ?
C30 H30B 0.9800 . ?
C30 H30C 0.9800 . ?
C30 C15 1.484(10) . ?
C39 H39A 0.9800 . ?
C39 H39B 0.9800 . ?
C39 H39C 0.9800 . ?
C39 C13 1.484(10) . ?
O10 C15 1.38(3) . ?
O3 C20 1.27(2) . ?
C60 H60A 0.9800 . ?
C60 H60B 0.9800 . ?
C60 H60C 0.9800 . ?
C60 C1 1.488(10) . ?
C42 H42A 0.9800 . ?
C42 H42B 0.9800 . ?
C42 H42C 0.9800 . ?
C11 H11A 0.9800 . ?
C11 H11B 0.9800 . ?
C11 H11C 0.9800 . ?
O19 C95 1.203(16) . ?
O19 O5 1.77(2) . ?
O19 Ag9A 2.295(15) . ?
C48 H48A 0.9800 . ?
C48 H48B 0.9800 . ?
C48 H48C 0.9800 . ?
C48 C95 1.486(10) . ?
C95 O5 1.237(15) . ?
C23 H23A 0.9800 . ?
C23 H23B 0.9800 . ?
C23 H23C 0.9800 . ?
C23 C20 1.490(10) . ?
C25 H25A 0.9800 . ?
C25 H25B 0.9800 . ?
C25 H25C 0.9800 . ?
C25 C46 1.481(10) . ?
C46 H46 1.0000 . ?
O14 C20 1.25(2) . ?
C45 H45A 0.9800 . ?
C45 H45B 0.9800 . ?
C45 H45C 0.9800 . ?
C45 C22 1.477(9) . ?
C22 H22 1.0000 . ?
C29 H29A 0.9800 . ?
C29 H29B 0.9800 . ?
C29 H29C 0.9800 . ?
C29 C64 1.485(10) . ?
O7 C64 1.30(3) . ?
O20 C64 1.16(2) . ?
Ag1B Ag2B 2.94(2) . ?

loop_
_geom_torsion_atom_site_label_1
_geom_torsion_atom_site_label_2
_geom_torsion_atom_site_label_3
_geom_torsion_atom_site_label_4
_geom_torsion
_geom_torsion_site_symmetry_1
_geom_torsion_site_symmetry_2
_geom_torsion_site_symmetry_3
_geom_torsion_site_symmetry_4
_geom_torsion_publ_flag
Nb5 Nb3 O41 Ag14 57.9(6) . . . . ?
Nb5 Nb1 O33 Ag5 -37.9(7) . . . . ?
Nb5 Nb1 O33 Ag22 -170.0(2) . . . . ?
Nb4 Nb1 O33 Ag5 52.6(7) . . . . ?
Nb4 Nb1 O33 Ag22 -79.6(6) . . . . ?
Nb3 Nb5 O39 Ag25 62.3(8) . . . . ?
Nb3 Nb5 O39 Ag12 -34.2(7) . . . . ?
Nb6 Nb2 O26 Ag19 164.3(4) . . . . ?
Ag6 S13 C16 C53 -140.7(11) . . . . ?
Ag6 S13 C16 C31 95.0(12) . . . . ?
Ag6 S10 C34 C71 179.0(12) . . . . ?
Ag6 S10 C34 C26 -53.8(14) . . . . ?
Ag6 O3 C20 C23 119.1(19) . . . . ?
Ag6 O3 C20 O14 -62(2) . . . . ?
Ag5 S24 C46 C69 -177.8(12) . . . . ?
Ag5 S24 C46 C25 51.7(15) . . . . ?
Ag5 S17 C4 C78 116.7(11) . . . . ?
Ag5 S17 C4 C89 -9.5(15) . . . . ?
Nb1 Nb5 O39 Ag25 -29.9(8) . . . . ?
Nb1 Nb5 O39 Ag12 -126.4(3) . . . . ?
Nb1 Nb4 O30 Ag4 -24.6(7) . . . . ?
Ag4 S24 C46 C69 -7.4(15) . . . . ?
Ag4 S24 C46 C25 -137.9(13) . . . . ?
Ag4 S19 C35 C58 -115.4(15) . . . . ?
Ag4 S19 C35 C59 112.9(16) . . . . ?
Ag3 S18 C22 C75 -142.1(12) . . . . ?
Ag3 S18 C22 C45 42.2(12) . . . . ?
Ag3 S3 C47 C40 175.9(13) . . . . ?
Ag3 S3 C47 C41 -60.9(16) . . . . ?
Ag10 S10 C34 C71 -3.6(15) . . . . ?
Ag10 S10 C34 C26 123.6(11) . . . . ?
Ag10 S14 C85 C52 -114.4(15) . . . . ?
Ag10 S14 C85 C2 118.9(14) . . . . ?
Ag10 O11 C81 O24 53(2) . . . . ?
Ag10 O11 C81 C11 -124.9(16) . . . . ?
Ag15 S1 C55 C63 3.4(16) . . . . ?
Ag15 S1 C55 C96 130.0(13) . . . . ?
Ag15 S3 C47 C40 97.6(14) . . . . ?
Ag15 S3 C47 C41 -139.1(14) . . . . ?
Ag16 S10 C34 C71 100.9(13) . . . . ?
Ag16 S10 C34 C26 -132.0(12) . . . . ?
Ag16 S5 C56 C92 -56.1(15) . . . . ?
Ag16 S5 C56 C72 179.4(13) . . . . ?
Ag16 O24 C81 O11 -66(2) . . . . ?
Ag16 O24 C81 C11 112(2) . . . . ?
Ag13 S2 C83 C74 155.9(11) . . . . ?
Ag13 S2 C83 C44 -79.2(13) . . . . ?
Ag13 O29 C33 O12 39(2) . . . . ?
Ag13 O29 C33 C68 -143.3(15) . . . . ?
Ag14 S9 C88 C73 12(2) . . . . ?
Ag14 S9 C88 C42 -134.5(17) . . . . ?
Ag14 S11 C36 C93 -156.6(12) . . . . ?
Ag14 S11 C36 C66 -36.4(17) . . . . ?
Ag24 S17 C4 C78 -114.0(12) . . . . ?
Ag24 S17 C4 C89 119.8(12) . . . . ?
Ag24 S3 C47 C40 -86.9(14) . . . . ?
Ag24 S3 C47 C41 36.3(16) . . . . ?
Ag24 O31 C76 O22 0(3) . . . . ?
Ag24 O31 C76 C54 172.9(13) . . . . ?
Ag24 O29 C33 O12 -176.1(12) . . . . ?
Ag24 O29 C33 C68 2(3) . . . . ?
Ag25 S2 C83 C74 4.6(14) . . . . ?
Ag25 S2 C83 C44 129.4(12) . . . . ?
Ag25 S16 C67 C77 -28.4(16) . . . . ?
Ag25 S16 C67 C62 -157.0(12) . . . . ?
Ag25 S14 C85 C52 161.3(13) . . . . ?
Ag25 S14 C85 C2 34.6(17) . . . . ?
Nb2 Nb6 O23 Ag4A 34.7(8) . . . . ?
Nb2 Nb6 O23 Ag3A -48.5(7) . . . . ?
Nb2 Nb6 O23 Ag4B 57.1(8) . . . . ?
Nb2 Nb6 O23 Ag3B -33.7(10) . . . . ?
Ag8 S15 C90 C18 -157.2(14) . . . . ?
Ag8 S15 C90 C24 72.9(15) . . . . ?
Ag8 S22 C79 C28 94.3(15) . . . . ?
Ag8 S22 C79 C19 -143.9(14) . . . . ?
Ag26 S13 C16 C53 44.0(13) . . . . ?
Ag26 S13 C16 C31 -80.4(12) . . . . ?
Ag26 S15 C90 C18 121.1(14) . . . . ?
Ag26 S15 C90 C24 -8.8(16) . . . . ?
Ag26 O17 C13 O32 10(3) . . . . ?
Ag26 O17 C13 C39 -170.8(12) . . . . ?
Ag20 S1 C55 C63 176.6(13) . . . . ?
Ag20 S1 C55 C96 -56.8(15) . . . . ?
Ag20 S8 C70 C82 177.7(13) . . . . ?
Ag20 S8 C70 C21 -55.7(16) . . . . ?
Ag21 S19 C35 C58 165.8(13) . . . . ?
Ag21 S19 C35 C59 34.0(18) . . . . ?
Ag21 S20 C65 C91 80.0(12) . . . . ?
Ag21 S20 C65 C14 -45.4(13) . . . . ?
Ag21 O43 C37 O6 4(2) . . . . ?
Ag21 O43 C37 C38 -173.8(13) . . . . ?
Ag22 S12 C49 C51 -40.5(15) . . . . ?
Ag22 S12 C49 C17 -168.1(13) . . . . ?
Ag22 S3 C47 C40 6.8(16) . . . . ?
Ag22 S3 C47 C41 130.0(14) . . . . ?
Ag22 O7 C64 C29 -158.8(13) . . . . ?
Ag22 O7 C64 O20 28(3) . . . . ?
Ag23 S24 C46 C69 -96.5(14) . . . . ?
Ag23 S24 C46 C25 133.0(14) . . . . ?
Ag23 S16 C67 C77 172.6(12) . . . . ?
Ag23 S16 C67 C62 44.1(16) . . . . ?
Ag23 O3 C20 C23 -35(3) . . . . ?
Ag23 O3 C20 O14 144.7(16) . . . . ?
Ag32 S13 C16 C53 -51.3(13) . . . . ?
Ag32 S13 C16 C31 -175.6(11) . . . . ?
Ag32 S5 C56 C92 -135.0(13) . . . . ?
Ag32 S5 C56 C72 100.5(14) . . . . ?
Ag33 S2 C83 C74 -123.8(11) . . . . ?
Ag33 S2 C83 C44 1.1(14) . . . . ?
Ag33 S6 C10 C80 74.7(15) . . . . ?
Ag33 S6 C10 C27 -156.3(12) . . . . ?
Ag33 S9 C88 C73 -81.6(19) . . . . ?
Ag33 S9 C88 C42 132.3(18) . . . . ?
Ag34 S8 C70 C82 -98.0(14) . . . . ?
Ag34 S8 C70 C21 28.6(17) . . . . ?
Ag34 O1 C6 O37 -13(3) . . . . ?
Ag34 O1 C6 C32 164.3(15) . . . . ?
Ag27 S13 C16 C53 129.0(11) . . . . ?
Ag27 S13 C16 C31 4.7(14) . . . . ?
Ag27 S19 C35 C58 -38.0(17) . . . . ?
Ag27 S19 C35 C59 -169.7(15) . . . . ?
Ag27 O14 C20 O3 -4(3) . . . . ?
Ag27 O14 C20 C23 174.9(15) . . . . ?
Ag7 S24 C46 C69 78.8(14) . . . . ?
Ag7 S24 C46 C25 -51.6(15) . . . . ?
Ag7 S12 C49 C51 -151.8(13) . . . . ?
Ag7 S12 C49 C17 80.6(15) . . . . ?
Ag7 S20 C65 C91 3.6(13) . . . . ?
Ag7 S20 C65 C14 -121.8(12) . . . . ?
Ag7 O6 C37 O43 32(3) . . . . ?
Ag7 O6 C37 C38 -150.3(14) . . . . ?
Ag9 S16 C67 C77 71.2(14) . . . . ?
Ag9 S16 C67 C62 -57.3(15) . . . . ?
Ag9 S10 C34 C71 -78.4(13) . . . . ?
Ag9 S10 C34 C26 48.8(13) . . . . ?
Ag9 O15 C1 O46 -19(4) . . . . ?
Ag9 O15 C1 C60 160.5(15) . . . . ?
Ag35 S18 C22 C75 28.5(12) . . . . ?
Ag35 S18 C22 C45 -147.2(12) . . . . ?
Ag35 S11 C36 C93 -17.2(16) . . . . ?
Ag35 S11 C36 C66 103.0(13) . . . . ?
Ag36 S21 C84 C97 -60.1(16) . . . . ?
Ag36 S21 C84 C5 176.2(13) . . . . ?
Ag36 S22 C79 C28 -67.7(15) . . . . ?
Ag36 S22 C79 C19 54.1(17) . . . . ?
Ag36 S8 C70 C82 89.9(15) . . . . ?
Ag36 S8 C70 C21 -143.5(14) . . . . ?
Ag37 S12 C49 C51 39.9(15) . . . . ?
Ag37 S12 C49 C17 -87.7(14) . . . . ?
Ag37 S17 C4 C78 -176.0(12) . . . . ?
Ag37 S17 C4 C89 57.8(13) . . . . ?
Ag37 O22 C76 O31 -5(3) . . . . ?
Ag37 O22 C76 C54 -177.5(14) . . . . ?
Ag7A Nb6 O23 Ag4A -100.4(6) . . . . ?
Ag7A Nb6 O23 Ag3A 176.3(6) . . . . ?
Ag7A S9 C88 C73 97.2(18) . . . . ?
Ag7A S9 C88 C42 -49(2) . . . . ?
Ag7A S7 C61 C12 85.8(16) . . . . ?
Ag7A S7 C61 C86 -145.3(14) . . . . ?
Ag28 S15 C90 C18 44.6(16) . . . . ?
Ag28 S15 C90 C24 -85.3(14) . . . . ?
Ag28 S19 C35 C58 48.5(18) . . . . ?
Ag28 S19 C35 C59 -83.2(16) . . . . ?
Ag28 O46 C1 O15 -164.8(15) 7_655 . . . ?
Ag28 O46 C1 C60 16(3) 7_655 . . . ?
Ag28 O32 C13 O17 10(3) . . . . ?
Ag28 O32 C13 C39 -170.0(12) . . . . ?
Ag2 S6 C10 C80 -116.6(12) . . . . ?
Ag2 S6 C10 C27 12.5(16) . . . . ?
Ag2 S11 C36 C93 -81.7(14) . . . . ?
Ag2 S11 C36 C66 38.5(15) . . . . ?
Ag2 O40 C87 O45 6(3) . . . . ?
Ag2 O40 C87 C94 -174.0(14) . . . . ?
Ag29 Nb1 O33 Ag5 107.2(4) . . . . ?
Ag29 Nb1 O33 Ag22 -24.9(5) . . . . ?
Ag29 S20 C65 C91 -82.2(12) . . . . ?
Ag29 S20 C65 C14 152.3(12) . . . . ?
Ag29 O20 C64 C29 -147.0(16) . . . . ?
Ag29 O20 C64 O7 25(3) . . . . ?
Ag17 S1 C55 C63 -76.9(14) . . . . ?
Ag17 S1 C55 C96 49.7(15) . . . . ?
Ag17 S18 C22 C75 -66.5(12) . . . . ?
Ag17 S18 C22 C45 117.9(12) . . . . ?
Ag30 S14 C85 C52 -38.8(17) . . . . ?
Ag30 S14 C85 C2 -165.5(12) . . . . ?
Ag30 O46 C1 O15 22(3) . . . . ?
Ag30 O46 C1 C60 -157.4(14) . . . . ?
Ag30 O32 C13 O17 172.0(12) 7_665 . . . ?
Ag30 O32 C13 C39 -8(3) 7_665 . . . ?
Ag11 S6 C10 C80 163.2(12) . . . . ?
Ag11 S6 C10 C27 -67.8(15) . . . . ?
Ag11 S18 C22 C75 129.1(12) . . . . ?
Ag11 S18 C22 C45 -46.6(12) . . . . ?
Ag11 O12 C33 O29 20(2) . . . . ?
Ag11 O12 C33 C68 -158.4(14) . . . . ?
Ag31 S5 C56 C92 41.5(16) . . . . ?
Ag31 S5 C56 C72 -83.0(14) . . . . ?
Ag31 S7 C61 C12 2.7(18) . . . . ?
Ag31 S7 C61 C86 131.6(13) . . . . ?
Ag31 O2 C3 O21 17(3) . . . . ?
Ag31 O2 C3 C57 -167.0(17) . . . . ?
Ag19 S1 C55 C63 98.7(14) . . . . ?
Ag19 S1 C55 C96 -134.7(13) . . . . ?
Ag19 O37 C6 C32 145.4(16) . . . . ?
Ag19 O37 C6 O1 -37(3) . . . . ?
Ag19 O19 C95 C48 -26(3) . . . . ?
Ag19 O19 C95 O5 -168.3(13) . . . . ?
Ag19 O19 O5 Ag9B -158(5) . . . . ?
Ag19 O19 O5 Ag8A -105(5) . . . . ?
Ag19 O19 O5 C95 56(5) . . . . ?
Ag19 O20 C64 C29 11(3) . . . . ?
Ag19 O20 C64 O7 -177.0(14) . . . . ?
Ag6A S21 C84 C97 -143.2(14) . . . . ?
Ag6A S21 C84 C5 93.1(15) . . . . ?
Ag12 Nb5 O39 Ag25 96.5(6) . . . . ?
Ag12 S9 C88 C73 178.7(16) . . . . ?
Ag12 S9 C88 C42 33(2) . . . . ?
Ag12 O11 C81 O24 -20(2) . . . . ?
Ag12 O11 C81 C11 161.9(16) . . . . ?
Ag9B Nb2 O26 Ag19 96.7(9) . . . . ?
Ag9B S22 C79 C28 24.0(18) . . . . ?
Ag9B S22 C79 C19 145.8(16) . . . . ?
Ag9B O19 C95 C48 -180(2) . . . . ?
Ag9B O19 C95 O5 38(2) . . . . ?
Ag9B O19 O5 C95 -146(2) . . . . ?
Ag2A S5 C56 C92 129.2(14) . . . . ?
Ag2A S5 C56 C72 4.7(15) . . . . ?
Ag2A S4 C43 C9 56(2) . . . . ?
Ag2A S4 C43 C8 -176.8(18) . . . . ?
Ag2A O10 C15 O44 -36(3) . . . . ?
Ag2A O10 C15 C30 168.9(14) . . . . ?
O16 Nb3 O41 Ag14 147.9(4) . . . . ?
O16 Nb1 O33 Ag5 -128.4(4) . . . . ?
O16 Nb1 O33 Ag22 99.5(6) . . . . ?
O8 Nb3 O41 Ag14 -122.4(5) . . . . ?
O8 Nb2 O26 Ag19 -104.0(7) . . . . ?
O4 Nb5 O39 Ag25 59.3(7) . . . . ?
O4 Nb5 O39 Ag12 -37.2(5) . . . . ?
O4 Nb3 O41 Ag14 59.0(5) . . . . ?
O13 Nb3 O41 Ag14 -31.9(5) . . . . ?
O13 Nb6 O23 Ag4A -55.9(7) . . . . ?
O13 Nb6 O23 Ag3A -139.1(6) . . . . ?
O13 Nb6 O23 Ag4B -33.5(7) . . . . ?
O13 Nb6 O23 Ag3B -124.3(9) . . . . ?
O28 Nb5 O39 Ag25 149.7(6) . . . . ?
O28 Nb5 O39 Ag12 53.3(5) . . . . ?
O28 Nb6 O23 Ag4A -143.8(6) . . . . ?
O28 Nb6 O23 Ag3A 133.0(6) . . . . ?
O28 Nb6 O23 Ag4B -121.3(7) . . . . ?
O28 Nb6 O23 Ag3B 147.9(8) . . . . ?
O35 Nb5 O39 Ag25 -30.8(7) . . . . ?
O35 Nb5 O39 Ag12 -127.3(4) . . . . ?
O35 Nb1 O33 Ag5 -38.3(5) . . . . ?
O35 Nb1 O33 Ag22 -170.4(5) . . . . ?
O42 Nb1 O33 Ag5 143.0(4) . . . . ?
O42 Nb1 O33 Ag22 10.9(6) . . . . ?
O42 Nb2 O26 Ag19 -15.1(8) . . . . ?
O36 Nb6 O23 Ag4A 33.3(7) . . . . ?
O36 Nb6 O23 Ag3A -49.9(6) . . . . ?
O36 Nb6 O23 Ag4B 55.7(7) . . . . ?
O36 Nb6 O23 Ag3B -35.1(9) . . . . ?
O36 Nb2 O26 Ag19 165.9(6) . . . . ?
Ag4A S21 C84 C97 51.0(16) . . . . ?
Ag4A S21 C84 C5 -72.7(15) . . . . ?
Ag4A S4 C43 C9 -119.6(18) . . . . ?
Ag4A S4 C43 C8 8(3) . . . . ?
O25 Nb5 O39 Ag25 -119.8(6) . . . . ?
O25 Nb5 O39 Ag12 143.7(4) . . . . ?
O25 Nb4 O30 Ag4 64.9(5) . . . . ?
O27 Nb4 O30 Ag4 155.2(4) . . . . ?
O27 Nb6 O23 Ag4A 125.4(6) . . . . ?
O27 Nb6 O23 Ag3A 42.2(6) . . . . ?
O27 Nb6 O23 Ag4B 147.9(7) . . . . ?
O27 Nb6 O23 Ag3B 57.0(9) . . . . ?
O34 Nb4 O30 Ag4 -116.0(5) . . . . ?
O34 Nb2 O26 Ag19 75.2(7) . . . . ?
Ag3A S22 C79 C28 173.1(14) . . . . ?
Ag3A S22 C79 C19 -65.1(17) . . . . ?
Ag3A S4 C43 C9 -30(3) . . . . ?
Ag3A S4 C43 C8 98(2) . . . . ?
Ag3A O44 C15 C30 -138(2) . . . . ?
Ag3A O44 C15 O10 70(2) . . . . ?
O47 C98 O48 Ag20 54(3) . . . . ?
O48 C98 O47 Ag35 161.8(15) . . . . ?
O48 C98 O47 Ag6A 12(3) . . . . ?
O48 C98 O47 Ag6B 36(3) . . . . ?
C50 C98 O47 Ag35 -17(3) . . . . ?
C50 C98 O47 Ag6A -166.9(17) . . . . ?
C50 C98 O47 Ag6B -143.3(19) . . . . ?
C50 C98 O48 Ag20 -127.2(18) . . . . ?
Ag1 S2 C83 C74 80.3(13) . . . . ?
Ag1 S2 C83 C44 -154.9(12) . . . . ?
Ag1 S16 C67 C77 -103.7(14) . . . . ?
Ag1 S16 C67 C62 127.8(14) . . . . ?
Ag1 S17 C4 C78 34.2(13) . . . . ?
Ag1 S17 C4 C89 -92.0(13) . . . . ?
Ag8B S15 C90 C18 -57.2(17) . . . . ?
Ag8B S15 C90 C24 172.9(13) . . . . ?
Ag8B S20 C65 C91 168.5(10) . . . . ?
Ag8B S20 C65 C14 43.1(14) . . . . ?
Ag5A S21 C84 C97 134.7(14) . . . . ?
Ag5A S21 C84 C5 10.9(17) . . . . ?
Ag5A S11 C36 C93 122.2(13) . . . . ?
Ag5A S11 C36 C66 -117.6(14) . . . . ?
Ag5A S7 C61 C12 167.4(15) . . . . ?
Ag5A S7 C61 C86 -63.7(15) . . . . ?
Ag8A S15 C90 C18 -74.3(16) . . . . ?
Ag8A S15 C90 C24 155.8(14) . . . . ?
Ag8A S20 C65 C91 -172.1(11) . . . . ?
Ag8A S20 C65 C14 62.5(13) . . . . ?
Ag4B S21 C84 C97 72.2(16) . . . . ?
Ag4B S21 C84 C5 -51.5(16) . . . . ?
Ag4B S7 C61 C12 -138.4(13) . . . . ?
Ag4B S7 C61 C86 -9.5(19) . . . . ?
Ag4B S4 C43 C9 -140.1(16) . . . . ?
Ag4B S4 C43 C8 -12(3) . . . . ?
Ag3B S22 C79 C28 -175.0(15) . . . . ?
Ag3B S22 C79 C19 -53.1(18) . . . . ?
Ag3B S4 C43 C9 -44(2) . . . . ?
Ag3B S4 C43 C8 83(2) . . . . ?
Ag5B S21 C84 C97 143.6(15) . . . . ?
Ag5B S21 C84 C5 19.9(17) . . . . ?
Ag5B S11 C36 C93 118.3(14) . . . . ?
Ag5B S11 C36 C66 -121.5(14) . . . . ?
O40 C87 O45 Ag35 -17(3) . . . . ?
O18 Nb4 O30 Ag4 -25.3(5) . . . . ?
O18 Nb1 O33 Ag5 52.9(5) . . . . ?
O18 Nb1 O33 Ag22 -79.2(6) . . . . ?
C94 C87 O45 Ag35 163.5(15) . . . . ?
O19 C95 O5 Ag9B -28.2(17) . . . . ?
O19 C95 O5 Ag8A 23(2) . . . . ?
C48 C95 O5 Ag9B -172(2) . . . . ?
C48 C95 O5 Ag8A -121(2) . . . . ?
C48 C95 O5 O19 -144(3) . . . . ?
C95 O19 O5 Ag9B 146(2) . . . . ?
C95 O19 O5 Ag8A -161(2) . . . . ?
O5 O19 C95 C48 143(3) . . . . ?
Ag1A S7 C61 C12 -67.1(16) . . . . ?
Ag1A S7 C61 C86 61.8(15) . . . . ?
Ag1A S4 C43 C9 143(2) . . . . ?
Ag1A S4 C43 C8 -89(2) . . . . ?
Ag1A O21 C3 O2 -22(3) . . . . ?
Ag1A O21 C3 C57 161.7(15) . . . . ?
Ag1B S4 C43 C9 128(2) . . . . ?
Ag1B S4 C43 C8 -104(2) . . . . ?
Ag1B O21 C3 O2 -44(3) . . . . ?
Ag1B O21 C3 C57 140(2) . . . . ?
Ag2B S5 C56 C92 135.3(13) . . . . ?
Ag2B S5 C56 C72 10.8(17) . . . . ?
Ag2B S4 C43 C9 46(3) . . . . ?
Ag2B S4 C43 C8 173.6(18) . . . . ?
Ag7B S9 C88 C73 92.7(19) . . . . ?
Ag7B S9 C88 C42 -53(2) . . . . ?
Ag7B S7 C61 C12 87.5(16) . . . . ?
Ag7B S7 C61 C86 -143.6(14) . . . . ?
Ag9A S22 C79 C28 10.8(16) . . . . ?
Ag9A S22 C79 C19 132.6(15) . . . . ?
Ag9A O19 C95 C48 -160.6(19) . . . . ?
Ag9A O19 C95 O5 57(2) . . . . ?
Ag9A O19 O5 Ag8A 69.7(7) . . . . ?
Ag9A O19 O5 C95 -129(2) . . . . ?
Ag6B S21 C84 C97 -167.1(16) . . . . ?
Ag6B S21 C84 C5 69.2(17) . . . . ?
Ag6B S11 C36 C93 69.0(17) . . . . ?
Ag6B S11 C36 C66 -170.9(13) . . . . ?
